data_7006234
loop_
_publ_author_name
'Park, Mira'
'John, Rohith P.'
'Moon, Dohyun'
'Lee, Kyungjin'
'Kim, Ghyung Hwa'
'Lah, Myoung Soo'

_publ_section_title
;
 Two octanuclear gallium metallamacrocycles of topologically different
 connectivities.
;
_journal_issue 46
_journal_name_full 'Dalton transactions (Cambridge, England : 2003)'
_journal_page_first 5412
_journal_page_last 5418
_journal_paper_doi 10.1039/b710531b
_journal_year 2007
_chemical_formula_sum 'C407 H612 Ga28 N112 O193'
_chemical_formula_weight 12114.25
_chemical_name_systematic
;
?
;
_space_group_IT_number 15
_symmetry_cell_setting monoclinic
_symmetry_space_group_name_Hall '-C 2yc'
_symmetry_space_group_name_H-M 'C 1 2/c 1'
_atom_sites_solution_hydrogens geom
_atom_sites_solution_primary direct
_atom_sites_solution_secondary difmap
_audit_creation_method SHELXL-97
_cell_angle_alpha 90.00
_cell_angle_beta 110.56(3)
_cell_angle_gamma 90.00
_cell_formula_units_Z 8
_cell_length_a 73.383(15)
_cell_length_b 37.028(7)
_cell_length_c 40.988(8)
_cell_measurement_reflns_used 105910
_cell_measurement_temperature 90(2)
_cell_measurement_theta_max 25.95
_cell_measurement_theta_min 1.59
_cell_volume 104280(4)
_computing_cell_refinement HKL2000
_computing_data_collection 'PAL ADSC Quantum-210 ADX Program'
_computing_data_reduction HKL2000
_computing_molecular_graphics ORTEP3
_computing_publication_material WinGX
_computing_structure_refinement 'Bruker SHELXTL'
_computing_structure_solution 'Bruker SHELXTL'
_diffrn_ambient_temperature 90(2)
_diffrn_measured_fraction_theta_full 0.992
_diffrn_measured_fraction_theta_max 0.992
_diffrn_measurement_device_type 'CCD area detector'
_diffrn_measurement_method 'phi scans'
_diffrn_radiation_monochromator 'Pt coated Si double crystal monochromator'
_diffrn_radiation_source 'Fixed gap multiple wiggler beamline'
_diffrn_radiation_type synchrotron
_diffrn_radiation_wavelength 0.70000
_diffrn_reflns_av_R_equivalents 0.0480
_diffrn_reflns_av_sigmaI/netI 0.0812
_diffrn_reflns_limit_h_max 91
_diffrn_reflns_limit_h_min -91
_diffrn_reflns_limit_k_max 46
_diffrn_reflns_limit_k_min 0
_diffrn_reflns_limit_l_max 51
_diffrn_reflns_limit_l_min -51
_diffrn_reflns_number 186273
_diffrn_reflns_theta_full 25.95
_diffrn_reflns_theta_max 25.95
_diffrn_reflns_theta_min 1.59
_exptl_absorpt_coefficient_mu 1.522
_exptl_absorpt_correction_T_max 0.8039
_exptl_absorpt_correction_T_min 0.6582
_exptl_absorpt_correction_type empirical
_exptl_absorpt_process_details HKL2000-Scalepack
_exptl_crystal_colour colorless
_exptl_crystal_density_diffrn 1.543
_exptl_crystal_density_method 'not measured'
_exptl_crystal_description plate
_exptl_crystal_F_000 50000
_exptl_crystal_size_max 0.30
_exptl_crystal_size_mid 0.20
_exptl_crystal_size_min 0.15
_refine_diff_density_max 2.539
_refine_diff_density_min -1.652
_refine_diff_density_rms 0.130
_refine_ls_extinction_method none
_refine_ls_goodness_of_fit_ref 1.083
_refine_ls_hydrogen_treatment riding
_refine_ls_matrix_type fullcycle
_refine_ls_number_parameters 6774
_refine_ls_number_reflns 105910
_refine_ls_number_restraints 13
_refine_ls_restrained_S_all 1.086
_refine_ls_R_factor_all 0.1061
_refine_ls_R_factor_gt 0.0614
_refine_ls_shift/su_max 0.002
_refine_ls_shift/su_mean 0.000
_refine_ls_structure_factor_coef Fsqd
_refine_ls_weighting_details 'calc w=1/[\s^2^(Fo^2^)+(0.1146P)^2^+0.0000P] where P=(Fo^2^+2Fc^2^)/3'
_refine_ls_weighting_scheme calc
_refine_ls_wR_factor_gt 0.1745
_refine_ls_wR_factor_ref 0.1984
_reflns_number_gt 67823
_reflns_number_total 105910
_reflns_threshold_expression >2sigma(I)
_cod_data_source_file b710531b.txt
_cod_data_source_block p6_49mo_complex3
_cod_depositor_comments
;
The following automatic conversions were performed:
'_symmetry_cell_setting' value 'Monoclinic' changed to 'monoclinic'
according to '/home/saulius/struct/CIF-dictionaries/cif_core.dic'
dictionary named 'cif_core.dic' version 2.4.1 from 2010-06-29.

Automatic conversion script
Id: cif_fix_enum 1527 2010-12-29 10:47:43Z saulius 
;
_cod_original_cell_volume 104279(36)
_cod_original_sg_symbol_H-M C2/c
_cod_database_code 7006234

loop_
_symmetry_equiv_pos_as_xyz
'x, y, z'
'-x, y, -z+1/2'
'x+1/2, y+1/2, z'
'-x+1/2, y+1/2, -z+1/2'
'-x, -y, -z'
'x, -y, z-1/2'
'-x+1/2, -y+1/2, -z'
'x+1/2, -y+1/2, z-1/2'

loop_
_atom_site_label
_atom_site_type_symbol
_atom_site_fract_x
_atom_site_fract_y
_atom_site_fract_z
_atom_site_U_iso_or_equiv
_atom_site_adp_type
_atom_site_occupancy
_atom_site_symmetry_multiplicity
_atom_site_calc_flag
_atom_site_refinement_flags
_atom_site_disorder_assembly
_atom_site_disorder_group
Ga1A Ga 0.005318(8) 0.679861(17) 0.961714(16) 0.023 Uani 1 1 d . . .
Ga2A Ga 0.017738(9) 0.560129(18) 0.936207(18) 0.029 Uani 1 1 d . . .
Ga3A Ga 0.042170(11) 0.465888(19) 0.88369(2) 0.042 Uani 1 1 d . . .
Ga4A Ga 0.089670(9) 0.513674(18) 0.840878(18) 0.030 Uani 1 1 d . . .
Ga5A Ga 0.129796(9) 0.602980(18) 0.817577(18) 0.029 Uani 1 1 d . . .
Ga6A Ga 0.119125(7) 0.722589(16) 0.850274(14) 0.017 Uani 1 1 d . . .
Ga7A Ga 0.090490(8) 0.819534(15) 0.892975(15) 0.019 Uani 1 1 d . . .
Ga8A Ga 0.044632(7) 0.771010(15) 0.939109(14) 0.016 Uani 1 1 d . . .
O1A O -0.01505(5) 0.65530(11) 0.92368(10) 0.029 Uani 1 1 d . . .
O2A O 0.04117(5) 0.59039(10) 0.95664(10) 0.029 Uani 1 1 d . . .
O3A O 0.04829(7) 0.46438(11) 0.93350(13) 0.042 Uani 1 1 d . . .
O4A O 0.01433(6) 0.56708(11) 0.88693(11) 0.034 Uani 1 1 d . . .
O5A O 0.03632(6) 0.46573(12) 0.83407(13) 0.046 Uani 1 1 d . . .
O6A O 0.09296(6) 0.52704(11) 0.88950(11) 0.035 Uani 1 1 d . . .
O7A O 0.14197(5) 0.56722(11) 0.85343(11) 0.031 Uani 1 1 d . . .
O8A O 0.07583(6) 0.55670(11) 0.81632(12) 0.036 Uani 1 1 d . . .
O9A O 0.11858(6) 0.63877(11) 0.78079(10) 0.032 Uani 1 1 d . . .
O10A O 0.12231(5) 0.68499(10) 0.88602(9) 0.022 Uani 1 1 d . . .
O11A O 0.11807(5) 0.81005(10) 0.91581(10) 0.023 Uani 1 1 d . . .
O12A O 0.09053(5) 0.72616(10) 0.82957(9) 0.020 Uani 1 1 d . . .
O13A O 0.06335(5) 0.83050(10) 0.86925(9) 0.021 Uani 1 1 d . . .
O14A O 0.07097(5) 0.75045(10) 0.95793(9) 0.020 Uani 1 1 d . . .
O15A O 0.02393(5) 0.70447(10) 1.00153(9) 0.025 Uani 1 1 d . . .
O16A O 0.03150(5) 0.73805(10) 0.89978(9) 0.024 Uani 1 1 d . B .
O17A O -0.01504(5) 0.71635(11) 0.95915(11) 0.034 Uani 1 1 d . . .
O18A O -0.00247(6) 0.65326(11) 0.99760(10) 0.029 Uani 1 1 d . . .
O19A O 0.01604(9) 0.44125(16) 0.87300(17) 0.076 Uani 1 1 d . . .
O20A O 0.05472(9) 0.41810(14) 0.88788(17) 0.068 Uani 1 1 d . . .
O21A O 0.13145(6) 0.57034(12) 0.78072(12) 0.042 Uani 1 1 d . . .
O22A O 0.15714(6) 0.61839(11) 0.82334(13) 0.040 Uani 1 1 d . . .
O23A O 0.09661(6) 0.85376(10) 0.86056(11) 0.030 Uani 1 1 d . . .
O24A O 0.09443(5) 0.86108(10) 0.92690(11) 0.028 Uani 1 1 d . . .
N1A N -0.01114(7) 0.54212(14) 0.92226(15) 0.040 Uani 1 1 d . . .
H1A1 H -0.0116 0.5183 0.9156 0.048 Uiso 1 1 calc R . .
H1A2 H -0.0145 0.5428 0.9418 0.048 Uiso 1 1 calc R . .
N2A N 0.00578(6) 0.60812(13) 0.93864(12) 0.026 Uani 1 1 d . . .
N3A N 0.01951(6) 0.63436(12) 0.95713(11) 0.023 Uani 1 1 d . . .
N4A N 0.02224(8) 0.53872(14) 0.98473(14) 0.039 Uani 1 1 d . . .
H4A1 H 0.0218 0.5576 0.9990 0.047 Uiso 1 1 calc R . .
H4A2 H 0.0118 0.5241 0.9827 0.047 Uiso 1 1 calc R . .
N5A N 0.03108(7) 0.51681(13) 0.92671(13) 0.029 Uani 1 1 d . . .
N6A N 0.02865(7) 0.51244(14) 0.89090(13) 0.033 Uani 1 1 d . . .
N7A N 0.08141(7) 0.48692(16) 0.79309(14) 0.042 Uani 1 1 d . . .
H7A1 H 0.0877 0.4980 0.7799 0.050 Uiso 1 1 calc R . .
H7A2 H 0.0862 0.4637 0.7973 0.050 Uiso 1 1 calc R . .
N8A N 0.06632(7) 0.49089(13) 0.84659(14) 0.032 Uani 1 1 d . . .
N9A N 0.06709(7) 0.49005(14) 0.88147(14) 0.034 Uani 1 1 d . . .
N10A N 0.10976(7) 0.47278(14) 0.86140(15) 0.040 Uani 1 1 d . . .
H10A H 0.1044 0.4574 0.8732 0.048 Uiso 1 1 calc R . .
H10B H 0.1108 0.4600 0.8429 0.048 Uiso 1 1 calc R . .
N11A N 0.11172(6) 0.54347(12) 0.83840(13) 0.027 Uani 1 1 d . . .
N12A N 0.10587(7) 0.57485(13) 0.81856(13) 0.029 Uani 1 1 d . . .
N13A N 0.12121(6) 0.74973(12) 0.80670(11) 0.020 Uani 1 1 d . . .
H13A H 0.1183 0.7737 0.8083 0.025 Uiso 1 1 calc R . .
H13B H 0.1339 0.7486 0.8078 0.025 Uiso 1 1 calc R . .
N14A N 0.12153(6) 0.67801(12) 0.82460(11) 0.021 Uani 1 1 d . . .
N15A N 0.12737(6) 0.64728(13) 0.84632(12) 0.024 Uani 1 1 d . . .
N16A N 0.14843(6) 0.73469(13) 0.87504(11) 0.022 Uani 1 1 d . . .
H16A H 0.1554 0.7146 0.8734 0.027 Uiso 1 1 calc R . .
H16B H 0.1515 0.7527 0.8624 0.027 Uiso 1 1 calc R . .
N17A N 0.11369(5) 0.76397(11) 0.87721(10) 0.015 Uani 1 1 d . . .
N18A N 0.09417(6) 0.77653(11) 0.86361(11) 0.018 Uani 1 1 d . . .
N19A N 0.02225(6) 0.80824(12) 0.91759(10) 0.019 Uani 1 1 d . . .
H19A H 0.0115 0.8005 0.9222 0.023 Uiso 1 1 calc R . .
H19B H 0.0260 0.8299 0.9289 0.023 Uiso 1 1 calc R . .
N20A N 0.05817(5) 0.79776(12) 0.91177(11) 0.017 Uani 1 1 d . . .
N21A N 0.07845(6) 0.79253(12) 0.92390(11) 0.019 Uani 1 1 d . . .
N22A N 0.05124(6) 0.80022(12) 0.98599(10) 0.019 Uani 1 1 d . . .
H22A H 0.0607 0.8169 0.9867 0.023 Uiso 1 1 calc R . .
H22B H 0.0403 0.8129 0.9850 0.023 Uiso 1 1 calc R . .
N23A N 0.03174(6) 0.73644(12) 0.96116(10) 0.019 Uani 1 1 d . . .
N24A N 0.01813(6) 0.71311(12) 0.93683(11) 0.023 Uani 1 1 d . B .
C1A C -0.02569(9) 0.56146(18) 0.89504(18) 0.039 Uani 1 1 d . . .
C2A C -0.02635(8) 0.59924(17) 0.89577(17) 0.034 Uani 1 1 d . . .
C3A C -0.04135(9) 0.6169(2) 0.86998(18) 0.047 Uani 1 1 d . . .
H3A H -0.0419 0.6425 0.8701 0.057 Uiso 1 1 calc R . .
C4A C -0.05559(11) 0.5979(2) 0.8441(2) 0.061 Uani 1 1 d . . .
H4A H -0.0659 0.6101 0.8268 0.074 Uiso 1 1 calc R . .
C5A C -0.05424(11) 0.5608(2) 0.8441(2) 0.068 Uani 1 1 d . . .
H5A H -0.0637 0.5475 0.8263 0.082 Uiso 1 1 calc R . .
C6A C -0.03983(10) 0.5425(2) 0.8688(2) 0.053 Uani 1 1 d . . .
H6A H -0.0394 0.5169 0.8682 0.064 Uiso 1 1 calc R . .
C7A C -0.01120(8) 0.62178(17) 0.92119(15) 0.028 Uani 1 1 d . . .
C8A C 0.03743(8) 0.62231(16) 0.96456(14) 0.026 Uani 1 1 d . . .
C9A C 0.05411(8) 0.64686(18) 0.98314(18) 0.041 Uani 1 1 d . . .
H9A H 0.0491 0.6712 0.9864 0.049 Uiso 1 1 calc R . .
C10A C 0.06876(10) 0.6507(2) 0.9643(2) 0.058 Uani 1 1 d . . .
H10C H 0.0659 0.6329 0.9451 0.070 Uiso 1 1 calc R . .
H10D H 0.0680 0.6753 0.9543 0.070 Uiso 1 1 calc R . .
C11A C 0.08878(12) 0.6442(3) 0.9906(3) 0.105 Uani 1 1 d . . .
H11A H 0.0938 0.6203 0.9869 0.126 Uiso 1 1 calc R . .
H11B H 0.0980 0.6630 0.9890 0.126 Uiso 1 1 calc R . .
C12A C 0.08643(11) 0.6455(3) 1.0246(3) 0.111 Uani 1 1 d . . .
H12A H 0.0876 0.6707 1.0333 0.133 Uiso 1 1 calc R . .
H12B H 0.0965 0.6306 1.0418 0.133 Uiso 1 1 calc R . .
C13A C 0.06642(11) 0.6308(3) 1.0189(2) 0.083 Uani 1 1 d . . .
H13C H 0.0616 0.6390 1.0374 0.099 Uiso 1 1 calc R . .
H13D H 0.0663 0.6041 1.0182 0.099 Uiso 1 1 calc R . .
C14A C 0.03967(10) 0.51813(19) 1.00290(17) 0.041 Uani 1 1 d . . .
C15A C 0.04787(9) 0.49445(18) 0.98503(18) 0.038 Uani 1 1 d . . .
C16A C 0.06384(11) 0.4729(2) 1.0036(2) 0.053 Uani 1 1 d . . .
H16C H 0.0694 0.4566 0.9918 0.064 Uiso 1 1 calc R . .
C17A C 0.07161(12) 0.4759(2) 1.0405(2) 0.068 Uani 1 1 d . . .
H17A H 0.0825 0.4617 1.0536 0.082 Uiso 1 1 calc R . .
C18A C 0.06329(12) 0.4999(2) 1.0574(2) 0.063 Uani 1 1 d . . .
H18A H 0.0687 0.5020 1.0820 0.075 Uiso 1 1 calc R . .
C19A C 0.04738(11) 0.5205(2) 1.03890(19) 0.050 Uani 1 1 d . . .
H19C H 0.0417 0.5364 1.0509 0.060 Uiso 1 1 calc R . .
C20A C 0.04165(9) 0.49168(18) 0.94653(18) 0.037 Uani 1 1 d . . .
C21A C 0.01975(8) 0.54061(16) 0.87227(16) 0.030 Uani 1 1 d . B .
C22A C 0.01623(10) 0.5426(2) 0.83469(17) 0.041 Uani 1 1 d . . .
H22C H 0.0169 0.5178 0.8255 0.049 Uiso 1 1 calc R A 1
C23A C -0.00359(12) 0.5599(3) 0.8137(2) 0.061 Uani 0.53 1 d P B 1
H23A H -0.0053 0.5830 0.8244 0.074 Uiso 0.53 1 calc PR B 1
H23B H -0.0144 0.5435 0.8128 0.074 Uiso 0.53 1 calc PR B 1
C24A C -0.0029(2) 0.5664(5) 0.7756(4) 0.061 Uani 0.53 1 d P B 1
H24A H -0.0070 0.5446 0.7609 0.073 Uiso 0.53 1 calc PR B 1
H24B H -0.0112 0.5870 0.7639 0.073 Uiso 0.53 1 calc PR B 1
C25A C 0.01850(18) 0.5746(4) 0.7838(3) 0.044 Uani 0.53 1 d P B 1
H25A H 0.0201 0.6001 0.7780 0.053 Uiso 0.53 1 calc PR B 1
H25B H 0.0237 0.5590 0.7695 0.053 Uiso 0.53 1 calc PR B 1
C26A C 0.03095(12) 0.5671(2) 0.8269(2) 0.058 Uani 0.53 1 d P B 1
H26A H 0.0435 0.5546 0.8308 0.069 Uiso 0.53 1 calc PR B 1
H26B H 0.0333 0.5897 0.8406 0.069 Uiso 0.53 1 calc PR B 1
C423 C -0.00359(12) 0.5599(3) 0.8137(2) 0.061 Uani 0.47 1 d P B 2
H42A H -0.0136 0.5554 0.8243 0.074 Uiso 0.47 1 calc PR B 2
H42B H -0.0085 0.5525 0.7890 0.074 Uiso 0.47 1 calc PR B 2
C424 C 0.0045(2) 0.6014(5) 0.8193(5) 0.067 Uani 0.47 1 d P B 2
H42C H -0.0004 0.6143 0.7967 0.080 Uiso 0.47 1 calc PR B 2
H42D H -0.0006 0.6139 0.8356 0.080 Uiso 0.47 1 calc PR B 2
C425 C 0.0267(2) 0.6030(6) 0.8335(6) 0.077 Uani 0.47 1 d P B 2
H42E H 0.0317 0.6207 0.8207 0.093 Uiso 0.47 1 calc PR B 2
H42F' H 0.0318 0.6087 0.8587 0.093 Uiso 0.47 1 calc PR B 2
C426 C 0.03095(12) 0.5671(2) 0.8269(2) 0.058 Uani 0.47 1 d P B 2
H42G H 0.0444 0.5606 0.8419 0.069 Uiso 0.47 1 calc PR B 2
H42H H 0.0299 0.5644 0.8022 0.069 Uiso 0.47 1 calc PR B 2
C27A C 0.06088(9) 0.48455(19) 0.77186(19) 0.043 Uani 1 1 d . . .
C28A C 0.04689(9) 0.47840(19) 0.78613(18) 0.041 Uani 1 1 d . . .
C29A C 0.02736(10) 0.4727(2) 0.7632(2) 0.058 Uani 1 1 d . . .
H29A H 0.0175 0.4676 0.7726 0.070 Uiso 1 1 calc R . .
C30A C 0.02276(11) 0.4743(3) 0.7285(2) 0.077 Uani 1 1 d . . .
H30A H 0.0097 0.4706 0.7136 0.093 Uiso 1 1 calc R . .
C31A C 0.03694(12) 0.4814(3) 0.7140(2) 0.078 Uani 1 1 d . . .
H31A H 0.0336 0.4827 0.6894 0.093 Uiso 1 1 calc R . .
C32A C 0.05578(11) 0.4864(2) 0.7358(2) 0.061 Uani 1 1 d . . .
H32A H 0.0655 0.4913 0.7261 0.074 Uiso 1 1 calc R . .
C33A C 0.05005(9) 0.47755(17) 0.82380(19) 0.040 Uani 1 1 d . . .
C34A C 0.08189(9) 0.50914(17) 0.90151(18) 0.037 Uani 1 1 d . . .
C35A C 0.08697(10) 0.5092(2) 0.94028(18) 0.045 Uani 1 1 d . . .
H35A H 0.0780 0.4923 0.9463 0.053 Uiso 1 1 calc R . .
C36A C 0.08599(10) 0.5464(2) 0.95609(19) 0.050 Uani 1 1 d . . .
H36A H 0.0724 0.5531 0.9527 0.059 Uiso 1 1 calc R . .
H36B H 0.0918 0.5652 0.9457 0.059 Uiso 1 1 calc R . .
C37A C 0.09819(12) 0.5409(2) 0.9955(2) 0.063 Uani 1 1 d . . .
H37A H 0.1057 0.5630 1.0053 0.075 Uiso 1 1 calc R . .
H37B H 0.0895 0.5355 1.0087 0.075 Uiso 1 1 calc R . .
C38A C 0.11219(13) 0.5088(3) 0.9979(2) 0.073 Uani 1 1 d . . .
H38A H 0.1259 0.5164 1.0090 0.088 Uiso 1 1 calc R . .
H38B H 0.1095 0.4887 1.0114 0.088 Uiso 1 1 calc R . .
C39A C 0.10808(12) 0.4975(2) 0.96022(19) 0.056 Uani 1 1 d . . .
H39A H 0.1095 0.4710 0.9586 0.067 Uiso 1 1 calc R . .
H39B H 0.1171 0.5097 0.9507 0.067 Uiso 1 1 calc R . .
C40A C 0.12934(10) 0.48083(18) 0.88443(19) 0.041 Uani 1 1 d . . .
C41A C 0.13917(9) 0.51179(17) 0.88064(17) 0.035 Uani 1 1 d . . .
C42A C 0.15885(9) 0.51616(19) 0.90220(18) 0.042 Uani 1 1 d . . .
H42O H 0.1659 0.5370 0.8998 0.051 Uiso 1 1 calc R . .
C43A C 0.16785(12) 0.4903(2) 0.9267(2) 0.061 Uani 1 1 d . . .
H43A H 0.1811 0.4932 0.9409 0.074 Uiso 1 1 calc R . .
C44A C 0.15787(12) 0.4605(2) 0.9307(2) 0.066 Uani 1 1 d . . .
H44A H 0.1643 0.4429 0.9477 0.079 Uiso 1 1 calc R . .
C45A C 0.13865(11) 0.4557(2) 0.9102(2) 0.055 Uani 1 1 d . . .
H45A H 0.1317 0.4353 0.9137 0.065 Uiso 1 1 calc R . .
C46A C 0.13065(8) 0.54203(16) 0.85612(16) 0.030 Uani 1 1 d . . .
C47A C 0.08669(8) 0.57914(17) 0.80772(17) 0.033 Uani 1 1 d . . .
C48A C 0.07738(9) 0.60892(19) 0.7836(2) 0.045 Uani 1 1 d . . .
H48A H 0.0876 0.6226 0.7779 0.054 Uiso 1 1 calc R . .
C49A C 0.06227(13) 0.5958(2) 0.7500(2) 0.070 Uani 1 1 d . . .
H49A H 0.0539 0.5771 0.7547 0.085 Uiso 1 1 calc R . .
H49B H 0.0685 0.5856 0.7342 0.085 Uiso 1 1 calc R . .
C50A C 0.05053(12) 0.6295(2) 0.7342(2) 0.063 Uani 1 1 d . . .
H50A H 0.0564 0.6424 0.7192 0.076 Uiso 1 1 calc R . .
H50B H 0.0369 0.6231 0.7201 0.076 Uiso 1 1 calc R . .
C51A C 0.05118(12) 0.6524(2) 0.7648(3) 0.075 Uani 1 1 d . . .
H51A H 0.0382 0.6533 0.7669 0.089 Uiso 1 1 calc R . .
H51B H 0.0552 0.6773 0.7618 0.089 Uiso 1 1 calc R . .
C52A C 0.06600(10) 0.63512(19) 0.7977(2) 0.051 Uani 1 1 d . . .
H52A H 0.0747 0.6537 0.8126 0.061 Uiso 1 1 calc R . .
H52B H 0.0593 0.6222 0.8114 0.061 Uiso 1 1 calc R . .
C53A C 0.10889(7) 0.73642(16) 0.77281(13) 0.024 Uani 1 1 d . . .
C54A C 0.10804(8) 0.69924(17) 0.76517(14) 0.027 Uani 1 1 d . . .
C55A C 0.09699(9) 0.68834(19) 0.73140(15) 0.035 Uani 1 1 d . . .
H55A H 0.0965 0.6635 0.7254 0.043 Uiso 1 1 calc R . .
C56A C 0.08670(10) 0.7132(2) 0.70644(16) 0.042 Uani 1 1 d . . .
H56A H 0.0792 0.7052 0.6837 0.050 Uiso 1 1 calc R . .
C57A C 0.08730(9) 0.7488(2) 0.71426(16) 0.040 Uani 1 1 d . . .
H57A H 0.0800 0.7657 0.6972 0.048 Uiso 1 1 calc R . .
C58A C 0.09877(8) 0.76069(17) 0.74762(14) 0.028 Uani 1 1 d . . .
H58A H 0.0996 0.7858 0.7529 0.034 Uiso 1 1 calc R . .
C59A C 0.11681(8) 0.67104(15) 0.79104(14) 0.024 Uani 1 1 d . . .
C60A C 0.12745(7) 0.65404(15) 0.87789(14) 0.022 Uani 1 1 d . . .
C61A C 0.13420(9) 0.62553(17) 0.90519(16) 0.031 Uani 1 1 d . . .
H61A H 0.1375 0.6031 0.8947 0.038 Uiso 1 1 calc R . .
C62A C 0.11941(10) 0.6164(2) 0.92244(19) 0.052 Uani 1 1 d . . .
H62A H 0.1135 0.6386 0.9278 0.062 Uiso 1 1 calc R . .
H62B H 0.1089 0.6007 0.9072 0.062 Uiso 1 1 calc R . .
C63A C 0.13141(12) 0.5967(2) 0.9557(2) 0.065 Uani 1 1 d . . .
H63A H 0.1249 0.5973 0.9732 0.078 Uiso 1 1 calc R . .
H63B H 0.1337 0.5713 0.9509 0.078 Uiso 1 1 calc R . .
C64A C 0.15014(11) 0.6179(2) 0.9680(2) 0.062 Uani 1 1 d . . .
H64A H 0.1614 0.6015 0.9783 0.074 Uiso 1 1 calc R . .
H64B H 0.1500 0.6357 0.9859 0.074 Uiso 1 1 calc R . .
C65A C 0.15177(11) 0.6370(3) 0.9364(2) 0.073 Uani 1 1 d . . .
H65A H 0.1640 0.6300 0.9330 0.088 Uiso 1 1 calc R . .
H65B H 0.1518 0.6635 0.9396 0.088 Uiso 1 1 calc R . .
C66A C 0.15545(7) 0.74591(15) 0.91133(13) 0.022 Uani 1 1 d . . .
C67A C 0.14480(7) 0.77076(15) 0.92383(13) 0.022 Uani 1 1 d . . .
C68A C 0.15324(7) 0.78297(17) 0.95814(15) 0.030 Uani 1 1 d . . .
H68A H 0.1466 0.8004 0.9668 0.036 Uiso 1 1 calc R . .
C69A C 0.17096(8) 0.7703(2) 0.97952(16) 0.041 Uani 1 1 d . . .
H69A H 0.1765 0.7792 1.0027 0.050 Uiso 1 1 calc R . .
C70A C 0.18071(8) 0.74457(19) 0.96728(15) 0.038 Uani 1 1 d . . .
H70A H 0.1927 0.7350 0.9824 0.045 Uiso 1 1 calc R . .
C71A C 0.17301(8) 0.73285(17) 0.93315(15) 0.031 Uani 1 1 d . . .
H71A H 0.1799 0.7157 0.9247 0.037 Uiso 1 1 calc R . .
C72A C 0.12480(7) 0.78270(15) 0.90406(14) 0.021 Uani 1 1 d . . .
C73A C 0.08341(7) 0.75482(14) 0.83821(13) 0.018 Uani 1 1 d . . .
C74A C 0.06262(7) 0.76414(15) 0.81831(13) 0.022 Uani 1 1 d . . .
H74A H 0.0595 0.7880 0.8265 0.027 Uiso 1 1 calc R . .
C75A C 0.05802(8) 0.76566(19) 0.77901(15) 0.037 Uani 1 1 d . . .
H75A H 0.0638 0.7448 0.7710 0.044 Uiso 1 1 calc R . .
H75B H 0.0630 0.7883 0.7722 0.044 Uiso 1 1 calc R . .
C76A C 0.03571(9) 0.7643(2) 0.76400(17) 0.046 Uani 1 1 d . . .
H76A H 0.0302 0.7889 0.7623 0.055 Uiso 1 1 calc R . .
H76B H 0.0312 0.7533 0.7405 0.055 Uiso 1 1 calc R . .
C77A C 0.02949(9) 0.7416(2) 0.78868(17) 0.044 Uani 1 1 d . . .
H77A H 0.0243 0.7180 0.7779 0.053 Uiso 1 1 calc R . .
H77B H 0.0193 0.7541 0.7950 0.053 Uiso 1 1 calc R . .
C78A C 0.04800(8) 0.73603(19) 0.82120(16) 0.036 Uani 1 1 d . . .
H78A H 0.0451 0.7398 0.8428 0.043 Uiso 1 1 calc R . .
H78B H 0.0532 0.7113 0.8215 0.043 Uiso 1 1 calc R . .
C79A C 0.01638(7) 0.81474(14) 0.88036(13) 0.019 Uani 1 1 d . . .
C80A C 0.03035(7) 0.82184(14) 0.86553(13) 0.017 Uani 1 1 d . . .
C81A C 0.02388(8) 0.83103(15) 0.82984(14) 0.024 Uani 1 1 d . . .
H81A H 0.0331 0.8374 0.8194 0.029 Uiso 1 1 calc R . .
C82A C 0.00437(8) 0.83091(15) 0.81007(14) 0.025 Uani 1 1 d . . .
H82A H 0.0002 0.8371 0.7861 0.031 Uiso 1 1 calc R . .
C83A C -0.00933(8) 0.82185(15) 0.82489(14) 0.025 Uani 1 1 d . . .
H83A H -0.0227 0.8203 0.8110 0.030 Uiso 1 1 calc R . .
C84A C -0.00306(7) 0.81497(15) 0.86071(14) 0.023 Uani 1 1 d . . .
H84A H -0.0124 0.8104 0.8715 0.027 Uiso 1 1 calc R . .
C85A C 0.05161(7) 0.81731(14) 0.88331(13) 0.018 Uani 1 1 d . . .
C86A C 0.08365(7) 0.76744(14) 0.94865(13) 0.018 Uani 1 1 d . . .
C87A C 0.10463(7) 0.75882(16) 0.96671(13) 0.023 Uani 1 1 d . . .
H87A H 0.1127 0.7773 0.9603 0.028 Uiso 1 1 calc R . .
C88A C 0.11063(8) 0.72124(17) 0.95890(17) 0.034 Uani 1 1 d . . .
H88A H 0.1001 0.7036 0.9562 0.041 Uiso 1 1 calc R . .
H88B H 0.1137 0.7215 0.9372 0.041 Uiso 1 1 calc R . .
C89A C 0.12862(9) 0.7116(2) 0.9901(2) 0.061 Uani 1 1 d . . .
H89A H 0.1404 0.7126 0.9837 0.073 Uiso 1 1 calc R . .
H89B H 0.1274 0.6870 0.9985 0.073 Uiso 1 1 calc R . .
C90A C 0.12988(10) 0.7395(3) 1.0183(2) 0.070 Uani 1 1 d . . .
H90A H 0.1326 0.7276 1.0411 0.084 Uiso 1 1 calc R . .
H90B H 0.1404 0.7572 1.0203 0.084 Uiso 1 1 calc R . .
C91A C 0.11020(8) 0.7582(2) 1.00684(15) 0.039 Uani 1 1 d . . .
H91A H 0.1113 0.7830 1.0165 0.046 Uiso 1 1 calc R . .
H91B H 0.1007 0.7443 1.0139 0.046 Uiso 1 1 calc R . .
C92A C 0.05788(7) 0.78034(15) 1.01848(13) 0.018 Uani 1 1 d . . .
C93A C 0.04897(7) 0.74839(14) 1.02240(13) 0.018 Uani 1 1 d . . .
C94A C 0.05457(7) 0.73182(15) 1.05518(13) 0.022 Uani 1 1 d . . .
H94A H 0.0483 0.7103 1.0580 0.027 Uiso 1 1 calc R . .
C95A C 0.06917(8) 0.74646(16) 1.08343(14) 0.028 Uani 1 1 d . . .
H95A H 0.0729 0.7351 1.1056 0.034 Uiso 1 1 calc R . .
C96A C 0.07824(8) 0.77786(17) 1.07908(15) 0.032 Uani 1 1 d . . .
H96A H 0.0884 0.7879 1.0982 0.038 Uiso 1 1 calc R . .
C97A C 0.07246(8) 0.79474(15) 1.04679(14) 0.025 Uani 1 1 d . . .
H97A H 0.0786 0.8165 1.0442 0.030 Uiso 1 1 calc R . .
C98A C 0.03382(7) 0.72940(14) 0.99375(13) 0.019 Uani 1 1 d . . .
C99A C 0.01905(7) 0.71688(15) 0.90528(13) 0.021 Uani 1 1 d . . .
C100 C 0.00503(9) 0.69659(18) 0.87549(15) 0.036 Uani 0.47 1 d P B 2
H100 H 0.0044 0.6706 0.8818 0.043 Uiso 0.47 1 calc PR B 2
C101 C -0.01701(17) 0.7169(4) 0.8670(3) 0.040 Uani 0.47 1 d P B 2
H10E H -0.0251 0.7026 0.8770 0.048 Uiso 0.47 1 calc PR B 2
H10F H -0.0153 0.7414 0.8774 0.048 Uiso 0.47 1 calc PR B 2
C102 C -0.0264(2) 0.7192(5) 0.8286(4) 0.066 Uani 0.47 1 d P B 2
H10G H -0.0270 0.7445 0.8204 0.080 Uiso 0.47 1 calc PR B 2
H10H H -0.0398 0.7091 0.8208 0.080 Uiso 0.47 1 calc PR B 2
C103 C -0.01183(15) 0.6943(3) 0.8144(2) 0.081 Uani 0.47 1 d P B 2
H10I H -0.0157 0.6686 0.8124 0.097 Uiso 0.47 1 calc PR B 2
H10J H -0.0119 0.7030 0.7915 0.097 Uiso 0.47 1 calc PR B 2
C104 C 0.0072(3) 0.6997(5) 0.8413(3) 0.055 Uani 0.47 1 d P B 2
H10K H 0.0123 0.7238 0.8388 0.066 Uiso 0.47 1 calc PR B 2
H10L H 0.0165 0.6812 0.8391 0.066 Uiso 0.47 1 calc PR B 2
C400 C 0.00503(9) 0.69659(18) 0.87549(15) 0.036 Uani 0.53 1 d P B 1
H400 H -0.0051 0.6841 0.8825 0.043 Uiso 0.53 1 calc PR B 1
C401 C 0.01796(19) 0.6676(3) 0.8624(3) 0.039 Uani 0.53 1 d P B 1
H40A H 0.0309 0.6776 0.8648 0.047 Uiso 0.53 1 calc PR B 1
H40B H 0.0197 0.6445 0.8753 0.047 Uiso 0.53 1 calc PR B 1
C402 C 0.0056(3) 0.6629(5) 0.8252(4) 0.084 Uani 0.53 1 d P B 1
H40C H -0.0003 0.6386 0.8215 0.100 Uiso 0.53 1 calc PR B 1
H40D H 0.0136 0.6654 0.8103 0.100 Uiso 0.53 1 calc PR B 1
C403 C -0.01183(15) 0.6943(3) 0.8144(2) 0.081 Uani 0.53 1 d P B 1
H40E H -0.0132 0.7062 0.7920 0.097 Uiso 0.53 1 calc PR B 1
H40F H -0.0245 0.6843 0.8133 0.097 Uiso 0.53 1 calc PR B 1
C404 C -0.0039(2) 0.7180(4) 0.8431(3) 0.046 Uani 0.53 1 d P B 1
H40G H -0.0143 0.7337 0.8454 0.055 Uiso 0.53 1 calc PR B 1
H40H H 0.0060 0.7337 0.8391 0.055 Uiso 0.53 1 calc PR B 1
C105 C -0.03527(13) 0.7134(3) 0.9425(4) 0.128 Uani 1 1 d . . .
C106 C -0.00840(12) 0.6706(2) 1.0242(2) 0.055 Uani 1 1 d . . .
C107 C 0.00854(14) 0.4094(3) 0.8547(3) 0.089 Uani 1 1 d . . .
C108 C 0.17324(10) 0.5919(2) 0.8307(3) 0.060 Uani 1 1 d . . .
C109 C 0.08229(12) 0.8747(3) 0.8334(3) 0.098 Uani 1 1 d . . .
C110 C 0.10015(12) 0.89808(19) 0.9232(2) 0.058 Uani 1 1 d . . .
Ga1B Ga 0.276807(8) 0.366680(17) 1.018199(16) 0.024 Uani 1 1 d . . .
Ga2B Ga 0.311703(8) 0.266785(16) 0.996342(14) 0.018 Uani 1 1 d . . .
Ga3B Ga 0.361129(8) 0.205316(16) 0.968085(17) 0.024 Uani 1 1 d . . .
Ga4B Ga 0.398792(8) 0.287158(17) 0.929120(16) 0.023 Uani 1 1 d . . .
Ga5B Ga 0.425238(8) 0.399490(16) 0.910803(15) 0.020 Uani 1 1 d . . .
Ga6B Ga 0.389963(8) 0.498881(16) 0.933776(14) 0.018 Uani 1 1 d . . .
Ga7B Ga 0.344617(9) 0.562197(17) 0.972876(16) 0.025 Uani 1 1 d . . .
Ga8B Ga 0.302811(8) 0.480364(16) 1.001580(14) 0.019 Uani 1 1 d . . .
O1B O 0.29269(5) 0.33835(10) 1.05763(9) 0.023 Uani 1 1 d . . .
O2B O 0.30084(5) 0.30015(10) 0.95695(9) 0.023 Uani 1 1 d . . .
O3B O 0.33425(5) 0.19632(11) 0.93907(10) 0.028 Uani 1 1 d . . .
O4B O 0.33829(5) 0.28739(10) 1.01673(9) 0.022 Uani 1 1 d . . .
O5B O 0.38876(5) 0.21034(10) 0.99653(10) 0.028 Uani 1 1 d . . .
O6B O 0.37074(5) 0.29584(10) 0.91091(10) 0.028 Uani 1 1 d . . .
O7B O 0.41293(5) 0.36885(10) 0.87068(9) 0.024 Uani 1 1 d . . .
O8B O 0.40691(5) 0.32023(10) 0.96976(10) 0.026 Uani 1 1 d . . .
O9B O 0.43824(5) 0.42978(10) 0.95087(9) 0.022 Uani 1 1 d . . .
O10B O 0.37396(5) 0.46197(10) 0.90271(10) 0.023 Uani 1 1 d . . .
O11B O 0.34246(6) 0.56843(10) 0.92480(10) 0.026 Uani 1 1 d . . .
O12B O 0.38850(5) 0.48343(10) 0.97907(9) 0.025 Uani 1 1 d . . .
O13B O 0.34630(6) 0.56005(11) 1.02133(10) 0.030 Uani 1 1 d . . .
O14B O 0.30656(5) 0.47092(10) 0.95693(9) 0.024 Uani 1 1 d . . .
O15B O 0.26147(5) 0.39719(10) 0.97909(11) 0.030 Uani 1 1 d . . .
O16B O 0.32177(5) 0.44644(10) 1.03182(9) 0.023 Uani 1 1 d . . .
O17B O 0.26560(6) 0.39069(11) 1.05059(12) 0.035 Uani 1 1 d . . .
O18B O 0.25335(5) 0.33570(11) 1.00634(12) 0.037 Uani 1 1 d . . .
O19B O 0.36030(6) 0.16494(12) 0.99946(12) 0.042 Uani 1 1 d . . .
O20B O 0.36764(6) 0.16843(12) 0.93772(12) 0.041 Uani 1 1 d . . .
O21B O 0.45076(5) 0.37488(12) 0.91767(11) 0.035 Uani 1 1 d . . .
O22B O 0.43202(5) 0.43291(10) 0.87961(9) 0.023 Uani 1 1 d . . .
O23B O 0.36253(6) 0.60429(11) 0.98686(12) 0.038 Uani 1 1 d . . .
O24B O 0.32241(6) 0.59810(11) 0.96302(12) 0.036 Uani 1 1 d . . .
N1B N 0.31548(6) 0.23837(12) 1.04229(11) 0.022 Uani 1 1 d . . .
H1B1 H 0.3035 0.2298 1.0414 0.026 Uiso 1 1 calc R . .
H1B2 H 0.3232 0.2187 1.0430 0.026 Uiso 1 1 calc R . .
N2B N 0.29997(6) 0.30502(12) 1.01768(11) 0.020 Uani 1 1 d . . .
N3B N 0.28879(6) 0.33070(12) 0.99351(11) 0.021 Uani 1 1 d . . .
N4B N 0.28843(6) 0.23119(13) 0.97262(11) 0.025 Uani 1 1 d . . .
H4B1 H 0.2900 0.2116 0.9871 0.030 Uiso 1 1 calc R . .
H4B2 H 0.2772 0.2426 0.9720 0.030 Uiso 1 1 calc R . .
N5B N 0.32678(6) 0.23458(12) 0.97567(11) 0.019 Uani 1 1 d . . .
N6B N 0.34728(6) 0.23940(12) 0.99086(11) 0.020 Uani 1 1 d . . .
N7B N 0.42543(6) 0.26044(14) 0.94983(13) 0.031 Uani 1 1 d . . .
H7B1 H 0.4246 0.2392 0.9377 0.037 Uiso 1 1 calc R . .
H7B2 H 0.4348 0.2745 0.9458 0.037 Uiso 1 1 calc R . .
N8B N 0.38955(6) 0.24878(12) 0.95381(11) 0.022 Uani 1 1 d . . .
N9B N 0.36918(6) 0.24568(12) 0.94152(12) 0.024 Uani 1 1 d . . .
N10B N 0.39619(7) 0.26113(13) 0.88171(12) 0.028 Uani 1 1 d . . .
H10Q H 0.4084 0.2543 0.8828 0.034 Uiso 1 1 calc R . .
H10R H 0.3891 0.2404 0.8802 0.034 Uiso 1 1 calc R . .
N11B N 0.40678(7) 0.33075(12) 0.90918(11) 0.024 Uani 1 1 d . . .
N12B N 0.41665(6) 0.35659(12) 0.93409(11) 0.023 Uani 1 1 d . . .
N13B N 0.41362(6) 0.53084(12) 0.95965(11) 0.022 Uani 1 1 d . . .
H13E H 0.4190 0.5387 0.9437 0.026 Uiso 1 1 calc R . .
H13F H 0.4092 0.5509 0.9678 0.026 Uiso 1 1 calc R . .
N14B N 0.41003(6) 0.46217(12) 0.93374(10) 0.019 Uani 1 1 d . . .
N15B N 0.40272(6) 0.43387(12) 0.90937(11) 0.019 Uani 1 1 d . . .
N16B N 0.38663(6) 0.53041(13) 0.88862(11) 0.025 Uani 1 1 d . . .
H16D H 0.3934 0.5516 0.8959 0.030 Uiso 1 1 calc R . .
H16E H 0.3927 0.5182 0.8757 0.030 Uiso 1 1 calc R . .
N17B N 0.36832(6) 0.53057(12) 0.93788(11) 0.020 Uani 1 1 d . . .
N18B N 0.36701(6) 0.52965(12) 0.97153(11) 0.021 Uani 1 1 d . . .
N19B N 0.30163(6) 0.50515(13) 1.04620(11) 0.024 Uani 1 1 d . . .
H19D H 0.2928 0.5238 1.0391 0.029 Uiso 1 1 calc R . .
H19E H 0.2965 0.4886 1.0574 0.029 Uiso 1 1 calc R . .
N20B N 0.32202(6) 0.51874(12) 1.00183(11) 0.020 Uani 1 1 d . . .
N21B N 0.32516(6) 0.52165(12) 0.96979(11) 0.023 Uani 1 1 d . . .
N22B N 0.27656(6) 0.50613(12) 0.97404(12) 0.023 Uani 1 1 d . . .
H22D H 0.2700 0.5103 0.9892 0.028 Uiso 1 1 calc R . .
H22E H 0.2794 0.5283 0.9668 0.028 Uiso 1 1 calc R . .
N23B N 0.28632(6) 0.43689(12) 0.99884(11) 0.020 Uani 1 1 d . . .
N24B N 0.29543(6) 0.41030(12) 1.02369(11) 0.020 Uani 1 1 d . . .
C1B C 0.32403(7) 0.25847(16) 1.07467(13) 0.023 Uani 1 1 d . . .
C2B C 0.33896(8) 0.24290(17) 1.10181(14) 0.027 Uani 1 1 d . . .
H2B H 0.3439 0.2199 1.0987 0.033 Uiso 1 1 calc R . .
C3B C 0.34669(8) 0.26058(18) 1.13335(15) 0.031 Uani 1 1 d . . .
H3B H 0.3574 0.2504 1.1516 0.038 Uiso 1 1 calc R . .
C4B C 0.33882(8) 0.29316(17) 1.13829(14) 0.030 Uani 1 1 d . . .
H4B H 0.3438 0.3051 1.1602 0.036 Uiso 1 1 calc R . .
C5B C 0.32354(8) 0.30850(16) 1.11103(13) 0.024 Uani 1 1 d . . .
H5B H 0.3181 0.3307 1.1147 0.029 Uiso 1 1 calc R . .
C6B C 0.31617(7) 0.29179(15) 1.07865(14) 0.021 Uani 1 1 d . . .
C7B C 0.30196(7) 0.31162(14) 1.05024(13) 0.019 Uani 1 1 d . . .
C8B C 0.29038(7) 0.32556(15) 0.96247(13) 0.023 Uani 1 1 d . . .
C9B C 0.28000(9) 0.35069(18) 0.93301(15) 0.036 Uani 1 1 d . . .
H9B H 0.2705 0.3656 0.9398 0.043 Uiso 1 1 calc R . .
C10B C 0.29408(11) 0.37616(18) 0.92378(16) 0.044 Uani 1 1 d . . .
H10S H 0.2976 0.3971 0.9399 0.052 Uiso 1 1 calc R . .
H10T H 0.3061 0.3633 0.9251 0.052 Uiso 1 1 calc R . .
C11B C 0.28278(14) 0.3885(2) 0.88629(19) 0.069 Uani 1 1 d . . .
H11C H 0.2767 0.4124 0.8863 0.082 Uiso 1 1 calc R . .
H11D H 0.2916 0.3905 0.8729 0.082 Uiso 1 1 calc R . .
C12B C 0.26776(12) 0.3608(2) 0.87083(18) 0.065 Uani 1 1 d . . .
H12C H 0.2698 0.3496 0.8505 0.078 Uiso 1 1 calc R . .
H12D H 0.2547 0.3720 0.8628 0.078 Uiso 1 1 calc R . .
C13B C 0.26906(11) 0.3316(2) 0.89864(17) 0.052 Uani 1 1 d . . .
H13G H 0.2559 0.3240 0.8976 0.063 Uiso 1 1 calc R . .
H13H H 0.2763 0.3102 0.8955 0.063 Uiso 1 1 calc R . .
C14B C 0.28531(8) 0.21774(15) 0.93835(14) 0.022 Uani 1 1 d . . .
C15B C 0.30080(8) 0.20728(14) 0.92786(14) 0.022 Uani 1 1 d . . .
C16B C 0.29682(9) 0.19094(16) 0.89518(15) 0.030 Uani 1 1 d . . .
H16F H 0.3073 0.1835 0.8882 0.036 Uiso 1 1 calc R . .
C17B C 0.27794(9) 0.18551(17) 0.87317(15) 0.034 Uani 1 1 d . . .
H17B H 0.2754 0.1747 0.8510 0.041 Uiso 1 1 calc R . .
C18B C 0.26259(9) 0.19595(19) 0.88346(15) 0.036 Uani 1 1 d . . .
H18B H 0.2496 0.1918 0.8685 0.044 Uiso 1 1 calc R . .
C19B C 0.26625(8) 0.21250(17) 0.91557(15) 0.031 Uani 1 1 d . . .
H19F H 0.2557 0.2203 0.9221 0.037 Uiso 1 1 calc R . .
C20B C 0.32167(8) 0.21242(14) 0.94923(14) 0.023 Uani 1 1 d . . .
C21B C 0.35146(7) 0.26760(15) 1.01158(13) 0.021 Uani 1 1 d . . .
C22B C 0.37249(8) 0.27696(17) 1.03062(15) 0.030 Uani 1 1 d . . .
H22F H 0.3809 0.2616 1.0215 0.035 Uiso 1 1 calc R . .
C23B C 0.37734(9) 0.31671(19) 1.02782(16) 0.039 Uani 1 1 d . . .
H23N H 0.3669 0.3326 1.0296 0.047 Uiso 1 1 calc R . .
H23C H 0.3793 0.3216 1.0055 0.047 Uiso 1 1 calc R . .
C24B C 0.39624(11) 0.3221(2) 1.05891(18) 0.063 Uani 1 1 d . . .
H24C H 0.4076 0.3187 1.0516 0.076 Uiso 1 1 calc R . .
H24D H 0.3968 0.3468 1.0684 0.076 Uiso 1 1 calc R . .
C25B C 0.39650(10) 0.2949(2) 1.08583(19) 0.049 Uani 1 1 d . . .
H25C H 0.3962 0.3070 1.1071 0.059 Uiso 1 1 calc R . .
H25D H 0.4084 0.2800 1.0920 0.059 Uiso 1 1 calc R . .
C26B C 0.37846(9) 0.2712(2) 1.07011(17) 0.043 Uani 1 1 d . . .
H26N H 0.3679 0.2789 1.0784 0.052 Uiso 1 1 calc R . .
H26C H 0.3815 0.2455 1.0763 0.052 Uiso 1 1 calc R . .
C27B C 0.43209(8) 0.25185(17) 0.98695(16) 0.032 Uani 1 1 d . . .
C28B C 0.41935(8) 0.23504(16) 1.00119(15) 0.027 Uani 1 1 d . . .
C29B C 0.42679(8) 0.22366(17) 1.03607(16) 0.035 Uani 1 1 d . . .
H29B H 0.4186 0.2111 1.0457 0.041 Uiso 1 1 calc R . .
C30B C 0.44582(10) 0.2304(2) 1.05653(19) 0.049 Uani 1 1 d . . .
H30B H 0.4506 0.2231 1.0803 0.059 Uiso 1 1 calc R . .
C31B C 0.45804(9) 0.2477(2) 1.0424(2) 0.053 Uani 1 1 d . . .
H31B H 0.4712 0.2522 1.0565 0.064 Uiso 1 1 calc R . .
C32B C 0.45119(9) 0.2588(2) 1.00747(19) 0.044 Uani 1 1 d . . .
H32B H 0.4596 0.2709 0.9980 0.052 Uiso 1 1 calc R . .
C33B C 0.39819(8) 0.23063(15) 0.98225(15) 0.024 Uani 1 1 d . . .
C34B C 0.36079(8) 0.27166(15) 0.91948(15) 0.027 Uani 1 1 d . . .
C35B C 0.33936(9) 0.27179(19) 0.90182(19) 0.044 Uani 1 1 d . . .
H35B H 0.3336 0.2540 0.9138 0.053 Uiso 1 1 calc R . .
C36B C 0.33324(11) 0.2616(3) 0.8636(2) 0.071 Uani 1 1 d . . .
H36C H 0.3435 0.2688 0.8543 0.085 Uiso 1 1 calc R . .
H36D H 0.3314 0.2352 0.8608 0.085 Uiso 1 1 calc R . .
C37B C 0.31453(12) 0.2808(3) 0.8440(3) 0.079 Uani 1 1 d . . .
H37C H 0.3159 0.2954 0.8248 0.095 Uiso 1 1 calc R . .
H37D H 0.3039 0.2632 0.8340 0.095 Uiso 1 1 calc R . .
C38B C 0.31044(12) 0.3040(3) 0.8695(2) 0.078 Uani 1 1 d . . .
H38C H 0.3003 0.2928 0.8771 0.093 Uiso 1 1 calc R . .
H38D H 0.3057 0.3278 0.8591 0.093 Uiso 1 1 calc R . .
C39B C 0.32927(10) 0.3083(2) 0.9003(2) 0.054 Uani 1 1 d . . .
H39C H 0.3267 0.3130 0.9220 0.065 Uiso 1 1 calc R . .
H39D H 0.3372 0.3282 0.8963 0.065 Uiso 1 1 calc R . .
C40B C 0.38732(8) 0.28156(16) 0.84995(15) 0.028 Uani 1 1 d . . .
C41B C 0.39270(8) 0.31739(15) 0.84741(14) 0.025 Uani 1 1 d . . .
C42B C 0.38473(9) 0.33494(17) 0.81517(14) 0.031 Uani 1 1 d . . .
H42P H 0.3885 0.3591 0.8128 0.037 Uiso 1 1 calc R . .
C43B C 0.37153(10) 0.3177(2) 0.78689(16) 0.040 Uani 1 1 d . . .
H43B H 0.3664 0.3298 0.7651 0.048 Uiso 1 1 calc R . .
C44B C 0.36577(10) 0.28307(19) 0.79012(16) 0.041 Uani 1 1 d . . .
H44B H 0.3562 0.2717 0.7709 0.049 Uiso 1 1 calc R . .
C45B C 0.37382(9) 0.26446(18) 0.82145(16) 0.036 Uani 1 1 d . . .
H45B H 0.3701 0.2402 0.8233 0.043 Uiso 1 1 calc R . .
C46B C 0.40511(8) 0.33947(16) 0.87678(14) 0.025 Uani 1 1 d . . .
C47B C 0.41577(7) 0.34840(15) 0.96540(14) 0.022 Uani 1 1 d . . .
C48B C 0.42550(8) 0.37228(16) 0.99580(14) 0.025 Uani 1 1 d . . .
H48B H 0.4340 0.3898 0.9894 0.030 Uiso 1 1 calc R . .
C49B C 0.43742(9) 0.35259(18) 1.02861(15) 0.034 Uani 1 1 d . . .
H49C H 0.4504 0.3464 1.0280 0.041 Uiso 1 1 calc R . .
H49D H 0.4308 0.3301 1.0312 0.041 Uiso 1 1 calc R . .
C50B C 0.43936(9) 0.37842(19) 1.05866(16) 0.040 Uani 1 1 d . . .
H50C H 0.4521 0.3910 1.0659 0.048 Uiso 1 1 calc R . .
H50D H 0.4384 0.3651 1.0789 0.048 Uiso 1 1 calc R . .
C51B C 0.42265(9) 0.40539(17) 1.04489(14) 0.033 Uani 1 1 d . . .
H51C H 0.4277 0.4301 1.0448 0.039 Uiso 1 1 calc R . .
H51D H 0.4144 0.4052 1.0596 0.039 Uiso 1 1 calc R . .
C52B C 0.41086(8) 0.39319(16) 1.00760(14) 0.028 Uani 1 1 d . . .
H52C H 0.3999 0.3775 1.0073 0.033 Uiso 1 1 calc R . .
H52D H 0.4056 0.4143 0.9923 0.033 Uiso 1 1 calc R . .
C53B C 0.42880(7) 0.51499(16) 0.98819(14) 0.024 Uani 1 1 d . . .
C54B C 0.43683(7) 0.48124(15) 0.98461(13) 0.023 Uani 1 1 d . . .
C55B C 0.45297(8) 0.46784(18) 1.01204(15) 0.032 Uani 1 1 d . . .
H55B H 0.4588 0.4457 1.0095 0.039 Uiso 1 1 calc R . .
C56B C 0.46037(9) 0.4877(2) 1.04333(16) 0.041 Uani 1 1 d . . .
H56B H 0.4713 0.4789 1.0621 0.049 Uiso 1 1 calc R . .
C57B C 0.45172(9) 0.51980(18) 1.04661(15) 0.037 Uani 1 1 d . . .
H57B H 0.4565 0.5327 1.0680 0.044 Uiso 1 1 calc R . .
C58B C 0.43628(9) 0.53346(17) 1.01945(14) 0.030 Uani 1 1 d . . .
H58B H 0.4307 0.5559 1.0222 0.036 Uiso 1 1 calc R . .
C59B C 0.42830(7) 0.45689(14) 0.95457(13) 0.020 Uani 1 1 d . . .
C60B C 0.38380(7) 0.43703(15) 0.89466(13) 0.021 Uani 1 1 d . . .
C61B C 0.37310(8) 0.41124(16) 0.86604(14) 0.027 Uani 1 1 d . . .
H61B H 0.3827 0.3946 0.8617 0.032 Uiso 1 1 calc R . .
C62B C 0.35781(8) 0.38868(17) 0.87487(17) 0.035 Uani 1 1 d . . .
H62C H 0.3502 0.4039 0.8854 0.042 Uiso 1 1 calc R . .
H62D H 0.3640 0.3688 0.8912 0.042 Uiso 1 1 calc R . .
C63B C 0.34476(9) 0.37377(19) 0.83920(18) 0.043 Uani 1 1 d . . .
H63C H 0.3497 0.3503 0.8344 0.051 Uiso 1 1 calc R . .
H63D H 0.3312 0.3705 0.8385 0.051 Uiso 1 1 calc R . .
C64B C 0.34561(9) 0.40200(19) 0.81285(18) 0.045 Uani 1 1 d . . .
H64C H 0.3490 0.3904 0.7939 0.054 Uiso 1 1 calc R . .
H64D H 0.3328 0.4139 0.8024 0.054 Uiso 1 1 calc R . .
C65B C 0.36095(9) 0.42971(19) 0.83142(15) 0.038 Uani 1 1 d . . .
H65C H 0.3549 0.4522 0.8358 0.046 Uiso 1 1 calc R . .
H65D H 0.3692 0.4357 0.8175 0.046 Uiso 1 1 calc R . .
C66B C 0.36732(8) 0.53968(14) 0.86566(14) 0.022 Uani 1 1 d . . .
C67B C 0.36324(8) 0.53891(16) 0.83002(14) 0.027 Uani 1 1 d . . .
H67B H 0.3729 0.5308 0.8212 0.033 Uiso 1 1 calc R . .
C68B C 0.34504(9) 0.54990(17) 0.80679(15) 0.032 Uani 1 1 d . . .
H68B H 0.3423 0.5491 0.7824 0.038 Uiso 1 1 calc R . .
C69B C 0.33118(8) 0.56183(17) 0.81950(15) 0.032 Uani 1 1 d . . .
H69B H 0.3188 0.5691 0.8038 0.038 Uiso 1 1 calc R . .
C70B C 0.33507(8) 0.56328(16) 0.85468(15) 0.028 Uani 1 1 d . . .
H70B H 0.3255 0.5725 0.8631 0.034 Uiso 1 1 calc R . .
C71B C 0.35313(8) 0.55128(14) 0.87880(14) 0.022 Uani 1 1 d . . .
C72B C 0.35521(8) 0.55081(14) 0.91565(14) 0.022 Uani 1 1 d . . .
C73B C 0.37806(8) 0.50389(15) 0.99066(14) 0.023 Uani 1 1 d . . .
C74B C 0.37901(8) 0.49865(17) 1.02762(14) 0.029 Uani 1 1 d . . .
H74B H 0.3715 0.5183 1.0338 0.035 Uiso 1 1 calc R . .
C75B C 0.39984(9) 0.49837(19) 1.05410(15) 0.037 Uani 1 1 d . . .
H75C H 0.4087 0.4849 1.0451 0.044 Uiso 1 1 calc R . .
H75D H 0.4048 0.5232 1.0601 0.044 Uiso 1 1 calc R . .
C76B C 0.39759(11) 0.4792(3) 1.08551(17) 0.058 Uani 1 1 d . . .
H76C H 0.4087 0.4627 1.0962 0.070 Uiso 1 1 calc R . .
H76D H 0.3973 0.4972 1.1032 0.070 Uiso 1 1 calc R . .
C77B C 0.37930(11) 0.4587(3) 1.07329(19) 0.068 Uani 1 1 d . . .
H77C H 0.3700 0.4685 1.0836 0.082 Uiso 1 1 calc R . .
H77D H 0.3818 0.4330 1.0801 0.082 Uiso 1 1 calc R . .
C78B C 0.37115(9) 0.46230(19) 1.03384(16) 0.038 Uani 1 1 d . . .
H78C H 0.3567 0.4622 1.0250 0.046 Uiso 1 1 calc R . .
H78D H 0.3758 0.4425 1.0225 0.046 Uiso 1 1 calc R . .
C79B C 0.31909(7) 0.51959(15) 1.07186(14) 0.023 Uani 1 1 d . . .
C80B C 0.33313(8) 0.53748(15) 1.06254(14) 0.025 Uani 1 1 d . . .
C81B C 0.34831(8) 0.55446(19) 1.08886(16) 0.036 Uani 1 1 d . . .
H81B H 0.3579 0.5672 1.0829 0.044 Uiso 1 1 calc R . .
C82B C 0.34965(9) 0.55328(19) 1.12290(16) 0.040 Uani 1 1 d . . .
H82B H 0.3600 0.5655 1.1402 0.048 Uiso 1 1 calc R . .
C83B C 0.33613(9) 0.53453(19) 1.13219(16) 0.039 Uani 1 1 d . . .
H83B H 0.3373 0.5331 1.1560 0.047 Uiso 1 1 calc R . .
C84B C 0.32091(9) 0.51778(17) 1.10692(15) 0.032 Uani 1 1 d . . .
H84B H 0.3115 0.5048 1.1134 0.039 Uiso 1 1 calc R . .
C85B C 0.33355(7) 0.53929(15) 1.02662(14) 0.023 Uani 1 1 d . . .
C86B C 0.31628(8) 0.49535(15) 0.94825(14) 0.023 Uani 1 1 d . . .
C87B C 0.31683(8) 0.49459(16) 0.91220(14) 0.028 Uani 1 1 d . . .
H87B H 0.3248 0.5154 0.9094 0.034 Uiso 1 1 calc R . .
C88B C 0.32538(10) 0.4598(2) 0.90375(18) 0.050 Uani 1 1 d . . .
H88C H 0.3199 0.4382 0.9112 0.059 Uiso 1 1 calc R . .
H88D H 0.3397 0.4594 0.9148 0.059 Uiso 1 1 calc R . .
C89B C 0.31894(12) 0.4618(2) 0.86318(18) 0.057 Uani 1 1 d . . .
H89C H 0.3287 0.4750 0.8562 0.069 Uiso 1 1 calc R . .
H89D H 0.3173 0.4373 0.8530 0.069 Uiso 1 1 calc R . .
C90B C 0.30005(11) 0.4814(3) 0.85148(19) 0.067 Uani 1 1 d . . .
H90C H 0.2893 0.4647 0.8390 0.080 Uiso 1 1 calc R . .
H90D H 0.3003 0.5012 0.8354 0.080 Uiso 1 1 calc R . .
C91B C 0.29684(11) 0.4967(2) 0.88376(17) 0.056 Uani 1 1 d . . .
H91C H 0.2922 0.5220 0.8798 0.067 Uiso 1 1 calc R . .
H91D H 0.2872 0.4821 0.8899 0.067 Uiso 1 1 calc R . .
C92B C 0.26367(7) 0.48736(16) 0.94415(14) 0.027 Uani 1 1 d . . .
C93B C 0.25925(8) 0.45079(17) 0.94667(15) 0.029 Uani 1 1 d . . .
C94B C 0.24529(9) 0.43504(19) 0.91723(18) 0.048 Uani 1 1 d . . .
H94B H 0.2413 0.4108 0.9186 0.058 Uiso 1 1 calc R . .
C95B C 0.23725(10) 0.4538(2) 0.88650(19) 0.057 Uani 1 1 d . . .
H95B H 0.2282 0.4421 0.8668 0.069 Uiso 1 1 calc R . .
C96B C 0.24214(10) 0.4894(2) 0.88388(18) 0.052 Uani 1 1 d . . .
H96B H 0.2366 0.5020 0.8625 0.063 Uiso 1 1 calc R . .
C97B C 0.25513(9) 0.50645(19) 0.91259(15) 0.038 Uani 1 1 d . . .
H97B H 0.2583 0.5311 0.9111 0.046 Uiso 1 1 calc R . .
C98B C 0.26918(7) 0.42733(16) 0.97706(15) 0.025 Uani 1 1 d . . .
C99B C 0.31403(7) 0.41829(15) 1.04003(14) 0.022 Uani 1 1 d . . .
C200 C 0.32661(7) 0.39568(15) 1.06967(15) 0.026 Uani 1 1 d . . .
H200 H 0.3184 0.3774 1.0760 0.031 Uiso 1 1 calc R . .
C201 C 0.33786(9) 0.41768(17) 1.10178(16) 0.036 Uani 1 1 d . . .
H20A H 0.3295 0.4241 1.1153 0.043 Uiso 1 1 calc R . .
H20B H 0.3432 0.4400 1.0953 0.043 Uiso 1 1 calc R . .
C202 C 0.35447(9) 0.39172(18) 1.12271(18) 0.047 Uani 1 1 d . . .
H20C H 0.3663 0.4056 1.1361 0.057 Uiso 1 1 calc R . .
H20D H 0.3504 0.3771 1.1392 0.057 Uiso 1 1 calc R . .
C203 C 0.35861(9) 0.36734(19) 1.09587(19) 0.046 Uani 1 1 d . . .
H20E H 0.3717 0.3723 1.0952 0.055 Uiso 1 1 calc R . .
H20F H 0.3579 0.3416 1.1018 0.055 Uiso 1 1 calc R . .
C204 C 0.34298(8) 0.37616(18) 1.06080(18) 0.038 Uani 1 1 d . . .
H20G H 0.3380 0.3538 1.0474 0.046 Uiso 1 1 calc R . .
H20H H 0.3483 0.3920 1.0469 0.046 Uiso 1 1 calc R . .
C205 C 0.25880(13) 0.3715(2) 1.0749(2) 0.062 Uani 1 1 d . . .
C206 C 0.46927(13) 0.3835(3) 0.9433(3) 0.093 Uani 1 1 d . . .
C207 C 0.36050(12) 0.6361(2) 1.0056(2) 0.060 Uani 1 1 d . . .
C208 C 0.31859(14) 0.6271(2) 0.9394(2) 0.068 Uani 1 1 d . . .
Ga1C Ga 0.136681(8) 0.674039(16) 0.248911(15) 0.021 Uani 1 1 d . . .
Ga2C Ga 0.152178(8) 0.562896(17) 0.206223(16) 0.024 Uani 1 1 d . . .
Ga3C Ga 0.187187(11) 0.482926(19) 0.15853(2) 0.041 Uani 1 1 d . . .
Ga4C Ga 0.236801(9) 0.547658(19) 0.133832(18) 0.030 Uani 1 1 d . . .
Ga5C Ga 0.278729(9) 0.64278(2) 0.125589(19) 0.035 Uani 1 1 d . . .
Ga6C Ga 0.262994(8) 0.755246(17) 0.165725(15) 0.020 Uani 1 1 d . . .
Ga7C Ga 0.224597(8) 0.835649(15) 0.205294(15) 0.018 Uani 1 1 d . . .
Ga8C Ga 0.173724(7) 0.772075(15) 0.228767(14) 0.014 Uani 1 1 d . . .
O1C O 0.11706(5) 0.65169(10) 0.20931(10) 0.026 Uani 1 1 d . . .
O2C O 0.17449(5) 0.58952(11) 0.23925(11) 0.031 Uani 1 1 d . . .
O3C O 0.18938(7) 0.47617(12) 0.20684(13) 0.047 Uani 1 1 d . . .
O4C O 0.15472(6) 0.57863(11) 0.16222(11) 0.030 Uani 1 1 d . . .
O5C O 0.18495(6) 0.48802(12) 0.11024(12) 0.042 Uani 1 1 d . . .
O6C O 0.23691(6) 0.55336(11) 0.18173(11) 0.033 Uani 1 1 d . E .
O7C O 0.28981(6) 0.60457(12) 0.15916(13) 0.045 Uani 1 1 d . . .
O8C O 0.22351(5) 0.59225(11) 0.11174(11) 0.031 Uani 1 1 d . . .
O9C O 0.26858(6) 0.68113(12) 0.09197(11) 0.036 Uani 1 1 d . . .
O10C O 0.26743(5) 0.71454(10) 0.19874(9) 0.025 Uani 1 1 d . . .
O11C O 0.25173(5) 0.82868(10) 0.23460(9) 0.023 Uani 1 1 d . . .
O12C O 0.23451(5) 0.75081(10) 0.14268(9) 0.023 Uani 1 1 d . . .
O13C O 0.19781(5) 0.84693(9) 0.17696(9) 0.021 Uani 1 1 d . . .
O14C O 0.19991(5) 0.75011(9) 0.24764(9) 0.018 Uani 1 1 d . . .
O15C O 0.15577(5) 0.69711(10) 0.28884(9) 0.024 Uani 1 1 d . . .
O16C O 0.16075(5) 0.74201(9) 0.18796(8) 0.017 Uani 1 1 d . . .
O17C O 0.11604(5) 0.70929(11) 0.24834(11) 0.030 Uani 1 1 d . . .
O18C O 0.12830(6) 0.64659(11) 0.28340(11) 0.033 Uani 1 1 d . . .
O19C O 0.16348(8) 0.45158(13) 0.14147(16) 0.059 Uani 1 1 d . . .
O20C O 0.20282(8) 0.43742(12) 0.16259(15) 0.057 Uani 1 1 d . . .
O21C O 0.28293(6) 0.61536(14) 0.08730(15) 0.060 Uani 1 1 d . . .
O22C O 0.30639(6) 0.65938(13) 0.13711(13) 0.045 Uani 1 1 d . . .
O23C O 0.23217(5) 0.87519(10) 0.17935(11) 0.029 Uani 1 1 d . . .
O24C O 0.22378(6) 0.87310(11) 0.23959(11) 0.034 Uani 1 1 d . . .
N1C N 0.12420(7) 0.54514(13) 0.17779(12) 0.029 Uani 1 1 d . . .
H1C1 H 0.1252 0.5256 0.1646 0.035 Uiso 1 1 calc R . .
H1C2 H 0.1186 0.5371 0.1933 0.035 Uiso 1 1 calc R . .
N2C N 0.13949(6) 0.60760(13) 0.21494(11) 0.023 Uani 1 1 d . . .
N3C N 0.15141(6) 0.62922(12) 0.24247(11) 0.020 Uani 1 1 d . . .
N4C N 0.15119(7) 0.53116(14) 0.24701(12) 0.030 Uani 1 1 d . . .
H4C1 H 0.1469 0.5454 0.2612 0.036 Uiso 1 1 calc R . .
H4C2 H 0.1419 0.5136 0.2378 0.036 Uiso 1 1 calc R . .
N5C N 0.16856(7) 0.52318(13) 0.19761(13) 0.029 Uani 1 1 d . . .
N6C N 0.17022(7) 0.52500(13) 0.16422(14) 0.032 Uani 1 1 d . . .
N7C N 0.23157(7) 0.52772(15) 0.08356(14) 0.038 Uani 1 1 d . . .
H7C1 H 0.2389 0.5412 0.0738 0.046 Uiso 1 1 calc R . .
H7C2 H 0.2362 0.5044 0.0857 0.046 Uiso 1 1 calc R . .
N8C N 0.21323(7) 0.51970(14) 0.13148(13) 0.032 Uani 1 1 d . . .
N9C N 0.21177(7) 0.51279(14) 0.16431(15) 0.036 Uani 1 1 d . E .
N10C N 0.25836(7) 0.50837(14) 0.15243(14) 0.035 Uani 1 1 d . . .
H10U H 0.2527 0.4880 0.1575 0.042 Uiso 1 1 calc R . .
H10V H 0.2627 0.5024 0.1346 0.042 Uiso 1 1 calc R . .
N11C N 0.25931(7) 0.58064(14) 0.13938(13) 0.033 Uani 1 1 d . . .
N12C N 0.25405(7) 0.61275(13) 0.11959(13) 0.030 Uani 1 1 d . . .
N13C N 0.26432(6) 0.78805(14) 0.12537(12) 0.028 Uani 1 1 d . . .
H13I H 0.2598 0.8106 0.1283 0.033 Uiso 1 1 calc R . .
H13J H 0.2772 0.7905 0.1277 0.033 Uiso 1 1 calc R . .
N14C N 0.26865(6) 0.71495(13) 0.13804(12) 0.025 Uani 1 1 d . . .
N15C N 0.27478(6) 0.68265(13) 0.15709(12) 0.026 Uani 1 1 d . . .
N16C N 0.29056(6) 0.77288(13) 0.19450(11) 0.025 Uani 1 1 d . . .
H16G H 0.2991 0.7548 0.1940 0.030 Uiso 1 1 calc R . .
H16H H 0.2932 0.7923 0.1829 0.030 Uiso 1 1 calc R . .
N17C N 0.25322(5) 0.79122(12) 0.19191(10) 0.017 Uani 1 1 d . . .
N18C N 0.23321(5) 0.79808(12) 0.17670(11) 0.018 Uani 1 1 d . . .
N19C N 0.15176(6) 0.81104(12) 0.20750(11) 0.018 Uani 1 1 d . . .
H19G H 0.1403 0.8018 0.2082 0.021 Uiso 1 1 calc R . .
H19H H 0.1548 0.8310 0.2218 0.021 Uiso 1 1 calc R . .
N20C N 0.18952(5) 0.80428(11) 0.20907(10) 0.015 Uani 1 1 d . . .
N21C N 0.20973(5) 0.79930(11) 0.22466(10) 0.016 Uani 1 1 d . . .
N22C N 0.17787(6) 0.79814(12) 0.27596(10) 0.018 Uani 1 1 d . . .
H22G H 0.1854 0.8183 0.2772 0.022 Uiso 1 1 calc R . .
H22H H 0.1660 0.8059 0.2759 0.022 Uiso 1 1 calc R . .
N23C N 0.16165(5) 0.73355(11) 0.24894(10) 0.016 Uani 1 1 d . . .
N24C N 0.14892(6) 0.71040(11) 0.22382(11) 0.018 Uani 1 1 d . . .
C1C C 0.11101(8) 0.57125(17) 0.15453(16) 0.034 Uani 1 1 d . . .
C2C C 0.10906(8) 0.60590(16) 0.16598(15) 0.029 Uani 1 1 d . . .
C3C C 0.09497(8) 0.62919(19) 0.14369(17) 0.038 Uani 1 1 d . . .
H3C H 0.0931 0.6525 0.1517 0.046 Uiso 1 1 calc R . .
C4C C 0.08396(9) 0.6187(2) 0.11066(18) 0.048 Uani 1 1 d . . .
H4C H 0.0745 0.6345 0.0959 0.057 Uiso 1 1 calc R . .
C5C C 0.08679(10) 0.5841(2) 0.09862(18) 0.052 Uani 1 1 d . . .
H5C H 0.0795 0.5770 0.0754 0.062 Uiso 1 1 calc R . .
C6C C 0.10014(10) 0.5608(2) 0.12068(17) 0.044 Uani 1 1 d . . .
H6C H 0.1019 0.5374 0.1127 0.052 Uiso 1 1 calc R . .
C7C C 0.12221(7) 0.62228(15) 0.19919(14) 0.023 Uani 1 1 d . . .
C8C C 0.16964(7) 0.61708(15) 0.25331(15) 0.024 Uani 1 1 d . D .
C9C C 0.18479(8) 0.63519(16) 0.28313(16) 0.033 Uani 1 1 d . . .
H9C H 0.1782 0.6528 0.2939 0.040 Uiso 1 1 calc R C 1
C10C C 0.19975(9) 0.65548(19) 0.27207(18) 0.042 Uani 0.68 1 d P D 1
H10M H 0.1950 0.6799 0.2631 0.051 Uiso 0.68 1 calc PR D 1
H10N H 0.2030 0.6420 0.2540 0.051 Uiso 0.68 1 calc PR D 1
C11C C 0.21790(15) 0.6577(3) 0.3076(3) 0.057 Uani 0.68 1 d P D 1
H11E H 0.2300 0.6506 0.3037 0.068 Uiso 0.68 1 calc PR D 1
H11F H 0.2195 0.6826 0.3168 0.068 Uiso 0.68 1 calc PR D 1
C12C C 0.21404(16) 0.6317(3) 0.3339(3) 0.067 Uani 0.68 1 d P D 1
H12E H 0.2255 0.6163 0.3455 0.080 Uiso 0.68 1 calc PR D 1
H12F H 0.2107 0.6451 0.3518 0.080 Uiso 0.68 1 calc PR D 1
C13C C 0.19690(10) 0.6090(2) 0.31129(19) 0.054 Uani 0.68 1 d P D 1
H13K H 0.1892 0.5997 0.3251 0.064 Uiso 0.68 1 calc PR D 1
H13L H 0.2014 0.5884 0.3008 0.064 Uiso 0.68 1 calc PR D 1
C610 C 0.19975(9) 0.65548(19) 0.27207(18) 0.042 Uani 0.32 1 d P D 2
H61C H 0.1968 0.6509 0.2469 0.051 Uiso 0.32 1 calc PR D 2
H61D H 0.1979 0.6817 0.2748 0.051 Uiso 0.32 1 calc PR D 2
C611 C 0.2208(3) 0.6466(6) 0.2911(6) 0.042 Uani 0.32 1 d P D 2
H61E H 0.2266 0.6612 0.3125 0.051 Uiso 0.32 1 calc PR D 2
H61F H 0.2288 0.6487 0.2760 0.051 Uiso 0.32 1 calc PR D 2
C612 C 0.2172(3) 0.6070(6) 0.2989(6) 0.049 Uani 0.32 1 d P D 2
H61G H 0.2286 0.5971 0.3179 0.059 Uiso 0.32 1 calc PR D 2
H61H H 0.2146 0.5917 0.2779 0.059 Uiso 0.32 1 calc PR D 2
C613 C 0.19690(10) 0.6090(2) 0.31129(19) 0.054 Uani 0.32 1 d P D 2
H61I H 0.1905 0.5852 0.3097 0.064 Uiso 0.32 1 calc PR D 2
H61J H 0.2000 0.6190 0.3350 0.064 Uiso 0.32 1 calc PR D 2
C14C C 0.16890(9) 0.51316(16) 0.26899(16) 0.035 Uani 1 1 d . . .
C15C C 0.18091(8) 0.49602(16) 0.25443(18) 0.036 Uani 1 1 d . . .
C16C C 0.19684(10) 0.47642(19) 0.2771(2) 0.048 Uani 1 1 d . . .
H16I H 0.2050 0.4635 0.2676 0.058 Uiso 1 1 calc R . .
C17C C 0.20081(10) 0.47561(19) 0.3119(2) 0.049 Uani 1 1 d . . .
H17C H 0.2116 0.4622 0.3265 0.059 Uiso 1 1 calc R . .
C18C C 0.18918(11) 0.49418(19) 0.32604(19) 0.054 Uani 1 1 d . . .
H18C H 0.1923 0.4942 0.3506 0.064 Uiso 1 1 calc R . .
C19C C 0.17299(10) 0.51277(17) 0.30493(17) 0.041 Uani 1 1 d . . .
H19I H 0.1648 0.5251 0.3147 0.049 Uiso 1 1 calc R . .
C20C C 0.17906(8) 0.49767(17) 0.21704(17) 0.036 Uani 1 1 d . . .
C21C C 0.16235(8) 0.55544(15) 0.14802(15) 0.027 Uani 1 1 d . . .
C22C C 0.16195(9) 0.56270(17) 0.11203(17) 0.037 Uani 1 1 d . . .
H22I H 0.1676 0.5416 0.1037 0.044 Uiso 1 1 calc R . .
C23C C 0.14171(10) 0.5702(2) 0.08653(17) 0.042 Uani 1 1 d . . .
H23D H 0.1344 0.5858 0.0972 0.051 Uiso 1 1 calc R . .
H23E H 0.1344 0.5475 0.0788 0.051 Uiso 1 1 calc R . .
C24C C 0.14495(10) 0.58952(19) 0.05587(18) 0.043 Uani 1 1 d . . .
H24E H 0.1350 0.6084 0.0462 0.051 Uiso 1 1 calc R . .
H24F H 0.1443 0.5721 0.0372 0.051 Uiso 1 1 calc R . .
C25C C 0.16541(10) 0.6065(2) 0.07092(17) 0.044 Uani 1 1 d . . .
H25E H 0.1740 0.5965 0.0593 0.052 Uiso 1 1 calc R . .
H25F H 0.1647 0.6330 0.0677 0.052 Uiso 1 1 calc R . .
C26C C 0.17300(9) 0.59706(18) 0.10943(17) 0.039 Uani 1 1 d . . .
H26D H 0.1703 0.6168 0.1234 0.046 Uiso 1 1 calc R . .
H26E H 0.1872 0.5926 0.1178 0.046 Uiso 1 1 calc R . .
C27C C 0.21167(8) 0.52721(18) 0.05894(17) 0.037 Uani 1 1 d . . .
C28C C 0.19675(9) 0.51501(17) 0.06943(17) 0.036 Uani 1 1 d . . .
C29C C 0.17796(9) 0.51317(19) 0.04381(19) 0.045 Uani 1 1 d . . .
H29C H 0.1676 0.5033 0.0498 0.054 Uiso 1 1 calc R . .
C30C C 0.17418(10) 0.5254(2) 0.01009(19) 0.048 Uani 1 1 d . . .
H30C H 0.1613 0.5245 -0.0065 0.057 Uiso 1 1 calc R . .
C31C C 0.18901(10) 0.5387(2) 0.00100(19) 0.047 Uani 1 1 d . . .
H31C H 0.1865 0.5475 -0.0219 0.056 Uiso 1 1 calc R . .
C32C C 0.20788(10) 0.53924(19) 0.02519(18) 0.044 Uani 1 1 d . . .
H32C H 0.2182 0.5479 0.0185 0.053 Uiso 1 1 calc R . .
C33C C 0.19864(8) 0.50604(16) 0.10511(18) 0.036 Uani 1 1 d . . .
C34C C 0.22515(9) 0.53223(16) 0.18909(17) 0.033 Uani 1 1 d . . .
C35C C 0.22689(10) 0.52685(19) 0.22630(19) 0.044 Uani 0.43 1 d P E 1
H35C H 0.2138 0.5271 0.2286 0.052 Uiso 0.43 1 calc PR E 1
C36C C 0.2376(2) 0.4893(5) 0.2394(4) 0.042 Uani 0.43 1 d P E 1
H36E H 0.2281 0.4692 0.2351 0.050 Uiso 0.43 1 calc PR E 1
H36F H 0.2470 0.4838 0.2278 0.050 Uiso 0.43 1 calc PR E 1
C37C C 0.2483(2) 0.4960(5) 0.2798(4) 0.052 Uani 0.43 1 d P E 1
H37E H 0.2425 0.4804 0.2933 0.063 Uiso 0.43 1 calc PR E 1
H37F H 0.2623 0.4899 0.2866 0.063 Uiso 0.43 1 calc PR E 1
C38C C 0.24624(16) 0.5319(4) 0.2871(3) 0.103 Uani 0.43 1 d P E 1
H38E H 0.2586 0.5414 0.3037 0.123 Uiso 0.43 1 calc PR E 1
H38F H 0.2361 0.5346 0.2976 0.123 Uiso 0.43 1 calc PR E 1
C39C C 0.2402(3) 0.5536(5) 0.2509(4) 0.053 Uani 0.43 1 d P E 1
H39E H 0.2334 0.5763 0.2519 0.064 Uiso 0.43 1 calc PR E 1
H39F H 0.2517 0.5590 0.2443 0.064 Uiso 0.43 1 calc PR E 1
C635 C 0.22689(10) 0.52685(19) 0.22630(19) 0.044 Uani 0.57 1 d P E 2
H635 H 0.2170 0.5087 0.2273 0.052 Uiso 0.57 1 calc PR E 2
C636 C 0.22406(19) 0.5639(4) 0.2455(3) 0.056 Uani 0.57 1 d P E 2
H63E H 0.2315 0.5840 0.2404 0.067 Uiso 0.57 1 calc PR E 2
H63F H 0.2102 0.5708 0.2380 0.067 Uiso 0.57 1 calc PR E 2
C637 C 0.2318(3) 0.5543(7) 0.2831(4) 0.117 Uani 0.57 1 d P E 2
H63G H 0.2365 0.5761 0.2975 0.140 Uiso 0.57 1 calc PR E 2
H63H H 0.2216 0.5427 0.2901 0.140 Uiso 0.57 1 calc PR E 2
C638 C 0.24624(16) 0.5319(4) 0.2871(3) 0.103 Uani 0.57 1 d P E 2
H63I H 0.2450 0.5118 0.3020 0.123 Uiso 0.57 1 calc PR E 2
H63J H 0.2585 0.5447 0.2999 0.123 Uiso 0.57 1 calc PR E 2
C639 C 0.2481(3) 0.5160(6) 0.2550(5) 0.097 Uani 0.57 1 d P E 2
H63K H 0.2500 0.4895 0.2570 0.116 Uiso 0.57 1 calc PR E 2
H63L H 0.2590 0.5272 0.2494 0.116 Uiso 0.57 1 calc PR E 2
C40C C 0.27523(9) 0.51698(19) 0.18282(18) 0.041 Uani 1 1 d . . .
C41C C 0.28480(9) 0.54996(18) 0.18447(19) 0.043 Uani 1 1 d . . .
C42C C 0.30194(11) 0.5554(2) 0.2141(2) 0.066 Uani 1 1 d . . .
H42Q H 0.3091 0.5770 0.2156 0.079 Uiso 1 1 calc R . .
C43C C 0.30845(12) 0.5312(2) 0.2402(2) 0.072 Uani 1 1 d . . .
H43C H 0.3199 0.5361 0.2597 0.087 Uiso 1 1 calc R . .
C44C C 0.29840(12) 0.4994(2) 0.2383(2) 0.064 Uani 1 1 d . . .
H44C H 0.3027 0.4825 0.2569 0.077 Uiso 1 1 calc R . .
C45C C 0.28220(10) 0.4919(2) 0.20944(19) 0.048 Uani 1 1 d . . .
H45C H 0.2758 0.4694 0.2078 0.058 Uiso 1 1 calc R . .
C46C C 0.27783(9) 0.57906(18) 0.15947(17) 0.039 Uani 1 1 d . . .
C47C C 0.23489(8) 0.61547(17) 0.10554(16) 0.032 Uani 1 1 d . . .
C48C C 0.22611(8) 0.64631(18) 0.08067(17) 0.037 Uani 1 1 d . . .
H48C H 0.2366 0.6625 0.0789 0.044 Uiso 1 1 calc R . .
C49C C 0.21385(12) 0.6320(2) 0.04436(19) 0.059 Uani 1 1 d . . .
H49E H 0.2223 0.6249 0.0312 0.070 Uiso 1 1 calc R . .
H49F H 0.2060 0.6109 0.0462 0.070 Uiso 1 1 calc R . .
C50C C 0.20123(11) 0.6622(2) 0.0273(2) 0.064 Uani 1 1 d . . .
H50E H 0.1884 0.6533 0.0119 0.077 Uiso 1 1 calc R . .
H50F H 0.2072 0.6764 0.0131 0.077 Uiso 1 1 calc R . .
C51C C 0.19916(11) 0.6849(2) 0.0561(2) 0.057 Uani 1 1 d . . .
H51E H 0.1853 0.6859 0.0542 0.068 Uiso 1 1 calc R . .
H51F H 0.2037 0.7098 0.0545 0.068 Uiso 1 1 calc R . .
C52C C 0.21122(10) 0.66830(18) 0.09039(19) 0.044 Uani 1 1 d . . .
H52E H 0.2032 0.6526 0.0996 0.053 Uiso 1 1 calc R . .
H52F H 0.2176 0.6871 0.1079 0.053 Uiso 1 1 calc R . .
C53C C 0.25364(7) 0.77626(17) 0.09013(14) 0.027 Uani 1 1 d . . .
C54C C 0.25529(7) 0.74049(18) 0.08019(14) 0.030 Uani 1 1 d . . .
C55C C 0.24584(8) 0.7308(2) 0.04514(16) 0.037 Uani 1 1 d . . .
H55C H 0.2473 0.7070 0.0377 0.044 Uiso 1 1 calc R . .
C56C C 0.23446(8) 0.7554(2) 0.02145(17) 0.045 Uani 1 1 d . . .
H56C H 0.2281 0.7484 -0.0021 0.054 Uiso 1 1 calc R . .
C57C C 0.23221(9) 0.7899(2) 0.03171(16) 0.041 Uani 1 1 d . . .
H57C H 0.2241 0.8067 0.0154 0.050 Uiso 1 1 calc R . .
C58C C 0.24187(8) 0.8003(2) 0.06619(16) 0.039 Uani 1 1 d . . .
H58C H 0.2403 0.8242 0.0733 0.046 Uiso 1 1 calc R . .
C59C C 0.26510(8) 0.71122(18) 0.10464(15) 0.031 Uani 1 1 d . . .
C60C C 0.27371(7) 0.68563(16) 0.18891(15) 0.027 Uani 1 1 d . . .
C61C C 0.28000(9) 0.65548(17) 0.21396(16) 0.035 Uani 1 1 d . . .
H61O H 0.2859 0.6362 0.2037 0.042 Uiso 1 1 calc R . .
C62C C 0.26321(9) 0.63891(17) 0.22378(16) 0.035 Uani 1 1 d . . .
H62E H 0.2547 0.6580 0.2275 0.042 Uiso 1 1 calc R . .
H62F H 0.2552 0.6223 0.2053 0.042 Uiso 1 1 calc R . .
C63C C 0.27363(12) 0.61858(19) 0.25732(18) 0.053 Uani 1 1 d . . .
H63Q H 0.2758 0.5931 0.2522 0.063 Uiso 1 1 calc R . .
H63R H 0.2658 0.6190 0.2727 0.063 Uiso 1 1 calc R . .
C64C C 0.29318(11) 0.6378(2) 0.27490(19) 0.059 Uani 1 1 d . . .
H64E H 0.2936 0.6492 0.2970 0.070 Uiso 1 1 calc R . .
H64F H 0.3041 0.6205 0.2800 0.070 Uiso 1 1 calc R . .
C65C C 0.29468(9) 0.6663(2) 0.24953(17) 0.045 Uani 1 1 d . . .
H65E H 0.3080 0.6670 0.2488 0.054 Uiso 1 1 calc R . .
H65F H 0.2915 0.6904 0.2564 0.054 Uiso 1 1 calc R . .
C66C C 0.29547(8) 0.78363(19) 0.23084(14) 0.032 Uani 1 1 d . . .
C67C C 0.28221(7) 0.80087(16) 0.24291(14) 0.025 Uani 1 1 d . . .
C68C C 0.28843(8) 0.8131(2) 0.27760(15) 0.041 Uani 1 1 d . . .
H68C H 0.2796 0.8251 0.2861 0.049 Uiso 1 1 calc R . .
C69C C 0.30755(11) 0.8077(3) 0.29935(18) 0.077 Uani 1 1 d . . .
H69C H 0.3116 0.8154 0.3229 0.092 Uiso 1 1 calc R . .
C70C C 0.32073(11) 0.7914(3) 0.2873(2) 0.091 Uani 1 1 d . . .
H70C H 0.3339 0.7886 0.3021 0.109 Uiso 1 1 calc R . .
C71C C 0.31473(10) 0.7793(3) 0.25389(18) 0.069 Uani 1 1 d . . .
H71C H 0.3239 0.7675 0.2458 0.082 Uiso 1 1 calc R . .
C72C C 0.26147(7) 0.80760(15) 0.22179(13) 0.020 Uani 1 1 d . . .
C73C C 0.22489(7) 0.77517(14) 0.15143(13) 0.019 Uani 1 1 d . . .
C74C C 0.20345(7) 0.77788(16) 0.13169(14) 0.024 Uani 1 1 d . . .
H74C H 0.1983 0.7999 0.1396 0.029 Uiso 1 1 calc R . .
C75C C 0.19829(8) 0.77968(19) 0.09213(15) 0.034 Uani 1 1 d . . .
H75E H 0.2060 0.7620 0.0843 0.041 Uiso 1 1 calc R . .
H75F H 0.2007 0.8042 0.0848 0.041 Uiso 1 1 calc R . .
C76C C 0.17642(8) 0.7703(2) 0.07742(16) 0.040 Uani 1 1 d . . .
H76E H 0.1684 0.7925 0.0728 0.048 Uiso 1 1 calc R . .
H76F H 0.1732 0.7565 0.0554 0.048 Uiso 1 1 calc R . .
C77C C 0.17263(8) 0.7472(2) 0.10563(16) 0.043 Uani 1 1 d . . .
H77E H 0.1626 0.7588 0.1132 0.051 Uiso 1 1 calc R . .
H77F H 0.1680 0.7229 0.0964 0.051 Uiso 1 1 calc R . .
C78C C 0.19203(7) 0.74454(17) 0.13633(15) 0.028 Uani 1 1 d . . .
H78E H 0.1990 0.7219 0.1351 0.033 Uiso 1 1 calc R . .
H78F H 0.1899 0.7454 0.1589 0.033 Uiso 1 1 calc R . .
C79C C 0.14834(7) 0.82308(13) 0.17190(13) 0.017 Uani 1 1 d . . .
C80C C 0.16401(7) 0.83350(13) 0.16242(13) 0.016 Uani 1 1 d . . .
C81C C 0.16022(8) 0.84690(15) 0.12868(14) 0.023 Uani 1 1 d . . .
H81C H 0.1707 0.8550 0.1220 0.028 Uiso 1 1 calc R . .
C82C C 0.14151(8) 0.84840(16) 0.10520(14) 0.028 Uani 1 1 d . . .
H82C H 0.1391 0.8570 0.0822 0.034 Uiso 1 1 calc R . .
C83C C 0.12624(8) 0.83730(16) 0.11520(14) 0.027 Uani 1 1 d . . .
H83C H 0.1133 0.8383 0.0990 0.032 Uiso 1 1 calc R . .
C84C C 0.12976(7) 0.82491(14) 0.14836(14) 0.022 Uani 1 1 d . . .
H84C H 0.1192 0.8175 0.1551 0.026 Uiso 1 1 calc R . .
C85C C 0.18484(7) 0.82868(14) 0.18450(13) 0.016 Uani 1 1 d . . .
C86C C 0.21343(7) 0.76972(14) 0.24439(13) 0.018 Uani 1 1 d . . .
C87C C 0.23429(7) 0.75908(16) 0.26363(14) 0.024 Uani 1 1 d . . .
H87C H 0.2431 0.7773 0.2589 0.029 Uiso 1 1 calc R . .
C88C C 0.23889(9) 0.75654(19) 0.30323(15) 0.038 Uani 1 1 d . . .
H88E H 0.2409 0.7808 0.3140 0.046 Uiso 1 1 calc R . .
H88F H 0.2282 0.7443 0.3084 0.046 Uiso 1 1 calc R . .
C89C C 0.25759(9) 0.73432(19) 0.31658(15) 0.038 Uani 1 1 d . . .
H89E H 0.2573 0.7177 0.3353 0.045 Uiso 1 1 calc R . .
H89F H 0.2691 0.7503 0.3259 0.045 Uiso 1 1 calc R . .
C90C C 0.25849(8) 0.71282(18) 0.28490(15) 0.035 Uani 1 1 d . . .
H90E H 0.2700 0.7202 0.2791 0.042 Uiso 1 1 calc R . .
H90F H 0.2593 0.6866 0.2899 0.042 Uiso 1 1 calc R . .
C91C C 0.23951(8) 0.72181(17) 0.25460(15) 0.034 Uani 1 1 d . . .
H91E H 0.2416 0.7220 0.2321 0.040 Uiso 1 1 calc R . .
H91F H 0.2291 0.7042 0.2533 0.040 Uiso 1 1 calc R . .
C92C C 0.18696(7) 0.77673(15) 0.30714(13) 0.019 Uani 1 1 d . . .
C93C C 0.17999(7) 0.74278(15) 0.31016(13) 0.020 Uani 1 1 d . . .
C94C C 0.18828(8) 0.72332(16) 0.34131(14) 0.026 Uani 1 1 d . . .
H94C H 0.1835 0.7000 0.3437 0.032 Uiso 1 1 calc R . .
C95C C 0.20351(8) 0.73832(17) 0.36858(14) 0.027 Uani 1 1 d . . .
H95C H 0.2091 0.7252 0.3897 0.033 Uiso 1 1 calc R . .
C96C C 0.21057(8) 0.77201(17) 0.36528(14) 0.028 Uani 1 1 d . . .
H96C H 0.2211 0.7819 0.3840 0.034 Uiso 1 1 calc R . .
C97C C 0.20238(7) 0.79151(16) 0.33477(13) 0.022 Uani 1 1 d . . .
H97C H 0.2072 0.8148 0.3326 0.027 Uiso 1 1 calc R . .
C98C C 0.16471(7) 0.72410(14) 0.28154(13) 0.018 Uani 1 1 d . . .
C99C C 0.14941(7) 0.71802(14) 0.19271(13) 0.019 Uani 1 1 d . . .
C300 C 0.13634(8) 0.69799(15) 0.16171(13) 0.022 Uani 1 1 d . . .
H300 H 0.1275 0.6819 0.1691 0.027 Uiso 1 1 calc R . .
C301 C 0.12380(8) 0.72377(17) 0.13222(15) 0.033 Uani 1 1 d . . .
H30D H 0.1124 0.7329 0.1375 0.040 Uiso 1 1 calc R . .
H30E H 0.1316 0.7446 0.1297 0.040 Uiso 1 1 calc R . .
C302 C 0.11731(10) 0.7015(2) 0.09980(16) 0.045 Uani 1 1 d . . .
H30F H 0.1170 0.7163 0.0795 0.054 Uiso 1 1 calc R . .
H30G H 0.1041 0.6917 0.0954 0.054 Uiso 1 1 calc R . .
C303 C 0.13227(8) 0.67064(18) 0.10589(15) 0.033 Uani 1 1 d . . .
H30H H 0.1257 0.6469 0.1036 0.040 Uiso 1 1 calc R . .
H30I H 0.1389 0.6719 0.0886 0.040 Uiso 1 1 calc R . .
C304 C 0.14705(9) 0.67561(16) 0.14298(14) 0.029 Uani 1 1 d . . .
H30J H 0.1510 0.6520 0.1546 0.035 Uiso 1 1 calc R . .
H30K H 0.1588 0.6884 0.1425 0.035 Uiso 1 1 calc R . .
C305 C 0.12664(18) 0.6612(3) 0.3160(3) 0.092 Uani 1 1 d . . .
C306 C 0.1578(3) 0.4260(5) 0.1068(4) 0.179 Uani 1 1 d . . .
C307 C 0.2023(2) 0.4058(3) 0.1810(4) 0.110 Uani 1 1 d . . .
C308 C 0.32301(10) 0.6341(2) 0.1435(3) 0.072 Uani 1 1 d . . .
C309 C 0.22178(10) 0.90948(19) 0.1687(2) 0.053 Uani 1 1 d . . .
C310 C 0.24021(14) 0.8951(3) 0.2607(3) 0.088 Uani 1 1 d . . .
Ga1D Ga 0.5000 0.56850(2) 0.2500 0.022 Uani 1 2 d S . .
Ga2D Ga 0.458023(7) 0.493697(16) 0.285554(15) 0.018 Uani 1 1 d . . .
Ga3D Ga 0.424123(8) 0.388420(16) 0.299196(14) 0.018 Uani 1 1 d . . .
Ga4D Ga 0.453387(8) 0.280344(16) 0.278221(15) 0.020 Uani 1 1 d . . .
Ga5D Ga 0.5000 0.20932(2) 0.2500 0.020 Uani 1 2 d S . .
O1D O 0.50148(5) 0.57159(10) 0.29796(10) 0.024 Uani 1 1 d . . .
O2D O 0.45937(5) 0.48188(11) 0.23935(10) 0.026 Uani 1 1 d . . .
O3D O 0.41114(5) 0.42108(10) 0.26105(9) 0.020 Uani 1 1 d . . .
O4D O 0.47440(5) 0.45485(10) 0.31378(10) 0.027 Uani 1 1 d . . .
O5D O 0.43682(5) 0.35680(10) 0.33818(9) 0.022 Uani 1 1 d . . .
O6D O 0.44605(5) 0.31602(10) 0.24003(9) 0.021 Uani 1 1 d . . .
O7D O 0.47320(5) 0.20792(10) 0.21844(10) 0.023 Uani 1 1 d . . .
O8D O 0.48086(5) 0.29304(10) 0.30339(9) 0.024 Uani 1 1 d . . .
O9D O 0.48071(6) 0.60990(11) 0.23561(11) 0.034 Uani 1 1 d . . .
O10D O 0.45774(8) 0.59311(14) 0.25428(17) 0.067 Uani 1 1 d . . .
O11D O 0.45843(9) 0.64659(16) 0.23663(18) 0.078 Uani 1 1 d . . .
O12D O 0.41512(5) 0.41377(11) 0.33422(10) 0.030 Uani 1 1 d . . .
O13D O 0.39778(5) 0.36440(10) 0.28456(9) 0.023 Uani 1 1 d . . .
O14D O 0.49610(6) 0.16902(11) 0.27979(12) 0.036 Uani 1 1 d . . .
N1D N 0.45942(6) 0.51803(12) 0.33215(11) 0.019 Uani 1 1 d . . .
H1D1 H 0.4504 0.5364 0.3267 0.023 Uiso 1 1 calc R . .
H1D2 H 0.4553 0.5012 0.3446 0.023 Uiso 1 1 calc R . .
N2D N 0.47843(6) 0.52784(12) 0.28355(11) 0.018 Uani 1 1 d . . .
N3D N 0.48018(6) 0.52957(12) 0.25051(11) 0.021 Uani 1 1 d . . .
N4D N 0.43375(6) 0.52604(12) 0.26074(11) 0.020 Uani 1 1 d . . .
H4D1 H 0.4280 0.5318 0.2767 0.024 Uiso 1 1 calc R . .
H4D2 H 0.4380 0.5473 0.2542 0.024 Uiso 1 1 calc R . .
N5D N 0.43828(6) 0.45532(11) 0.28214(11) 0.017 Uani 1 1 d . . .
N6D N 0.44559(6) 0.42641(12) 0.30541(11) 0.018 Uani 1 1 d . . .
N7D N 0.45302(7) 0.25096(13) 0.32218(11) 0.026 Uani 1 1 d . . .
H7D1 H 0.4403 0.2451 0.3189 0.031 Uiso 1 1 calc R . .
H7D2 H 0.4597 0.2297 0.3231 0.031 Uiso 1 1 calc R . .
N8D N 0.44248(6) 0.32020(12) 0.29870(11) 0.019 Uani 1 1 d . . .
N9D N 0.43351(6) 0.34795(12) 0.27454(10) 0.017 Uani 1 1 d . . .
N10D N 0.42806(6) 0.25180(13) 0.24966(12) 0.027 Uani 1 1 d . . .
H10W H 0.4278 0.2310 0.2617 0.032 Uiso 1 1 calc R . .
H10X H 0.4175 0.2655 0.2492 0.032 Uiso 1 1 calc R . .
N11D N 0.46715(6) 0.24625(12) 0.25685(11) 0.019 Uani 1 1 d . . .
N12D N 0.48756(6) 0.24591(12) 0.27411(11) 0.020 Uani 1 1 d . . .
N13D N 0.46517(8) 0.61483(16) 0.24125(15) 0.041 Uani 1 1 d . . .
C1D C 0.47781(7) 0.53299(15) 0.35564(13) 0.021 Uani 1 1 d . . .
C2D C 0.49093(7) 0.55057(14) 0.34286(14) 0.021 Uani 1 1 d . . .
C3D C 0.50648(7) 0.56940(15) 0.36669(15) 0.026 Uani 1 1 d . . .
H3D H 0.5153 0.5821 0.3586 0.031 Uiso 1 1 calc R . .
C4D C 0.50915(8) 0.56980(17) 0.40166(15) 0.031 Uani 1 1 d . . .
H4D H 0.5196 0.5833 0.4174 0.037 Uiso 1 1 calc R . .
C5D C 0.49670(8) 0.55066(17) 0.41390(15) 0.031 Uani 1 1 d . . .
H5D H 0.4991 0.5497 0.4382 0.037 Uiso 1 1 calc R . .
C6D C 0.48092(8) 0.53297(16) 0.39107(14) 0.026 Uani 1 1 d . . .
H6D H 0.4721 0.5207 0.3995 0.031 Uiso 1 1 calc R . .
C7D C 0.48993(7) 0.55023(14) 0.30634(14) 0.021 Uani 1 1 d . . .
C8D C 0.46950(7) 0.50426(16) 0.22922(14) 0.025 Uani 1 1 d . F .
C9D C 0.46920(9) 0.5035(2) 0.19287(16) 0.046 Uani 1 1 d . . .
C10D C 0.47723(13) 0.4651(3) 0.1847(2) 0.052 Uani 0.75 1 d P F 1
H10O H 0.4916 0.4637 0.1955 0.062 Uiso 0.75 1 calc PR F 1
H10P H 0.4714 0.4447 0.1932 0.062 Uiso 0.75 1 calc PR F 1
C11D C 0.47074(15) 0.4647(4) 0.1449(3) 0.078 Uani 0.75 1 d P F 1
H11G H 0.4811 0.4742 0.1370 0.094 Uiso 0.75 1 calc PR F 1
H11H H 0.4673 0.4400 0.1357 0.094 Uiso 0.75 1 calc PR F 1
C12D C 0.45313(13) 0.4891(3) 0.1333(2) 0.089 Uani 0.75 1 d P F 1
H12G H 0.4417 0.4756 0.1179 0.107 Uiso 0.75 1 calc PR F 1
H12H H 0.4555 0.5097 0.1199 0.107 Uiso 0.75 1 calc PR F 1
C13D C 0.44887(13) 0.5034(4) 0.1652(2) 0.055 Uani 0.75 1 d P F 1
H13M H 0.4432 0.5280 0.1610 0.066 Uiso 0.75 1 calc PR F 1
H13N H 0.4400 0.4871 0.1716 0.066 Uiso 0.75 1 calc PR F 1
C710 C 0.4542(4) 0.5432(7) 0.1749(6) 0.040 Uani 0.25 1 d P F 2
H71B H 0.4445 0.5475 0.1862 0.048 Uiso 0.25 1 calc PR F 2
H71D H 0.4622 0.5652 0.1769 0.048 Uiso 0.25 1 calc PR F 2
C711 C 0.4444(4) 0.5314(9) 0.1365(7) 0.058 Uani 0.25 1 d P F 2
H71E H 0.4477 0.5484 0.1208 0.069 Uiso 0.25 1 calc PR F 2
H71F H 0.4301 0.5307 0.1300 0.069 Uiso 0.25 1 calc PR F 2
C712 C 0.45313(13) 0.4891(3) 0.1333(2) 0.089 Uani 0.25 1 d P F 2
H71G H 0.4429 0.4736 0.1173 0.107 Uiso 0.25 1 calc PR F 2
H71H H 0.4644 0.4902 0.1253 0.107 Uiso 0.25 1 calc PR F 2
C713 C 0.4592(5) 0.4759(8) 0.1712(6) 0.048 Uani 0.25 1 d P F 2
H71I H 0.4476 0.4691 0.1767 0.058 Uiso 0.25 1 calc PR F 2
H71J H 0.4677 0.4543 0.1745 0.058 Uiso 0.25 1 calc PR F 2
C14D C 0.41890(7) 0.51076(15) 0.23019(13) 0.020 Uani 1 1 d . . .
C15D C 0.41206(7) 0.47586(14) 0.23128(13) 0.020 Uani 1 1 d . . .
C16D C 0.39677(8) 0.46298(16) 0.20186(14) 0.027 Uani 1 1 d . . .
H16J H 0.3916 0.4395 0.2023 0.033 Uiso 1 1 calc R . .
C17D C 0.38920(9) 0.48426(17) 0.17230(16) 0.035 Uani 1 1 d . . .
H17D H 0.3790 0.4752 0.1525 0.042 Uiso 1 1 calc R . .
C18D C 0.39645(9) 0.51891(19) 0.17150(15) 0.035 Uani 1 1 d . . .
H18D H 0.3913 0.5334 0.1512 0.042 Uiso 1 1 calc R . .
C19D C 0.41131(8) 0.53212(17) 0.20056(15) 0.030 Uani 1 1 d . . .
H19J H 0.4163 0.5557 0.2002 0.036 Uiso 1 1 calc R . .
C20D C 0.42068(7) 0.45018(14) 0.25997(13) 0.018 Uani 1 1 d . . .
C21D C 0.46470(7) 0.42922(15) 0.32137(14) 0.022 Uani 1 1 d . . .
C22D C 0.47553(8) 0.40344(17) 0.34990(16) 0.034 Uani 1 1 d . . .
H22J H 0.4662 0.3855 0.3534 0.041 Uiso 1 1 calc R . .
C23D C 0.48586(10) 0.4233(2) 0.38416(18) 0.048 Uani 1 1 d . . .
H23F H 0.4901 0.4474 0.3794 0.057 Uiso 1 1 calc R . .
H23G H 0.4769 0.4264 0.3972 0.057 Uiso 1 1 calc R . .
C24D C 0.49195(9) 0.38347(19) 0.3428(2) 0.056 Uani 1 1 d . . .
H24G H 0.4985 0.3992 0.3307 0.067 Uiso 1 1 calc R . .
H24H H 0.4871 0.3615 0.3287 0.067 Uiso 1 1 calc R . .
C25D C 0.50565(13) 0.3740(3) 0.3799(3) 0.097 Uani 1 1 d . . .
H25G H 0.5026 0.3495 0.3863 0.116 Uiso 1 1 calc R . .
H25H H 0.5193 0.3742 0.3809 0.116 Uiso 1 1 calc R . .
C26D C 0.50281(13) 0.4016(3) 0.4047(3) 0.083 Uani 1 1 d . . .
H26F H 0.5004 0.3896 0.4243 0.100 Uiso 1 1 calc R . .
H26G H 0.5145 0.4171 0.4142 0.100 Uiso 1 1 calc R . .
C27D C 0.46128(8) 0.26890(16) 0.35572(14) 0.026 Uani 1 1 d . . .
C28D C 0.45561(7) 0.30417(16) 0.35992(14) 0.025 Uani 1 1 d . . .
C29D C 0.46245(8) 0.31944(17) 0.39318(14) 0.029 Uani 1 1 d . . .
H29D H 0.4583 0.3430 0.3967 0.035 Uiso 1 1 calc R . .
C30D C 0.47520(9) 0.30053(19) 0.42108(15) 0.038 Uani 1 1 d . . .
H30L H 0.4798 0.3111 0.4436 0.046 Uiso 1 1 calc R . .
C31D C 0.48122(9) 0.2662(2) 0.41613(17) 0.042 Uani 1 1 d . . .
H31D H 0.4902 0.2536 0.4352 0.050 Uiso 1 1 calc R . .
C32D C 0.47419(8) 0.2503(2) 0.38374(15) 0.036 Uani 1 1 d . . .
H32D H 0.4782 0.2266 0.3806 0.043 Uiso 1 1 calc R . .
C33D C 0.44396(7) 0.32739(15) 0.33085(13) 0.021 Uani 1 1 d . . .
C34D C 0.43617(7) 0.34262(14) 0.24478(13) 0.017 Uani 1 1 d . . .
C35D C 0.42703(7) 0.36864(15) 0.21518(13) 0.023 Uani 1 1 d . . .
H35D H 0.4187 0.3862 0.2221 0.027 Uiso 1 1 calc R . .
C36D C 0.41474(8) 0.34987(17) 0.18103(14) 0.029 Uani 1 1 d . . .
H36Q H 0.4208 0.3268 0.1782 0.035 Uiso 1 1 calc R . .
H36R H 0.4014 0.3449 0.1808 0.035 Uiso 1 1 calc R . .
C37D C 0.41413(9) 0.37609(19) 0.15209(15) 0.038 Uani 1 1 d . . .
H37Q H 0.4014 0.3886 0.1434 0.046 Uiso 1 1 calc R . .
H37R H 0.4160 0.3630 0.1325 0.046 Uiso 1 1 calc R . .
C38D C 0.43049(9) 0.40318(17) 0.16754(15) 0.033 Uani 1 1 d . . .
H38Q H 0.4251 0.4275 0.1686 0.040 Uiso 1 1 calc R . .
H38R H 0.4389 0.4045 0.1533 0.040 Uiso 1 1 calc R . .
C39D C 0.44216(8) 0.38937(16) 0.20459(14) 0.027 Uani 1 1 d . . .
H39Q H 0.4529 0.3733 0.2044 0.033 Uiso 1 1 calc R . .
H39R H 0.4477 0.4097 0.2207 0.033 Uiso 1 1 calc R . .
C40D C 0.42536(7) 0.24170(15) 0.21389(14) 0.023 Uani 1 1 d . . .
C41D C 0.44072(7) 0.22787(15) 0.20480(14) 0.023 Uani 1 1 d . . .
C42D C 0.43678(8) 0.21621(17) 0.17089(15) 0.031 Uani 1 1 d . . .
H42F H 0.4470 0.2066 0.1644 0.038 Uiso 1 1 calc R . .
C43D C 0.41816(9) 0.21832(19) 0.14617(16) 0.040 Uani 1 1 d . . .
H43D H 0.4156 0.2098 0.1231 0.047 Uiso 1 1 calc R . .
C44D C 0.40317(9) 0.2332(2) 0.15553(16) 0.041 Uani 1 1 d . . .
H44D H 0.3904 0.2352 0.1388 0.049 Uiso 1 1 calc R . .
C45D C 0.40704(8) 0.24492(17) 0.18902(15) 0.031 Uani 1 1 d . . .
H45D H 0.3969 0.2555 0.1952 0.037 Uiso 1 1 calc R . .
C46D C 0.46124(7) 0.22674(14) 0.22830(14) 0.020 Uani 1 1 d . . .
C47D C 0.49317(7) 0.27114(15) 0.29792(14) 0.023 Uani 1 1 d . . .
C48D C 0.51418(7) 0.27510(16) 0.31993(14) 0.027 Uani 1 1 d . . .
H48D H 0.5215 0.2539 0.3158 0.032 Uiso 1 1 calc R . .
C49D C 0.51811(8) 0.27820(16) 0.35890(14) 0.028 Uani 1 1 d . . .
H49G H 0.5172 0.2543 0.3691 0.033 Uiso 1 1 calc R . .
H49H H 0.5087 0.2949 0.3635 0.033 Uiso 1 1 calc R . .
C50D C 0.53882(9) 0.29315(19) 0.37384(16) 0.039 Uani 1 1 d . . .
H50G H 0.5405 0.3080 0.3948 0.047 Uiso 1 1 calc R . .
H50H H 0.5485 0.2733 0.3802 0.047 Uiso 1 1 calc R . .
C51D C 0.54110(9) 0.3160(2) 0.34461(16) 0.048 Uani 1 1 d . . .
H51G H 0.5421 0.3419 0.3511 0.058 Uiso 1 1 calc R . .
H51H H 0.5530 0.3090 0.3402 0.058 Uiso 1 1 calc R . .
C52D C 0.52325(8) 0.30958(19) 0.31236(15) 0.036 Uani 1 1 d . . .
H52G H 0.5270 0.3066 0.2915 0.043 Uiso 1 1 calc R . .
H52H H 0.5140 0.3300 0.3084 0.043 Uiso 1 1 calc R . .
C53D C 0.40740(11) 0.39178(19) 0.3579(2) 0.049 Uani 1 1 d . . .
C54D C 0.37995(10) 0.3865(2) 0.2773(2) 0.050 Uani 1 1 d . . .
C55D C 0.48023(13) 0.1417(3) 0.2689(3) 0.089 Uani 1 1 d . . .
N1N N 0.00199(11) 0.45427(19) 0.9411(2) 0.067 Uani 1 1 d . . .
N2N N 0.05610(6) 0.87776(12) 0.94633(12) 0.025 Uani 1 1 d . . .
N3N N 0.12513(7) 0.84871(15) 0.81435(13) 0.034 Uani 1 1 d . . .
N4N N 0.16890(6) 0.77281(14) 0.81913(13) 0.031 Uani 1 1 d . . .
N5N N 0.27684(9) 0.5986(2) 0.96020(19) 0.062 Uani 1 1 d . . .
N6N N 0.10652(7) 0.50792(15) 0.73003(14) 0.038 Uani 1 1 d . . .
N7N N 0.39998(7) 0.61972(14) 0.96614(13) 0.033 Uani 1 1 d . . .
N8N N 0.40550(6) 0.48785(12) 0.81931(12) 0.023 Uani 1 1 d . . .
N9N N 0.44446(9) 0.28552(17) 0.88482(17) 0.050 Uani 1 1 d . . .
N10N N 0.25377(11) 0.0818(2) 0.8453(2) 0.074 Uani 1 1 d . . .
N11N N 0.23588(6) 0.26277(14) 0.96078(11) 0.026 Uani 1 1 d . . .
N12N N 0.0962(3) 0.6133(5) 0.3927(9) 0.391 Uani 1 1 d . . .
N13N N 0.12475(11) 0.55878(16) 0.29834(18) 0.059 Uani 1 1 d . . .
N14N N 0.26858(8) 0.47310(13) 0.08413(14) 0.034 Uani 1 1 d . . .
N15N N 0.26128(7) 0.55358(14) 0.03234(13) 0.034 Uani 1 1 d . . .
N16N N 0.26167(9) 0.88527(19) 0.13417(17) 0.055 Uani 1 1 d . . .
N17N N 0.18405(7) 0.88740(13) 0.26014(12) 0.031 Uani 1 1 d . . .
N18N N 0.12511(6) 0.79856(12) 0.26984(11) 0.021 Uani 1 1 d . . .
N19N N 0.03090(9) 0.61115(17) 0.05865(17) 0.051 Uani 1 1 d . . .
N20N N 0.48916(16) 0.1834(2) 0.1335(2) 0.094 Uani 1 1 d . . .
N21N N 0.40142(6) 0.26688(12) 0.31423(11) 0.022 Uani 1 1 d . . .
N22N N 0.43895(6) 0.47042(13) 0.39708(11) 0.024 Uani 1 1 d . . .
N23N N 0.36710(19) 0.1734(2) 0.8569(2) 0.125 Uani 1 1 d . . .
N24N N 0.99941(7) 0.80005(15) 0.97713(13) 0.032 Uani 1 1 d . . .
N25N N 0.18618(6) 0.68817(13) 0.85587(13) 0.029 Uani 1 1 d . . .
N26N N 0.11738(11) 0.4561(4) 0.1151(3) 0.241 Uani 1 1 d D . .
N27N N 0.3219(3) 0.1518(4) 0.0332(8) 0.544 Uani 1 1 d D . .
O1N O 0.01167(8) 0.42608(16) 0.94855(19) 0.079 Uani 1 1 d . . .
O2N O -0.00622(8) 0.46530(14) 0.90665(17) 0.065 Uani 1 1 d . . .
O3N O -0.00071(8) 0.47194(14) 0.96607(16) 0.063 Uani 1 1 d . . .
O4N O 0.07173(5) 0.86080(11) 0.96399(10) 0.030 Uani 1 1 d . . .
O5N O 0.05614(6) 0.89775(12) 0.92249(11) 0.038 Uani 1 1 d . . .
O6N O 0.04122(5) 0.87306(11) 0.95438(11) 0.031 Uani 1 1 d . . .
O7N O 0.13135(7) 0.83955(14) 0.79095(11) 0.047 Uani 1 1 d . . .
O8N O 0.12532(8) 0.88063(13) 0.82316(13) 0.050 Uani 1 1 d . . .
O9N O 0.11794(6) 0.82472(11) 0.82832(11) 0.036 Uani 1 1 d . . .
O10N O 0.18389(5) 0.78622(12) 0.81525(12) 0.038 Uani 1 1 d . . .
O11N O 0.16224(6) 0.78802(12) 0.84018(12) 0.038 Uani 1 1 d . . .
O12N O 0.16105(6) 0.74512(11) 0.80305(11) 0.033 Uani 1 1 d . . .
O13N O 0.28840(8) 0.57515(14) 0.95626(16) 0.063 Uani 1 1 d . . .
O14N O 0.28405(11) 0.62827(18) 0.9730(2) 0.094 Uani 1 1 d . . .
O15N O 0.25986(9) 0.5931(2) 0.9504(2) 0.099 Uani 1 1 d . . .
O16N O 0.10086(7) 0.47612(15) 0.72322(14) 0.058 Uani 1 1 d . . .
O17N O 0.11993(6) 0.52002(12) 0.72088(11) 0.036 Uani 1 1 d . . .
O18N O 0.09936(6) 0.52789(13) 0.74791(12) 0.045 Uani 1 1 d . . .
O19N O 0.41035(8) 0.61378(14) 0.94835(15) 0.064 Uani 1 1 d . . .
O20N O 0.39399(6) 0.65000(11) 0.96977(11) 0.035 Uani 1 1 d . . .
O21N O 0.39535(6) 0.59245(11) 0.98065(11) 0.034 Uani 1 1 d . . .
O22N O 0.39759(6) 0.51274(12) 0.80022(11) 0.037 Uani 1 1 d . . .
O23N O 0.40459(6) 0.48471(11) 0.84991(10) 0.029 Uani 1 1 d . . .
O24N O 0.41507(6) 0.46443(11) 0.81012(10) 0.029 Uani 1 1 d . . .
O25N O 0.45241(8) 0.29674(17) 0.86521(16) 0.070 Uani 1 1 d . . .
O26N O 0.44634(7) 0.30282(14) 0.91312(14) 0.054 Uani 1 1 d . . .
O27N O 0.43463(7) 0.25765(13) 0.87850(14) 0.053 Uani 1 1 d . . .
O28N O 0.26253(9) 0.05402(15) 0.83987(19) 0.081 Uani 1 1 d . . .
O29N O 0.26101(13) 0.11094(17) 0.8495(3) 0.118 Uani 1 1 d . . .
O30N O 0.23674(10) 0.07769(19) 0.84359(18) 0.088 Uani 1 1 d . . .
O31N O 0.23167(6) 0.23285(12) 0.94771(10) 0.032 Uani 1 1 d . . .
O32N O 0.25342(5) 0.27436(11) 0.97080(10) 0.031 Uani 1 1 d . . .
O33N O 0.22323(5) 0.28347(12) 0.96490(11) 0.033 Uani 1 1 d . . .
O34N O 0.10823(18) 0.6191(3) 0.3782(3) 0.179 Uani 1 1 d . . .
O35N O 0.0916(3) 0.6452(4) 0.4071(5) 0.309 Uani 1 1 d . . .
O36N O 0.09169(14) 0.58240(19) 0.3932(4) 0.187 Uani 1 1 d . . .
O37N O 0.12643(8) 0.52665(13) 0.30140(14) 0.056 Uani 1 1 d . . .
O38N O 0.13561(9) 0.57699(13) 0.28575(15) 0.065 Uani 1 1 d . . .
O39N O 0.11328(12) 0.57576(15) 0.3089(2) 0.105 Uani 1 1 d . . .
O40N O 0.27922(6) 0.45508(11) 0.07095(12) 0.039 Uani 1 1 d . . .
O41N O 0.27432(6) 0.50311(11) 0.09689(12) 0.037 Uani 1 1 d . . .
O42N O 0.25288(7) 0.46029(12) 0.08370(13) 0.045 Uani 1 1 d . . .
O43N O 0.25383(6) 0.52423(12) 0.01955(12) 0.037 Uani 1 1 d . . .
O44N O 0.27601(6) 0.56499(12) 0.02749(12) 0.040 Uani 1 1 d . . .
O45N O 0.25385(6) 0.57209(12) 0.05057(12) 0.042 Uani 1 1 d . . .
O46N O 0.27203(9) 0.87880(18) 0.11795(17) 0.079 Uani 1 1 d . . .
O47N O 0.25964(9) 0.91663(14) 0.14482(17) 0.071 Uani 1 1 d . . .
O48N O 0.25170(8) 0.85853(13) 0.14027(13) 0.051 Uani 1 1 d . . .
O49N O 0.19643(8) 0.86248(12) 0.26357(16) 0.061 Uani 1 1 d . . .
O50N O 0.18976(6) 0.91892(11) 0.26316(12) 0.042 Uani 1 1 d . . .
O51N O 0.16700(7) 0.87865(13) 0.25480(15) 0.058 Uani 1 1 d . . .
O52N O 0.13081(5) 0.76967(10) 0.28540(10) 0.028 Uani 1 1 d . . .
O53N O 0.13684(5) 0.82131(11) 0.26674(10) 0.028 Uani 1 1 d . . .
O54N O 0.10695(5) 0.80532(11) 0.25707(10) 0.027 Uani 1 1 d . . .
O55N O 0.03724(8) 0.58730(15) 0.08116(13) 0.059 Uani 1 1 d . . .
O56N O 0.02126(8) 0.60200(14) 0.02811(12) 0.055 Uani 1 1 d . . .
O57N O 0.03411(10) 0.64350(16) 0.06605(18) 0.092 Uani 1 1 d . . .
O58N O 0.49007(9) 0.18627(18) 0.10439(15) 0.075 Uani 1 1 d . . .
O59N O 0.5044(2) 0.1838(3) 0.15826(19) 0.212 Uani 1 1 d . . .
O60N O 0.47395(16) 0.1816(2) 0.1392(2) 0.133 Uani 1 1 d . . .
O61N O 0.41079(6) 0.24084(11) 0.30704(11) 0.035 Uani 1 1 d . . .
O62N O 0.40987(5) 0.28988(12) 0.33555(10) 0.031 Uani 1 1 d . . .
O63N O 0.38332(5) 0.26817(11) 0.29874(10) 0.029 Uani 1 1 d . . .
O64N O 0.44095(6) 0.46579(11) 0.36762(10) 0.028 Uani 1 1 d . . .
O65N O 0.44847(7) 0.49324(13) 0.41727(11) 0.045 Uani 1 1 d . . .
O66N O 0.42700(5) 0.45095(11) 0.40421(10) 0.030 Uani 1 1 d . . .
O67N O 0.37069(9) 0.19573(14) 0.87921(14) 0.063 Uani 1 1 d . . .
O68N O 0.3707(2) 0.1770(2) 0.8311(2) 0.170 Uani 1 1 d . . .
O69N O 0.3622(4) 0.1470(4) 0.8651(3) 0.460 Uani 1 1 d . . .
O70N O 0.99442(6) 0.78408(14) 0.94910(12) 0.048 Uani 1 1 d . . .
O71N O 1.01216(6) 0.82428(12) 0.98414(12) 0.038 Uani 1 1 d . . .
O72N O 0.99143(9) 0.7921(2) 0.99754(14) 0.104 Uani 1 1 d . . .
O73N O 0.19246(6) 0.67191(11) 0.83536(12) 0.036 Uani 1 1 d . . .
O74N O 0.19435(5) 0.71593(11) 0.87124(11) 0.032 Uani 1 1 d . . .
O75N O 0.17120(5) 0.67619(11) 0.86123(11) 0.033 Uani 1 1 d . . .
O76N O 0.13103(7) 0.48319(16) 0.13747(17) 0.070 Uani 1 1 d D . .
O77N O 0.10255(14) 0.4702(2) 0.1256(3) 0.163 Uani 1 1 d D . .
O79N O 0.30537(14) 0.1633(2) 0.0058(2) 0.127 Uani 1 1 d D . .
O80N O 0.3386(2) 0.1715(4) 0.0498(4) 0.287 Uani 1 1 d D . .
O81N O 0.3273(5) 0.1197(4) 0.0336(7) 0.608 Uani 1 1 d D . .
O1M O 0.44362(5) 0.41000(10) 0.82984(10) 0.026 Uani 1 1 d . . .
C1M C 0.45820(9) 0.38140(17) 0.83725(17) 0.034 Uani 1 1 d . . .
O2M O 0.41601(6) 0.39592(11) 0.76910(11) 0.037 Uani 1 1 d . . .
C2M C 0.41733(10) 0.35793(18) 0.76095(18) 0.042 Uani 1 1 d . . .
O3M O 0.12322(6) 0.90563(13) 0.74889(13) 0.047 Uani 1 1 d . . .
C3M C 0.13036(11) 0.9420(2) 0.76191(19) 0.051 Uani 1 1 d . . .
O4M O 0.41844(8) 0.19053(14) 0.92078(15) 0.060 Uani 1 1 d . . .
C4M C 0.4216(2) 0.1722(4) 0.8928(4) 0.134 Uani 1 1 d . . .
O5M O 0.02234(9) 0.43234(17) 0.02234(17) 0.077 Uani 1 1 d . . .
C5M C 0.03904(14) 0.4060(3) 0.0319(3) 0.073 Uani 1 1 d . . .
O6M O 0.22575(10) 0.6262(2) 0.9631(2) 0.107 Uani 1 1 d . . .
C6M C 0.21678(15) 0.6573(3) 0.9466(3) 0.090 Uani 1 1 d . . .
O7M O 0.20088(11) 0.5654(2) 0.9336(2) 0.110 Uani 1 1 d . . .
C7M C 0.21469(14) 0.5441(3) 0.9258(3) 0.080 Uani 1 1 d . . .
O8M O 0.04177(14) 0.4466(4) 0.6462(3) 0.185 Uani 1 1 d . . .
C8M C 0.06109(16) 0.4386(5) 0.6611(4) 0.164 Uani 1 1 d . . .
O9M O 0.04190(16) 0.8952(5) 0.0320(4) 0.275 Uani 1 1 d . . .
C9M C 0.02140(18) 0.8807(3) 0.0317(3) 0.109 Uani 1 1 d . . .
O10M O 0.43595(11) 0.17897(18) 0.2758(3) 0.117 Uani 1 1 d . . .
C10M C 0.42217(17) 0.1469(4) 0.2572(4) 0.131 Uani 1 1 d . . .
O11M O 0.0508(2) 0.3656(5) 0.9150(5) 0.265 Uani 1 1 d . . .
C11M C 0.0529(4) 0.3683(5) 0.9560(6) 0.263 Uani 1 1 d . . .
O12M O 0.1550(2) 0.3964(3) 0.0251(4) 0.225 Uani 1 1 d . . .
C12M C 0.1432(3) 0.4272(4) 0.0080(5) 0.177 Uani 1 1 d . . .
O13M O 0.2227(2) 0.5939(4) 0.7782(5) 0.273 Uani 1 1 d D . .
C13M C 0.2039(3) 0.6144(5) 0.7746(5) 0.192 Uani 1 1 d D . .
O14M O 0.1919(2) 0.4210(5) 0.0419(4) 0.265 Uani 1 1 d . . .
C14M C 0.2075(2) 0.4117(6) 0.0730(4) 0.177 Uani 1 1 d . . .
O15M O 0.3491(3) 0.4401(8) 0.2070(5) 0.388 Uani 1 1 d . . .
C15M C 0.3390(4) 0.4687(4) 0.2047(6) 0.235 Uani 1 1 d . . .
O16M O 0.1256(3) 0.5874(5) 0.6766(6) 0.416 Uani 1 1 d D . .
C16M C 0.1054(2) 0.6010(6) 0.6738(5) 0.217 Uani 1 1 d D . .
O17M O 0.07766(14) 0.5913(3) 0.3151(3) 0.167 Uani 1 1 d . . .
C17M C 0.0600(3) 0.6166(5) 0.3097(5) 0.174 Uani 1 1 d . . .
O18M O 0.20042(16) 0.5944(3) 0.1940(3) 0.167 Uani 1 1 d . . .
C18M C 0.2077(3) 0.6293(5) 0.1842(6) 0.221 Uani 1 1 d . . .
O19M O 0.22128(16) 0.4552(3) 0.9906(3) 0.180 Uani 1 1 d . . .
C19M C 0.20600(18) 0.4362(4) 0.9857(5) 0.154 Uani 1 1 d . . .
O20M O 0.4619(2) 0.1712(3) 0.3327(3) 0.218 Uani 1 1 d . . .
C20M C 0.4564(4) 0.1533(7) 0.3576(5) 0.287 Uani 1 1 d . . .
O21M O 0.14757(14) 0.5922(3) 0.7382(2) 0.134 Uani 1 1 d D . .
C21M C 0.1553(3) 0.6332(5) 0.7411(5) 0.314 Uani 1 1 d D . .
O22M O 0.21934(14) 0.3641(3) 0.9580(5) 0.332 Uani 1 1 d D . .
C22M C 0.2096(6) 0.3552(8) 0.9171(5) 0.383 Uani 1 1 d D . .
O23M O -0.00036(19) 0.0578(4) 0.5057(3) 0.204 Uani 1 1 d . . .
C23M C 0.0105(3) 0.0299(5) 0.5230(6) 0.223 Uani 1 1 d . . .
O24M O 0.1928(2) 0.9049(7) 0.3457(4) 0.380 Uani 1 1 d . . .
C24M C 0.2051(3) 0.8818(4) 0.3423(4) 0.189 Uani 1 1 d . . .
O1W O 0.2998(3) 0.6369(4) 0.0522(3) 0.254 Uani 1 1 d . . .
O2W O 0.4046(3) 0.1368(6) 0.9578(5) 0.329 Uani 1 1 d . . .

loop_
_atom_site_aniso_label
_atom_site_aniso_U_11
_atom_site_aniso_U_22
_atom_site_aniso_U_33
_atom_site_aniso_U_23
_atom_site_aniso_U_13
_atom_site_aniso_U_12
Ga1A 0.019 0.026 0.025 -0.007 0.010 -0.009
Ga2A 0.030 0.028 0.037 -0.010 0.021 -0.009
Ga3A 0.047 0.027 0.064 -0.016 0.036 -0.013
Ga4A 0.025 0.028 0.044 -0.013 0.019 -0.002
Ga5A 0.025 0.028 0.040 -0.008 0.019 0.002
Ga6A 0.012 0.022 0.017 -0.002 0.007 0.000
Ga7A 0.016 0.018 0.024 -0.001 0.010 -0.001
Ga8A 0.013 0.021 0.014 0.001 0.005 0.000
O1A 0.020 0.033 0.033 -0.009 0.008 -0.007
O2A 0.027 0.024 0.038 -0.005 0.015 -0.007
O3A 0.049 0.025 0.062 0.002 0.032 -0.002
O4A 0.033 0.038 0.038 -0.011 0.020 -0.001
O5A 0.040 0.041 0.069 -0.028 0.036 -0.020
O6A 0.034 0.036 0.041 -0.014 0.020 -0.006
O7A 0.018 0.025 0.049 -0.004 0.009 0.002
O8A 0.022 0.036 0.052 -0.004 0.015 0.003
O9A 0.043 0.029 0.031 -0.010 0.021 -0.001
O10A 0.024 0.024 0.020 0.001 0.011 0.004
O11A 0.015 0.026 0.028 -0.009 0.009 -0.003
O12A 0.015 0.024 0.023 -0.006 0.008 -0.001
O13A 0.021 0.021 0.026 0.004 0.015 0.003
O14A 0.014 0.025 0.021 0.005 0.007 0.003
O15A 0.026 0.031 0.020 -0.004 0.012 -0.012
O16A 0.026 0.028 0.017 -0.003 0.008 -0.004
O17A 0.024 0.033 0.048 -0.006 0.016 -0.003
O18A 0.036 0.028 0.031 -0.010 0.024 -0.013
O19A 0.080 0.066 0.112 -0.049 0.070 -0.051
O20A 0.082 0.035 0.102 -0.021 0.052 -0.002
O21A 0.043 0.035 0.057 -0.019 0.029 -0.001
O22A 0.032 0.032 0.067 -0.010 0.033 0.002
O23A 0.032 0.021 0.045 0.009 0.022 0.000
O24A 0.029 0.019 0.042 -0.010 0.017 -0.006
N1A 0.040 0.026 0.067 -0.020 0.036 -0.019
N2A 0.025 0.028 0.031 -0.011 0.015 -0.011
N3A 0.021 0.024 0.023 -0.007 0.007 -0.009
N4A 0.051 0.033 0.043 -0.005 0.029 -0.009
N5A 0.032 0.025 0.037 -0.004 0.020 -0.004
N6A 0.031 0.036 0.038 -0.014 0.022 -0.010
N7A 0.028 0.055 0.046 -0.024 0.018 -0.005
N8A 0.030 0.028 0.048 -0.014 0.024 -0.003
N9A 0.032 0.028 0.047 -0.013 0.022 -0.002
N10A 0.035 0.028 0.061 -0.014 0.023 -0.001
N11A 0.023 0.021 0.038 -0.003 0.013 0.002
N12A 0.024 0.026 0.039 -0.005 0.015 0.002
N13A 0.017 0.028 0.019 -0.004 0.009 -0.003
N14A 0.015 0.024 0.024 -0.002 0.009 0.003
N15A 0.019 0.026 0.026 -0.002 0.008 0.001
N16A 0.014 0.031 0.024 -0.006 0.009 0.000
N17A 0.010 0.020 0.018 0.000 0.007 -0.001
N18A 0.012 0.021 0.021 0.002 0.007 0.002
N19A 0.017 0.026 0.015 0.002 0.008 0.002
N20A 0.011 0.022 0.018 0.002 0.005 0.002
N21A 0.015 0.020 0.024 -0.002 0.010 0.000
N22A 0.017 0.020 0.019 -0.001 0.004 -0.004
N23A 0.013 0.026 0.014 -0.002 0.000 -0.005
N24A 0.017 0.028 0.023 -0.007 0.005 -0.008
C1A 0.027 0.043 0.052 -0.016 0.022 -0.008
C2A 0.025 0.040 0.043 -0.021 0.016 -0.009
C3A 0.028 0.060 0.047 -0.023 0.005 -0.011
C4A 0.041 0.074 0.056 -0.026 0.001 -0.014
C5A 0.040 0.078 0.073 -0.041 0.003 -0.019
C6A 0.044 0.048 0.071 -0.032 0.025 -0.022
C7A 0.020 0.036 0.030 -0.010 0.012 -0.009
C8A 0.025 0.027 0.025 -0.002 0.010 -0.005
C9A 0.023 0.035 0.055 -0.018 0.004 -0.004
C10A 0.033 0.049 0.087 0.008 0.013 -0.022
C11A 0.038 0.139 0.125 0.084 0.012 -0.014
C12A 0.025 0.139 0.131 -0.077 -0.019 0.002
C13A 0.034 0.166 0.034 -0.020 -0.004 -0.007
C14A 0.044 0.042 0.041 0.001 0.018 -0.023
C15A 0.032 0.035 0.051 0.005 0.020 -0.007
C16A 0.049 0.050 0.059 0.003 0.018 -0.015
C17A 0.055 0.058 0.077 0.020 0.005 -0.010
C18A 0.068 0.063 0.046 -0.007 0.006 -0.025
C19A 0.056 0.045 0.050 -0.002 0.019 -0.020
C20A 0.037 0.033 0.051 -0.008 0.028 -0.014
C21A 0.029 0.026 0.042 -0.007 0.021 -0.009
C22A 0.045 0.045 0.039 -0.009 0.023 -0.001
C23A 0.055 0.084 0.047 0.005 0.021 0.014
C24A 0.050 0.082 0.039 0.012 0.003 0.006
C25A 0.046 0.056 0.033 0.001 0.017 0.011
C26A 0.066 0.057 0.069 -0.001 0.047 0.001
C423 0.055 0.084 0.047 0.005 0.021 0.014
C424 0.054 0.092 0.059 0.005 0.026 0.029
C425 0.037 0.101 0.093 0.029 0.022 0.015
C426 0.066 0.057 0.069 -0.001 0.047 0.001
C27A 0.033 0.047 0.055 -0.026 0.022 -0.008
C28A 0.032 0.049 0.049 -0.025 0.023 -0.004
C29A 0.034 0.091 0.057 -0.031 0.025 -0.015
C30A 0.032 0.138 0.059 -0.031 0.013 -0.018
C31A 0.050 0.140 0.044 -0.021 0.019 -0.017
C32A 0.039 0.096 0.056 -0.027 0.026 -0.014
C33A 0.031 0.031 0.064 -0.026 0.025 -0.010
C34A 0.033 0.033 0.056 -0.008 0.028 0.003
C35A 0.040 0.051 0.052 -0.015 0.027 -0.015
C36A 0.038 0.060 0.056 -0.027 0.024 -0.009
C37A 0.062 0.073 0.058 -0.025 0.026 -0.015
C38A 0.066 0.105 0.052 -0.014 0.025 0.002
C39A 0.072 0.054 0.049 -0.010 0.031 -0.002
C40A 0.040 0.036 0.051 -0.007 0.020 0.003
C41A 0.034 0.031 0.043 -0.007 0.015 0.008
C42A 0.034 0.034 0.052 -0.009 0.007 0.004
C43A 0.056 0.049 0.059 -0.006 -0.005 0.013
C44A 0.061 0.047 0.068 0.011 -0.004 0.009
C45A 0.060 0.038 0.069 0.009 0.027 0.004
C46A 0.023 0.029 0.040 -0.011 0.013 0.007
C47A 0.028 0.030 0.043 -0.005 0.016 0.005
C48A 0.022 0.048 0.067 0.012 0.017 0.010
C49A 0.084 0.065 0.047 -0.002 0.004 0.039
C50A 0.047 0.054 0.075 0.004 0.004 0.020
C51A 0.046 0.066 0.104 0.009 0.017 0.028
C52A 0.044 0.038 0.061 -0.013 0.005 0.006
C53A 0.018 0.040 0.019 0.001 0.013 -0.005
C54A 0.023 0.039 0.023 -0.006 0.013 -0.006
C55A 0.042 0.042 0.025 -0.008 0.014 -0.009
C56A 0.041 0.057 0.025 -0.009 0.008 -0.011
C57A 0.036 0.060 0.023 0.014 0.008 -0.002
C58A 0.026 0.034 0.026 0.004 0.010 -0.001
C59A 0.022 0.024 0.028 -0.007 0.012 -0.003
C60A 0.019 0.022 0.027 0.000 0.010 0.001
C61A 0.037 0.027 0.032 0.002 0.015 0.005
C62A 0.043 0.058 0.051 0.024 0.014 -0.002
C63A 0.071 0.073 0.042 0.015 0.010 -0.005
C64A 0.051 0.072 0.045 0.016 -0.005 -0.006
C65A 0.037 0.083 0.077 0.044 -0.006 0.000
C66A 0.015 0.031 0.021 -0.004 0.008 -0.005
C67A 0.014 0.030 0.020 -0.004 0.004 -0.004
C68A 0.016 0.045 0.028 -0.013 0.007 -0.002
C69A 0.017 0.079 0.024 -0.013 0.002 -0.005
C70A 0.019 0.063 0.025 0.000 0.000 0.005
C71A 0.016 0.043 0.033 -0.005 0.008 0.005
C72A 0.014 0.026 0.026 -0.002 0.012 -0.002
C73A 0.019 0.018 0.019 0.001 0.009 -0.005
C74A 0.018 0.027 0.021 -0.002 0.007 0.002
C75A 0.027 0.051 0.028 0.008 0.005 0.009
C76A 0.025 0.070 0.034 -0.004 -0.001 0.001
C77A 0.023 0.059 0.042 -0.012 0.000 0.003
C78A 0.022 0.049 0.038 -0.001 0.013 0.000
C79A 0.018 0.018 0.019 0.006 0.006 0.006
C80A 0.017 0.017 0.017 -0.002 0.005 0.004
C81A 0.025 0.027 0.022 0.005 0.011 0.006
C82A 0.024 0.032 0.017 0.006 0.003 0.011
C83A 0.021 0.029 0.022 0.003 0.003 0.006
C84A 0.018 0.029 0.023 0.005 0.008 0.005
C85A 0.021 0.017 0.018 0.000 0.009 0.001
C86A 0.016 0.019 0.018 -0.001 0.004 0.002
C87A 0.014 0.033 0.020 0.005 0.002 0.001
C88A 0.024 0.036 0.045 0.009 0.017 0.010
C89A 0.016 0.043 0.113 0.031 0.010 0.007
C90A 0.025 0.133 0.043 0.041 0.001 0.009
C91A 0.022 0.065 0.020 0.002 -0.003 -0.006
C92A 0.015 0.027 0.014 -0.001 0.006 0.000
C93A 0.017 0.021 0.018 -0.002 0.006 0.000
C94A 0.024 0.024 0.021 0.003 0.011 0.000
C95A 0.028 0.036 0.019 0.007 0.006 0.000
C96A 0.024 0.045 0.019 -0.003 -0.001 -0.006
C97A 0.024 0.026 0.024 -0.003 0.007 -0.009
C98A 0.019 0.018 0.022 -0.002 0.009 0.001
C99A 0.020 0.027 0.016 -0.003 0.005 0.002
C100 0.045 0.034 0.025 -0.008 0.007 -0.015
C101 0.022 0.054 0.028 0.005 -0.012 -0.013
C102 0.058 0.085 0.028 0.001 -0.020 -0.014
C103 0.099 0.093 0.026 -0.005 -0.010 -0.024
C104 0.074 0.061 0.023 -0.017 0.011 -0.040
C400 0.045 0.034 0.025 -0.008 0.007 -0.015
C401 0.055 0.027 0.037 -0.014 0.017 -0.012
C402 0.145 0.054 0.032 -0.011 0.007 0.037
C403 0.099 0.093 0.026 -0.005 -0.010 -0.024
C404 0.051 0.035 0.035 -0.009 -0.005 -0.002
C105 0.040 0.132 0.182 -0.098 0.000 0.011
C106 0.074 0.056 0.058 -0.012 0.051 -0.007
C107 0.073 0.070 0.120 -0.043 0.029 -0.038
C108 0.035 0.039 0.118 -0.007 0.042 0.008
C109 0.052 0.107 0.158 0.103 0.064 0.038
C110 0.073 0.027 0.091 -0.015 0.050 -0.022
Ga1B 0.015 0.026 0.033 -0.008 0.010 -0.002
Ga2B 0.017 0.022 0.018 -0.004 0.010 -0.003
Ga3B 0.023 0.021 0.034 0.000 0.016 -0.001
Ga4B 0.025 0.024 0.026 -0.002 0.017 -0.004
Ga5B 0.018 0.023 0.021 0.001 0.012 -0.001
Ga6B 0.020 0.021 0.018 -0.002 0.011 -0.003
Ga7B 0.032 0.023 0.030 -0.009 0.021 -0.005
Ga8B 0.016 0.025 0.018 -0.005 0.008 -0.001
O1B 0.022 0.025 0.026 -0.007 0.015 -0.003
O2B 0.025 0.025 0.020 0.000 0.009 0.001
O3B 0.026 0.031 0.035 -0.012 0.019 -0.007
O4B 0.020 0.025 0.026 -0.009 0.013 -0.006
O5B 0.023 0.026 0.038 0.007 0.015 0.001
O6B 0.028 0.028 0.032 0.003 0.016 -0.003
O7B 0.030 0.024 0.024 -0.002 0.019 -0.004
O8B 0.033 0.026 0.026 -0.002 0.020 -0.008
O9B 0.020 0.025 0.023 -0.001 0.008 -0.004
O10B 0.017 0.026 0.029 -0.011 0.010 -0.004
O11B 0.034 0.023 0.030 0.001 0.021 0.004
O12B 0.029 0.028 0.023 0.001 0.018 0.000
O13B 0.034 0.035 0.030 -0.014 0.022 -0.012
O14B 0.027 0.027 0.022 -0.007 0.014 -0.005
O15B 0.015 0.025 0.043 -0.004 0.004 0.000
O16B 0.016 0.027 0.026 -0.001 0.006 -0.002
O17B 0.032 0.032 0.056 -0.010 0.034 -0.003
O18B 0.016 0.037 0.059 -0.011 0.014 -0.009
O19B 0.044 0.030 0.058 0.013 0.025 0.000
O20B 0.043 0.031 0.056 -0.009 0.026 0.005
O21B 0.019 0.047 0.048 0.011 0.020 0.009
O22B 0.022 0.027 0.024 0.002 0.013 -0.003
O23B 0.049 0.029 0.049 -0.022 0.033 -0.017
O24B 0.048 0.022 0.049 -0.002 0.031 0.004
N1B 0.020 0.027 0.023 -0.004 0.013 -0.003
N2B 0.018 0.024 0.018 -0.003 0.007 -0.001
N3B 0.017 0.021 0.024 -0.005 0.004 0.001
N4B 0.021 0.036 0.021 -0.009 0.012 -0.010
N5B 0.015 0.023 0.024 -0.001 0.013 -0.002
N6B 0.014 0.029 0.020 -0.003 0.008 -0.003
N7B 0.021 0.037 0.041 -0.007 0.019 -0.004
N8B 0.019 0.027 0.024 -0.001 0.014 -0.003
N9B 0.019 0.027 0.030 -0.004 0.013 -0.004
N10B 0.033 0.027 0.031 -0.006 0.019 -0.006
N11B 0.032 0.024 0.023 -0.003 0.017 -0.005
N12B 0.024 0.027 0.020 -0.004 0.012 -0.007
N13B 0.024 0.023 0.019 -0.005 0.010 -0.006
N14B 0.019 0.024 0.014 -0.001 0.007 -0.004
N15B 0.019 0.022 0.018 -0.003 0.009 -0.004
N16B 0.026 0.031 0.022 0.002 0.015 -0.002
N17B 0.024 0.020 0.021 -0.003 0.017 -0.002
N18B 0.027 0.023 0.019 -0.005 0.016 -0.004
N19B 0.023 0.033 0.019 -0.006 0.011 -0.007
N20B 0.022 0.025 0.017 -0.005 0.010 0.001
N21B 0.027 0.025 0.023 -0.009 0.015 -0.006
N22B 0.020 0.024 0.026 -0.004 0.009 0.001
N23B 0.017 0.024 0.020 -0.006 0.008 -0.001
N24B 0.018 0.021 0.021 -0.006 0.006 -0.003
C1B 0.018 0.039 0.014 -0.001 0.009 -0.009
C2B 0.022 0.039 0.027 0.007 0.015 0.004
C3B 0.019 0.052 0.022 0.008 0.007 -0.007
C4B 0.029 0.044 0.018 -0.006 0.011 -0.015
C5B 0.028 0.029 0.018 -0.005 0.013 -0.012
C6B 0.018 0.028 0.024 -0.002 0.015 -0.008
C7B 0.016 0.024 0.022 -0.005 0.011 -0.006
C8B 0.023 0.024 0.018 -0.005 0.004 -0.005
C9B 0.034 0.044 0.019 -0.002 -0.003 0.017
C10B 0.066 0.034 0.025 0.002 0.008 0.003
C11B 0.110 0.050 0.030 0.006 0.006 0.018
C12B 0.073 0.077 0.024 -0.004 -0.009 0.020
C13B 0.052 0.053 0.033 -0.011 -0.008 0.004
C14B 0.025 0.024 0.020 -0.003 0.011 -0.011
C15B 0.025 0.020 0.024 -0.004 0.011 -0.011
C16B 0.036 0.032 0.028 -0.011 0.019 -0.008
C17B 0.040 0.043 0.022 -0.011 0.013 -0.012
C18B 0.030 0.054 0.021 -0.002 0.005 -0.013
C19B 0.028 0.041 0.027 -0.009 0.014 -0.007
C20B 0.028 0.016 0.028 -0.002 0.015 -0.007
C21B 0.019 0.030 0.017 -0.002 0.009 -0.005
C22B 0.020 0.039 0.035 -0.012 0.016 -0.010
C23B 0.033 0.051 0.036 -0.004 0.016 -0.025
C24B 0.066 0.092 0.031 -0.015 0.017 -0.059
C25B 0.039 0.057 0.044 -0.016 0.006 -0.017
C26B 0.029 0.052 0.039 0.006 0.000 -0.014
C27B 0.021 0.037 0.042 -0.008 0.015 -0.002
C28B 0.020 0.028 0.033 -0.002 0.012 0.002
C29B 0.026 0.038 0.040 0.000 0.013 0.002
C30B 0.036 0.065 0.039 0.002 0.004 0.007
C31B 0.022 0.063 0.062 -0.011 -0.001 0.003
C32B 0.024 0.055 0.052 -0.010 0.014 -0.003
C33B 0.023 0.021 0.033 -0.004 0.015 0.002
C34B 0.029 0.023 0.031 0.001 0.015 0.001
C35B 0.026 0.048 0.061 0.019 0.020 0.003
C36B 0.040 0.084 0.064 -0.010 -0.012 0.016
C37B 0.051 0.080 0.080 0.009 -0.009 0.010
C38B 0.052 0.111 0.070 0.042 0.021 0.037
C39B 0.047 0.058 0.072 0.021 0.039 0.021
C40B 0.037 0.031 0.026 -0.007 0.021 0.000
C41B 0.030 0.029 0.026 -0.008 0.022 -0.003
C42B 0.040 0.037 0.024 -0.005 0.020 -0.008
C43B 0.046 0.057 0.021 -0.004 0.016 -0.001
C44B 0.049 0.050 0.028 -0.015 0.020 -0.014
C45B 0.040 0.039 0.036 -0.015 0.023 -0.011
C46B 0.027 0.029 0.028 0.001 0.018 0.007
C47B 0.019 0.029 0.024 -0.001 0.015 0.000
C48B 0.027 0.028 0.023 -0.001 0.012 -0.009
C49B 0.029 0.042 0.033 0.001 0.013 0.001
C50B 0.040 0.047 0.026 -0.001 0.002 -0.005
C51B 0.042 0.040 0.019 -0.005 0.014 -0.013
C52B 0.032 0.032 0.021 -0.001 0.011 -0.001
C53B 0.019 0.033 0.019 0.000 0.004 -0.013
C54B 0.022 0.030 0.019 -0.002 0.007 -0.014
C55B 0.028 0.037 0.025 0.003 0.002 -0.009
C56B 0.034 0.058 0.021 0.007 -0.004 -0.015
C57B 0.046 0.040 0.019 -0.007 0.005 -0.022
C58B 0.041 0.029 0.021 -0.002 0.012 -0.016
C59B 0.018 0.024 0.019 0.002 0.008 -0.006
C60B 0.015 0.028 0.021 0.002 0.007 0.000
C61B 0.019 0.032 0.027 -0.012 0.005 -0.002
C62B 0.025 0.029 0.041 -0.005 -0.001 -0.009
C63B 0.026 0.043 0.050 -0.012 0.002 -0.010
C64B 0.031 0.048 0.046 -0.016 -0.001 -0.003
C65B 0.037 0.052 0.024 -0.003 0.008 -0.009
C66B 0.025 0.017 0.025 0.001 0.010 0.000
C67B 0.030 0.033 0.024 0.000 0.016 0.006
C68B 0.035 0.038 0.022 0.002 0.011 0.003
C69B 0.027 0.037 0.030 0.003 0.008 0.005
C70B 0.030 0.029 0.032 0.000 0.018 0.007
C71B 0.028 0.017 0.024 -0.001 0.014 -0.004
C72B 0.026 0.019 0.026 -0.007 0.014 -0.004
C73B 0.028 0.024 0.022 -0.004 0.016 -0.007
C74B 0.030 0.040 0.022 -0.002 0.017 -0.002
C75B 0.033 0.055 0.027 -0.004 0.015 -0.008
C76B 0.053 0.101 0.023 0.002 0.017 -0.016
C77B 0.049 0.111 0.038 0.029 0.006 -0.028
C78B 0.032 0.051 0.033 0.010 0.013 -0.011
C79B 0.021 0.030 0.020 -0.006 0.008 0.002
C80B 0.026 0.026 0.024 -0.011 0.012 -0.001
C81B 0.024 0.055 0.031 -0.015 0.011 -0.007
C82B 0.024 0.061 0.026 -0.018 0.000 0.002
C83B 0.038 0.053 0.019 -0.010 0.003 0.005
C84B 0.034 0.041 0.024 -0.002 0.013 0.001
C85B 0.021 0.024 0.029 -0.006 0.013 -0.002
C86B 0.023 0.023 0.028 -0.008 0.016 0.001
C87B 0.032 0.034 0.022 -0.008 0.013 -0.003
C88B 0.048 0.068 0.038 -0.021 0.022 -0.001
C89B 0.074 0.062 0.040 -0.024 0.024 -0.004
C90B 0.049 0.119 0.030 -0.015 0.011 -0.010
C91B 0.056 0.086 0.032 0.016 0.023 0.028
C92B 0.017 0.038 0.023 -0.005 0.004 0.006
C93B 0.019 0.037 0.025 -0.009 0.000 0.005
C94B 0.034 0.040 0.050 -0.020 -0.011 0.006
C95B 0.043 0.055 0.044 -0.017 -0.021 0.023
C96B 0.042 0.064 0.034 -0.013 -0.007 0.024
C97B 0.033 0.048 0.026 -0.006 0.002 0.014
C98B 0.015 0.030 0.030 -0.011 0.009 0.001
C99B 0.016 0.026 0.029 -0.004 0.013 -0.003
C200 0.017 0.028 0.030 0.003 0.005 -0.006
C201 0.034 0.033 0.034 0.003 0.004 -0.007
C202 0.033 0.039 0.048 0.011 -0.012 -0.016
C203 0.021 0.042 0.065 0.012 0.005 -0.003
C204 0.021 0.035 0.054 -0.010 0.009 0.002
C205 0.078 0.043 0.089 0.005 0.061 0.003
C206 0.050 0.101 0.130 -0.017 0.034 0.012
C207 0.064 0.041 0.087 -0.046 0.042 -0.013
C208 0.094 0.058 0.076 0.026 0.058 0.028
Ga1C 0.018 0.023 0.024 0.006 0.010 -0.001
Ga2C 0.022 0.023 0.029 0.003 0.009 -0.004
Ga3C 0.042 0.023 0.065 -0.002 0.026 0.001
Ga4C 0.023 0.034 0.037 -0.014 0.014 0.003
Ga5C 0.018 0.043 0.046 -0.020 0.015 0.001
Ga6C 0.014 0.029 0.022 -0.001 0.010 0.002
Ga7C 0.013 0.018 0.026 -0.001 0.009 -0.001
Ga8C 0.012 0.018 0.015 0.003 0.007 0.003
O1C 0.014 0.031 0.031 0.006 0.006 -0.002
O2C 0.016 0.029 0.042 -0.004 0.003 -0.002
O3C 0.049 0.028 0.069 0.016 0.028 0.010
O4C 0.032 0.025 0.038 0.004 0.020 0.001
O5C 0.036 0.034 0.054 -0.012 0.015 -0.003
O6C 0.031 0.034 0.037 -0.011 0.017 0.000
O7C 0.018 0.037 0.073 -0.023 0.008 0.001
O8C 0.022 0.036 0.040 -0.011 0.015 0.001
O9C 0.030 0.049 0.037 -0.019 0.021 -0.006
O10C 0.024 0.029 0.025 0.002 0.013 0.011
O11C 0.016 0.026 0.026 -0.007 0.007 -0.005
O12C 0.013 0.028 0.028 -0.006 0.008 -0.004
O13C 0.017 0.019 0.027 0.010 0.009 0.003
O14C 0.014 0.021 0.021 0.005 0.010 0.005
O15C 0.028 0.027 0.021 0.005 0.012 -0.004
O16C 0.018 0.018 0.015 0.001 0.007 -0.001
O17C 0.019 0.034 0.043 0.007 0.019 0.003
O18C 0.039 0.033 0.038 0.006 0.029 -0.002
O19C 0.060 0.031 0.096 -0.010 0.041 -0.015
O20C 0.068 0.023 0.087 0.005 0.035 0.008
O21C 0.032 0.069 0.085 -0.052 0.030 -0.006
O22C 0.018 0.050 0.071 -0.023 0.019 0.000
O23C 0.024 0.020 0.047 0.006 0.017 -0.001
O24C 0.032 0.025 0.051 -0.015 0.020 -0.005
N1C 0.029 0.031 0.023 0.004 0.002 -0.009
N2C 0.020 0.029 0.020 0.003 0.006 -0.006
N3C 0.018 0.020 0.022 0.003 0.005 -0.003
N4C 0.028 0.032 0.028 0.004 0.006 -0.002
N5C 0.025 0.023 0.040 0.003 0.011 -0.004
N6C 0.031 0.027 0.043 0.003 0.020 0.000
N7C 0.027 0.043 0.046 -0.019 0.013 0.007
N8C 0.030 0.031 0.038 -0.010 0.017 0.005
N9C 0.029 0.033 0.052 -0.009 0.020 0.003
N10C 0.033 0.033 0.044 -0.013 0.021 0.004
N11C 0.022 0.037 0.041 -0.015 0.012 0.004
N12C 0.021 0.032 0.040 -0.011 0.014 0.004
N13C 0.015 0.044 0.026 0.000 0.011 -0.002
N14C 0.017 0.036 0.023 -0.006 0.010 0.002
N15C 0.019 0.032 0.028 -0.007 0.009 0.004
N16C 0.015 0.038 0.025 0.000 0.009 0.003
N17C 0.009 0.024 0.017 0.000 0.005 -0.001
N18C 0.009 0.024 0.021 0.000 0.007 -0.001
N19C 0.018 0.021 0.019 0.005 0.011 0.004
N20C 0.010 0.019 0.016 0.002 0.006 0.001
N21C 0.008 0.022 0.019 0.004 0.005 0.005
N22C 0.020 0.020 0.017 -0.001 0.010 0.001
N23C 0.010 0.020 0.018 0.004 0.005 0.001
N24C 0.014 0.018 0.019 0.002 0.004 0.000
C1C 0.023 0.040 0.033 0.010 0.003 -0.009
C2C 0.020 0.036 0.029 0.006 0.005 -0.008
C3C 0.020 0.045 0.040 0.016 -0.001 -0.007
C4C 0.030 0.055 0.040 0.009 -0.009 -0.010
C5C 0.038 0.063 0.035 0.005 -0.012 -0.014
C6C 0.042 0.045 0.033 0.004 0.000 -0.015
C7C 0.015 0.026 0.028 0.009 0.007 -0.006
C8C 0.017 0.021 0.031 0.007 0.007 -0.001
C9C 0.024 0.027 0.038 0.004 -0.002 0.003
C10C 0.025 0.039 0.051 0.001 0.000 -0.010
C11C 0.026 0.046 0.075 0.012 -0.010 -0.007
C12C 0.047 0.047 0.070 0.028 -0.025 -0.010
C13C 0.045 0.046 0.046 0.021 -0.014 -0.005
C610 0.025 0.039 0.051 0.001 0.000 -0.010
C611 0.042 0.040 0.045 0.015 0.016 -0.005
C612 0.031 0.041 0.061 0.019 -0.001 0.001
C613 0.045 0.046 0.046 0.021 -0.014 -0.005
C14C 0.029 0.026 0.038 0.007 -0.003 -0.008
C15C 0.023 0.024 0.056 0.012 0.007 -0.005
C16C 0.032 0.040 0.062 0.017 0.004 -0.004
C17C 0.038 0.033 0.062 0.011 -0.001 -0.006
C18C 0.061 0.042 0.035 0.012 -0.012 -0.027
C19C 0.048 0.029 0.035 0.003 0.003 -0.011
C20C 0.026 0.029 0.048 0.011 0.009 -0.005
C21C 0.026 0.018 0.037 -0.001 0.012 -0.002
C22C 0.048 0.032 0.044 0.002 0.033 0.004
C23C 0.043 0.049 0.042 0.001 0.023 -0.010
C24C 0.050 0.042 0.043 0.008 0.024 0.006
C25C 0.042 0.057 0.042 0.010 0.026 -0.001
C26C 0.032 0.040 0.050 0.010 0.022 0.000
C27C 0.023 0.044 0.042 -0.020 0.010 0.002
C28C 0.034 0.032 0.043 -0.018 0.014 0.003
C29C 0.027 0.040 0.064 -0.018 0.014 -0.005
C30C 0.032 0.061 0.046 -0.020 0.007 -0.001
C31C 0.038 0.057 0.043 -0.019 0.010 0.001
C32C 0.037 0.052 0.044 -0.023 0.015 -0.001
C33C 0.026 0.024 0.058 -0.016 0.015 0.000
C34C 0.032 0.025 0.048 -0.002 0.022 0.014
C35C 0.035 0.043 0.052 0.001 0.014 0.007
C36C 0.043 0.051 0.026 0.015 0.005 0.027
C37C 0.033 0.079 0.032 0.024 -0.006 -0.007
C38C 0.076 0.173 0.055 0.013 0.017 0.032
C39C 0.065 0.061 0.031 -0.013 0.014 -0.028
C635 0.035 0.043 0.052 0.001 0.014 0.007
C636 0.048 0.077 0.047 -0.026 0.023 0.005
C637 0.075 0.223 0.055 -0.056 0.027 -0.048
C638 0.076 0.173 0.055 0.013 0.017 0.032
C639 0.068 0.123 0.111 0.020 0.047 0.039
C40C 0.035 0.042 0.046 -0.010 0.015 0.020
C41C 0.029 0.031 0.061 -0.021 0.008 0.010
C42C 0.039 0.046 0.088 -0.024 -0.010 0.020
C43C 0.052 0.038 0.089 -0.019 -0.022 0.026
C44C 0.065 0.045 0.064 -0.004 0.001 0.035
C45C 0.044 0.041 0.058 -0.014 0.015 0.019
C46C 0.028 0.041 0.048 -0.022 0.013 0.010
C47C 0.023 0.041 0.035 -0.013 0.012 0.004
C48C 0.022 0.041 0.049 -0.003 0.013 0.003
C49C 0.065 0.059 0.044 -0.010 0.009 0.023
C50C 0.046 0.071 0.056 -0.012 -0.005 0.007
C51C 0.043 0.046 0.087 0.017 0.030 0.015
C52C 0.047 0.035 0.057 -0.015 0.025 0.006
C53C 0.017 0.046 0.021 0.003 0.010 -0.003
C54C 0.013 0.059 0.021 -0.001 0.010 -0.004
C55C 0.029 0.058 0.032 -0.010 0.020 -0.008
C56C 0.020 0.087 0.027 -0.003 0.007 -0.007
C57C 0.023 0.073 0.027 0.009 0.008 0.001
C58C 0.027 0.062 0.027 0.009 0.011 -0.003
C59C 0.016 0.048 0.034 -0.012 0.016 -0.004
C60C 0.014 0.035 0.033 -0.006 0.008 0.004
C61C 0.040 0.028 0.033 -0.005 0.008 0.018
C62C 0.039 0.029 0.028 0.001 0.002 0.004
C63C 0.079 0.036 0.040 0.011 0.016 0.016
C64C 0.052 0.065 0.043 0.013 -0.004 0.029
C65C 0.028 0.053 0.039 -0.005 -0.005 0.019
C66C 0.018 0.061 0.020 0.005 0.009 0.004
C67C 0.014 0.040 0.020 0.004 0.005 -0.003
C68C 0.018 0.082 0.021 -0.002 0.005 0.008
C69C 0.036 0.164 0.018 -0.011 -0.006 0.022
C70C 0.028 0.205 0.032 -0.012 -0.001 0.042
C71C 0.027 0.145 0.033 0.009 0.010 0.034
C72C 0.015 0.026 0.023 0.005 0.010 -0.003
C73C 0.013 0.026 0.022 0.000 0.011 -0.002
C74C 0.012 0.037 0.023 -0.011 0.004 -0.005
C75C 0.025 0.046 0.030 0.004 0.007 -0.004
C76C 0.023 0.062 0.026 -0.005 -0.003 -0.005
C77C 0.022 0.075 0.029 -0.012 0.006 -0.022
C78C 0.018 0.039 0.028 -0.006 0.011 -0.008
C79C 0.019 0.015 0.016 0.001 0.008 0.003
C80C 0.015 0.015 0.019 0.001 0.005 0.003
C81C 0.021 0.028 0.023 0.009 0.010 0.005
C82C 0.025 0.037 0.017 0.012 0.000 0.005
C83C 0.021 0.031 0.022 0.009 -0.001 0.000
C84C 0.015 0.020 0.033 0.005 0.011 -0.001
C85C 0.015 0.018 0.018 -0.002 0.007 0.002
C86C 0.015 0.023 0.018 0.002 0.006 0.005
C87C 0.013 0.034 0.027 0.010 0.008 0.005
C88C 0.029 0.052 0.027 -0.004 0.000 0.017
C89C 0.031 0.050 0.026 0.009 0.001 0.021
C90C 0.027 0.044 0.034 0.005 0.010 0.019
C91C 0.029 0.045 0.027 0.004 0.011 0.020
C92C 0.015 0.031 0.017 0.001 0.011 0.007
C93C 0.016 0.030 0.015 0.003 0.007 0.007
C94C 0.031 0.031 0.020 0.005 0.012 0.007
C95C 0.030 0.040 0.012 0.002 0.008 0.006
C96C 0.019 0.049 0.018 -0.003 0.009 0.007
C97C 0.020 0.031 0.021 0.000 0.013 0.002
C98C 0.017 0.023 0.018 0.004 0.011 0.004
C99C 0.018 0.019 0.020 0.004 0.008 0.004
C300 0.024 0.023 0.021 -0.001 0.008 -0.005
C301 0.026 0.031 0.034 -0.003 0.001 0.006
C302 0.051 0.061 0.022 0.005 0.013 0.021
C303 0.032 0.042 0.025 -0.010 0.010 -0.006
C304 0.037 0.026 0.024 -0.001 0.008 0.005
C305 0.152 0.058 0.105 -0.001 0.092 -0.008
C306 0.252 0.151 0.140 -0.043 0.077 -0.118
C307 0.145 0.063 0.141 0.032 0.076 0.019
C308 0.024 0.061 0.129 -0.033 0.025 0.008
C309 0.043 0.028 0.092 0.023 0.028 0.009
C310 0.066 0.095 0.102 -0.054 0.029 -0.025
Ga1D 0.018 0.023 0.030 0.000 0.015 0.000
Ga2D 0.013 0.021 0.021 -0.005 0.009 -0.003
Ga3D 0.015 0.022 0.018 -0.002 0.008 -0.002
Ga4D 0.016 0.026 0.020 0.002 0.010 0.002
Ga5D 0.015 0.020 0.028 0.000 0.008 0.000
O1D 0.021 0.025 0.033 -0.006 0.017 -0.009
O2D 0.020 0.034 0.029 -0.013 0.016 -0.011
O3D 0.014 0.022 0.022 -0.004 0.004 -0.004
O4D 0.015 0.024 0.040 0.001 0.006 -0.001
O5D 0.026 0.026 0.015 0.000 0.011 0.001
O6D 0.019 0.027 0.018 0.001 0.009 0.004
O7D 0.018 0.025 0.028 -0.005 0.010 -0.001
O8D 0.016 0.033 0.023 -0.006 0.007 0.002
O9D 0.024 0.033 0.053 0.003 0.024 0.008
O10D 0.068 0.042 0.118 0.012 0.068 -0.006
O11D 0.080 0.065 0.114 0.033 0.065 0.037
O12D 0.027 0.037 0.032 -0.009 0.019 -0.002
O13D 0.015 0.026 0.028 -0.001 0.007 -0.002
O14D 0.028 0.026 0.051 0.011 0.011 -0.008
N1D 0.013 0.024 0.020 0.000 0.005 -0.001
N2D 0.015 0.020 0.023 -0.003 0.011 -0.004
N3D 0.018 0.025 0.025 -0.001 0.015 -0.001
N4D 0.020 0.022 0.020 -0.003 0.011 -0.003
N5D 0.016 0.019 0.018 -0.004 0.008 -0.001
N6D 0.014 0.020 0.018 0.003 0.001 0.001
N7D 0.029 0.027 0.025 0.005 0.012 0.008
N8D 0.016 0.025 0.017 0.003 0.007 0.001
N9D 0.011 0.023 0.017 0.001 0.004 0.001
N10D 0.018 0.037 0.028 0.002 0.012 -0.003
N11D 0.016 0.023 0.023 0.004 0.011 0.002
N12D 0.011 0.028 0.021 0.001 0.006 0.002
N13D 0.033 0.049 0.046 0.020 0.021 0.009
C1D 0.015 0.024 0.022 -0.004 0.006 -0.002
C2D 0.019 0.021 0.022 -0.007 0.007 -0.001
C3D 0.018 0.028 0.034 -0.009 0.012 -0.002
C4D 0.021 0.038 0.026 -0.005 0.000 -0.001
C5D 0.027 0.042 0.019 -0.003 0.002 -0.002
C6D 0.022 0.032 0.023 0.001 0.006 -0.004
C7D 0.016 0.021 0.030 -0.002 0.012 0.001
C8D 0.014 0.037 0.027 -0.004 0.011 -0.004
C9D 0.033 0.083 0.029 -0.021 0.019 -0.022
C10D 0.032 0.078 0.056 -0.047 0.029 -0.017
C11D 0.046 0.144 0.062 -0.059 0.041 -0.036
C12D 0.071 0.175 0.026 -0.029 0.023 -0.041
C13D 0.036 0.104 0.028 -0.015 0.017 -0.023
C710 0.065 0.039 0.027 -0.001 0.027 -0.005
C711 0.050 0.083 0.029 0.000 -0.001 0.009
C712 0.071 0.175 0.026 -0.029 0.023 -0.041
C713 0.080 0.051 0.019 -0.002 0.023 -0.022
C14D 0.018 0.027 0.018 -0.003 0.009 0.001
C15D 0.015 0.024 0.021 -0.003 0.008 -0.002
C16D 0.027 0.028 0.024 -0.006 0.005 0.000
C17D 0.034 0.039 0.025 -0.004 0.001 0.001
C18D 0.032 0.054 0.016 0.006 0.003 0.007
C19D 0.029 0.032 0.028 0.007 0.011 0.000
C20D 0.016 0.022 0.019 -0.006 0.009 -0.001
C21D 0.015 0.023 0.026 -0.006 0.006 -0.001
C22D 0.020 0.029 0.044 0.003 0.001 -0.003
C23D 0.037 0.048 0.043 0.001 -0.006 0.009
C24D 0.026 0.031 0.094 -0.006 0.001 0.012
C25D 0.054 0.098 0.097 -0.041 -0.025 0.033
C26D 0.053 0.084 0.079 -0.019 -0.019 0.018
C27D 0.022 0.036 0.026 0.011 0.014 0.001
C28D 0.016 0.040 0.019 0.007 0.007 -0.001
C29D 0.029 0.038 0.022 0.004 0.010 -0.006
C30D 0.032 0.060 0.019 0.009 0.005 -0.009
C31D 0.029 0.060 0.034 0.024 0.009 0.005
C32D 0.024 0.057 0.030 0.016 0.015 0.008
C33D 0.014 0.029 0.023 0.000 0.011 -0.004
C34D 0.016 0.022 0.016 0.000 0.008 -0.004
C35D 0.021 0.031 0.018 0.000 0.008 0.004
C36D 0.021 0.042 0.022 -0.002 0.005 -0.003
C37D 0.035 0.055 0.019 0.005 0.003 0.000
C38D 0.040 0.038 0.022 0.008 0.012 0.005
C39D 0.033 0.025 0.021 -0.001 0.006 -0.006
C40D 0.018 0.025 0.025 0.000 0.008 -0.002
C41D 0.021 0.021 0.026 0.001 0.008 -0.001
C42D 0.024 0.041 0.030 -0.006 0.010 -0.003
C43D 0.029 0.057 0.029 -0.014 0.004 -0.004
C44D 0.021 0.064 0.029 -0.005 -0.003 0.005
C45D 0.018 0.041 0.037 -0.005 0.012 0.003
C46D 0.020 0.018 0.025 0.003 0.012 -0.003
C47D 0.017 0.031 0.023 0.001 0.010 0.003
C48D 0.017 0.035 0.029 -0.007 0.009 0.004
C49D 0.028 0.030 0.023 0.003 0.005 -0.004
C50D 0.031 0.053 0.028 -0.008 0.004 -0.004
C51D 0.034 0.082 0.029 -0.006 0.010 -0.023
C52D 0.021 0.058 0.029 -0.001 0.011 -0.013
C53D 0.062 0.039 0.066 -0.004 0.047 -0.015
C54D 0.037 0.047 0.063 -0.008 0.015 -0.002
C55D 0.060 0.086 0.102 0.036 0.006 -0.024
N1N 0.072 0.047 0.094 0.004 0.044 -0.003
N2N 0.025 0.021 0.027 -0.003 0.008 0.001
N3N 0.031 0.045 0.027 0.003 0.011 -0.006
N4N 0.018 0.036 0.042 0.005 0.015 0.002
N5N 0.036 0.068 0.084 0.029 0.024 0.028
N6N 0.028 0.048 0.037 -0.016 0.009 0.001
N7N 0.029 0.039 0.034 0.011 0.013 -0.004
N8N 0.019 0.026 0.029 0.001 0.014 0.000
N9N 0.046 0.050 0.064 -0.004 0.033 0.008
N10N 0.069 0.062 0.090 -0.020 0.026 -0.001
N11N 0.021 0.042 0.019 -0.001 0.009 -0.013
N12N 0.178 0.149 0.958 0.100 0.340 -0.008
N13N 0.099 0.035 0.075 0.013 0.069 0.003
N14N 0.043 0.024 0.049 -0.002 0.032 0.002
N15N 0.032 0.032 0.040 -0.009 0.016 0.000
N16N 0.053 0.067 0.058 0.017 0.037 -0.001
N17N 0.040 0.023 0.025 -0.003 0.007 -0.007
N18N 0.017 0.028 0.021 -0.004 0.009 0.003
N19N 0.046 0.045 0.056 0.009 0.011 -0.007
N20N 0.181 0.057 0.052 -0.003 0.051 0.041
N21N 0.018 0.028 0.019 0.006 0.006 -0.001
N22N 0.028 0.026 0.020 0.002 0.011 0.010
N23N 0.265 0.050 0.078 -0.014 0.082 -0.066
N24N 0.023 0.048 0.029 0.005 0.013 -0.004
N25N 0.019 0.033 0.038 0.004 0.014 0.001
N26N 0.012 0.384 0.283 0.201 -0.002 0.015
N27N 0.377 0.086 1.228 0.188 0.356 0.096
O1N 0.058 0.051 0.132 0.014 0.040 0.007
O2N 0.063 0.041 0.105 0.003 0.048 -0.006
O3N 0.082 0.046 0.086 -0.016 0.058 -0.021
O4N 0.023 0.029 0.033 0.003 0.004 0.008
O5N 0.047 0.041 0.033 0.015 0.022 0.010
O6N 0.022 0.030 0.043 0.007 0.015 0.006
O7N 0.044 0.076 0.029 0.002 0.022 0.003
O8N 0.071 0.035 0.049 -0.002 0.027 -0.020
O9N 0.044 0.030 0.045 0.002 0.029 -0.004
O10N 0.018 0.042 0.059 0.008 0.020 -0.001
O11N 0.030 0.034 0.057 -0.002 0.025 -0.002
O12N 0.025 0.036 0.044 -0.005 0.018 -0.003
O13N 0.051 0.049 0.088 0.008 0.022 0.007
O14N 0.106 0.061 0.122 -0.010 0.048 0.008
O15N 0.057 0.110 0.117 0.000 0.015 0.029
O16N 0.055 0.062 0.067 -0.036 0.032 -0.026
O17N 0.035 0.036 0.041 -0.001 0.019 0.007
O18N 0.033 0.057 0.051 -0.026 0.020 0.002
O19N 0.074 0.056 0.088 0.032 0.063 0.023
O20N 0.030 0.030 0.042 0.006 0.009 0.001
O21N 0.040 0.023 0.045 -0.004 0.022 -0.013
O22N 0.043 0.040 0.034 0.010 0.021 0.013
O23N 0.032 0.041 0.022 0.005 0.018 0.006
O24N 0.032 0.036 0.027 0.000 0.019 0.010
O25N 0.065 0.086 0.082 0.020 0.056 0.002
O26N 0.050 0.053 0.075 -0.005 0.040 -0.003
O27N 0.045 0.045 0.080 -0.009 0.037 -0.009
O28N 0.080 0.041 0.134 -0.009 0.053 0.015
O29N 0.149 0.030 0.184 -0.017 0.069 -0.011
O30N 0.078 0.094 0.094 -0.009 0.032 0.027
O31N 0.030 0.042 0.026 -0.012 0.010 -0.018
O32N 0.017 0.046 0.031 -0.009 0.009 -0.013
O33N 0.020 0.048 0.035 -0.007 0.015 -0.009
O34N 0.178 0.155 0.203 0.019 0.066 -0.045
O35N 0.434 0.201 0.349 0.087 0.210 0.202
O36N 0.132 0.036 0.436 -0.009 0.152 -0.006
O37N 0.089 0.032 0.065 0.000 0.048 -0.017
O38N 0.110 0.030 0.087 0.009 0.074 -0.007
O39N 0.182 0.032 0.171 0.015 0.151 0.006
O40N 0.054 0.032 0.052 -0.011 0.044 0.001
O41N 0.045 0.026 0.053 -0.011 0.031 -0.003
O42N 0.051 0.032 0.072 -0.010 0.046 -0.007
O43N 0.032 0.035 0.049 -0.016 0.021 -0.005
O44N 0.043 0.038 0.048 -0.012 0.025 -0.005
O45N 0.035 0.042 0.053 -0.024 0.021 0.006
O46N 0.082 0.086 0.099 0.028 0.068 0.009
O47N 0.095 0.033 0.095 -0.001 0.047 -0.019
O48N 0.072 0.033 0.065 0.000 0.044 -0.012
O49N 0.076 0.026 0.110 -0.007 0.071 -0.002
O50N 0.043 0.022 0.051 0.003 0.004 -0.006
O51N 0.030 0.041 0.093 0.007 0.009 -0.007
O52N 0.031 0.024 0.026 0.005 0.007 0.003
O53N 0.021 0.029 0.037 0.006 0.012 0.002
O54N 0.014 0.035 0.034 0.003 0.011 0.004
O55N 0.064 0.059 0.051 0.016 0.017 0.005
O56N 0.077 0.051 0.032 -0.002 0.012 0.002
O57N 0.097 0.040 0.102 -0.007 -0.010 -0.007
O58N 0.088 0.092 0.047 -0.005 0.025 0.005
O59N 0.326 0.237 0.035 0.012 0.014 0.183
O60N 0.242 0.087 0.139 -0.023 0.154 -0.021
O61N 0.033 0.034 0.043 0.007 0.021 0.017
O62N 0.022 0.044 0.026 -0.005 0.006 -0.008
O63N 0.017 0.041 0.028 -0.004 0.008 -0.004
O64N 0.035 0.033 0.022 -0.005 0.018 -0.002
O65N 0.057 0.050 0.036 -0.022 0.028 -0.025
O66N 0.029 0.038 0.033 0.003 0.020 -0.003
O67N 0.101 0.043 0.058 -0.019 0.043 -0.017
O68N 0.388 0.073 0.078 -0.011 0.116 -0.017
O69N 1.037 0.224 0.150 -0.082 0.249 -0.401
O70N 0.037 0.076 0.040 -0.026 0.026 -0.019
O71N 0.028 0.044 0.049 -0.012 0.023 -0.008
O72N 0.075 0.208 0.033 -0.008 0.023 -0.092
O73N 0.032 0.034 0.053 -0.006 0.028 0.000
O74N 0.024 0.037 0.038 -0.006 0.014 -0.006
O75N 0.020 0.034 0.052 -0.004 0.023 -0.004
O76N 0.035 0.066 0.098 -0.028 0.012 -0.007
O77N 0.141 0.091 0.183 0.012 -0.034 -0.031
O79N 0.175 0.080 0.094 0.027 0.007 -0.033
O80N 0.322 0.192 0.234 -0.123 -0.043 0.126
O81N 1.324 0.085 0.539 0.046 0.483 0.132
O1M 0.028 0.024 0.031 -0.001 0.017 -0.001
C1M 0.029 0.029 0.046 0.006 0.017 0.012
O2M 0.038 0.031 0.036 -0.002 0.007 -0.002
C2M 0.043 0.036 0.047 -0.020 0.018 -0.008
O3M 0.038 0.049 0.052 0.007 0.014 -0.003
C3M 0.051 0.058 0.046 -0.002 0.018 -0.018
O4M 0.062 0.048 0.077 -0.016 0.033 0.001
C4M 0.152 0.116 0.159 -0.019 0.087 0.007
O5M 0.080 0.073 0.103 -0.010 0.065 -0.017
C5M 0.073 0.066 0.093 -0.012 0.046 -0.015
O6M 0.080 0.131 0.124 -0.002 0.055 0.010
C6M 0.090 0.087 0.111 0.041 0.060 0.043
O7M 0.089 0.113 0.142 -0.011 0.059 -0.001
C7M 0.075 0.093 0.089 0.001 0.052 0.012
O8M 0.102 0.305 0.130 -0.082 0.017 0.055
C8M 0.060 0.240 0.140 -0.120 -0.031 0.072
O9M 0.102 0.372 0.354 -0.213 0.083 -0.083
C9M 0.100 0.098 0.126 -0.032 0.036 -0.008
O10M 0.101 0.048 0.195 0.015 0.044 -0.004
C10M 0.074 0.118 0.210 0.011 0.060 -0.018
O11M 0.258 0.300 0.280 0.066 0.147 0.095
C11M 0.518 0.141 0.244 0.005 0.273 -0.026
O12M 0.194 0.101 0.311 0.003 0.002 0.004
C12M 0.214 0.094 0.209 0.057 0.056 0.066
O13M 0.241 0.267 0.322 -0.075 0.111 -0.167
C13M 0.268 0.153 0.222 0.035 0.170 0.043
O14M 0.200 0.344 0.261 -0.004 0.094 -0.051
C14M 0.101 0.273 0.099 0.017 -0.036 0.034
O15M 0.269 0.703 0.295 0.125 0.227 0.111
C15M 0.434 0.077 0.231 0.010 0.164 -0.063
O16M 0.725 0.250 0.462 -0.098 0.447 -0.203
C16M 0.087 0.361 0.245 0.139 0.112 0.047
O17M 0.102 0.108 0.285 0.014 0.062 0.019
C17M 0.160 0.143 0.219 0.045 0.067 0.052
O18M 0.159 0.165 0.199 -0.033 0.091 -0.010
C18M 0.187 0.186 0.248 0.078 0.024 -0.096
O19M 0.140 0.195 0.234 -0.057 0.102 0.005
C19M 0.075 0.113 0.229 0.053 -0.003 -0.051
O20M 0.299 0.118 0.188 -0.035 0.024 0.054
C20M 0.334 0.372 0.159 0.115 0.091 -0.191
O21M 0.184 0.143 0.116 -0.051 0.104 -0.089
C21M 0.282 0.488 0.119 -0.059 0.004 0.219
O22M 0.078 0.111 0.760 0.134 0.089 -0.016
C22M 0.785 0.258 0.117 0.017 0.174 0.065
O23M 0.200 0.247 0.141 0.052 0.032 0.070
C23M 0.211 0.174 0.217 0.071 -0.008 0.039
O24M 0.250 0.751 0.182 -0.065 0.131 0.168
C24M 0.217 0.140 0.159 0.066 0.002 -0.122
O1W 0.363 0.198 0.155 -0.035 0.035 -0.109
O2W 0.282 0.392 0.346 0.098 0.150 0.055

loop_
_atom_type_symbol
_atom_type_description
_atom_type_scat_dispersion_real
_atom_type_scat_dispersion_imag
_atom_type_scat_source
C C 0.0033 0.0016 'International Tables Vol C Tables 4.2.6.8 and 6.1.1.4'
H H 0.0000 0.0000 'International Tables Vol C Tables 4.2.6.8 and 6.1.1.4'
N N 0.0061 0.0033 'International Tables Vol C Tables 4.2.6.8 and 6.1.1.4'
O O 0.0106 0.0060 'International Tables Vol C Tables 4.2.6.8 and 6.1.1.4'
Ga Ga 0.2307 1.6083 'International Tables Vol C Tables 4.2.6.8 and 6.1.1.4'

loop_
_geom_angle_atom_site_label_1
_geom_angle_atom_site_label_2
_geom_angle_atom_site_label_3
_geom_angle
_geom_angle_site_symmetry_1
_geom_angle_site_symmetry_3
_geom_angle_publ_flag
O15A Ga1A O1A 175.07(15) . . ?
O15A Ga1A O17A 91.09(17) . . ?
O1A Ga1A O17A 85.67(17) . . ?
O15A Ga1A O18A 84.96(15) . . ?
O1A Ga1A O18A 91.22(16) . . ?
O17A Ga1A O18A 88.29(17) . . ?
O15A Ga1A N3A 103.59(17) . . ?
O1A Ga1A N3A 79.26(17) . . ?
O17A Ga1A N3A 164.11(17) . . ?
O18A Ga1A N3A 87.01(17) . . ?
O15A Ga1A N24A 79.91(16) . . ?
O1A Ga1A N24A 103.89(17) . . ?
O17A Ga1A N24A 91.91(18) . . ?
O18A Ga1A N24A 164.87(17) . . ?
N3A Ga1A N24A 96.56(18) . . ?
O4A Ga2A O2A 98.00(17) . . ?
O4A Ga2A N5A 78.33(19) . . ?
O2A Ga2A N5A 97.21(18) . . ?
O4A Ga2A N2A 92.01(18) . . ?
O2A Ga2A N2A 78.85(17) . . ?
N5A Ga2A N2A 169.05(19) . . ?
O4A Ga2A N4A 164.7(2) . . ?
O2A Ga2A N4A 89.34(19) . . ?
N5A Ga2A N4A 87.5(2) . . ?
N2A Ga2A N4A 102.6(2) . . ?
O4A Ga2A N1A 90.6(2) . . ?
O2A Ga2A N1A 160.10(18) . . ?
N5A Ga2A N1A 102.1(2) . . ?
N2A Ga2A N1A 82.95(19) . . ?
N4A Ga2A N1A 86.8(2) . . ?
O5A Ga3A O3A 178.1(2) . . ?
O5A Ga3A O20A 90.8(2) . . ?
O3A Ga3A O20A 87.4(2) . . ?
O5A Ga3A O19A 85.8(2) . . ?
O3A Ga3A O19A 93.8(2) . . ?
O20A Ga3A O19A 89.6(2) . . ?
O5A Ga3A N6A 102.4(2) . . ?
O3A Ga3A N6A 79.5(2) . . ?
O20A Ga3A N6A 166.0(2) . . ?
O19A Ga3A N6A 86.6(2) . . ?
O5A Ga3A N9A 80.05(19) . . ?
O3A Ga3A N9A 100.3(2) . . ?
O20A Ga3A N9A 89.9(2) . . ?
O19A Ga3A N9A 165.9(2) . . ?
N6A Ga3A N9A 97.02(19) . . ?
O8A Ga4A O6A 99.84(18) . . ?
O8A Ga4A N11A 78.91(18) . . ?
O6A Ga4A N11A 95.67(18) . . ?
O8A Ga4A N8A 95.29(19) . . ?
O6A Ga4A N8A 78.12(19) . . ?
N11A Ga4A N8A 170.77(19) . . ?
O8A Ga4A N10A 164.8(2) . . ?
O6A Ga4A N10A 87.5(2) . . ?
N11A Ga4A N10A 87.2(2) . . ?
N8A Ga4A N10A 99.3(2) . . ?
O8A Ga4A N7A 88.7(2) . . ?
O6A Ga4A N7A 162.6(2) . . ?
N11A Ga4A N7A 100.9(2) . . ?
N8A Ga4A N7A 86.0(2) . . ?
N10A Ga4A N7A 88.0(2) . . ?
O7A Ga5A O9A 177.36(16) . . ?
O7A Ga5A O21A 91.50(19) . . ?
O9A Ga5A O21A 86.97(18) . . ?
O7A Ga5A O22A 86.01(18) . . ?
O9A Ga5A O22A 91.75(18) . . ?
O21A Ga5A O22A 86.38(18) . . ?
O7A Ga5A N12A 78.98(18) . . ?
O9A Ga5A N12A 103.14(19) . . ?
O21A Ga5A N12A 89.27(19) . . ?
O22A Ga5A N12A 164.25(19) . . ?
O7A Ga5A N15A 102.62(18) . . ?
O9A Ga5A N15A 78.72(17) . . ?
O21A Ga5A N15A 164.97(19) . . ?
O22A Ga5A N15A 89.43(17) . . ?
N12A Ga5A N15A 98.40(18) . . ?
O12A Ga6A O10A 101.39(15) . . ?
O12A Ga6A N14A 96.10(16) . . ?
O10A Ga6A N14A 78.41(17) . . ?
O12A Ga6A N17A 78.38(15) . . ?
O10A Ga6A N17A 97.16(16) . . ?
N14A Ga6A N17A 172.21(16) . . ?
O12A Ga6A N16A 163.20(17) . . ?
O10A Ga6A N16A 87.54(17) . . ?
N14A Ga6A N16A 99.65(17) . . ?
N17A Ga6A N16A 86.46(16) . . ?
O12A Ga6A N13A 89.22(16) . . ?
O10A Ga6A N13A 160.54(16) . . ?
N14A Ga6A N13A 84.32(18) . . ?
N17A Ga6A N13A 100.97(17) . . ?
N16A Ga6A N13A 86.57(17) . . ?
O13A Ga7A O11A 177.70(16) . . ?
O13A Ga7A O23A 87.98(15) . . ?
O11A Ga7A O23A 89.75(16) . . ?
O13A Ga7A O24A 93.41(16) . . ?
O11A Ga7A O24A 86.15(15) . . ?
O23A Ga7A O24A 87.91(17) . . ?
O13A Ga7A N21A 79.68(16) . . ?
O11A Ga7A N21A 102.54(16) . . ?
O23A Ga7A N21A 165.99(16) . . ?
O24A Ga7A N21A 86.24(16) . . ?
O13A Ga7A N18A 101.03(16) . . ?
O11A Ga7A N18A 79.30(15) . . ?
O23A Ga7A N18A 89.74(16) . . ?
O24A Ga7A N18A 165.27(16) . . ?
N21A Ga7A N18A 99.06(17) . . ?
O14A Ga8A O16A 102.18(15) . . ?
O14A Ga8A N23A 97.57(16) . . ?
O16A Ga8A N23A 78.47(16) . . ?
O14A Ga8A N20A 78.37(15) . . ?
O16A Ga8A N20A 92.55(16) . . ?
N23A Ga8A N20A 169.24(18) . . ?
O14A Ga8A N19A 160.20(16) . . ?
O16A Ga8A N19A 88.70(16) . . ?
N23A Ga8A N19A 100.82(17) . . ?
N20A Ga8A N19A 84.73(16) . . ?
O14A Ga8A N22A 87.78(16) . . ?
O16A Ga8A N22A 161.49(15) . . ?
N23A Ga8A N22A 84.82(17) . . ?
N20A Ga8A N22A 104.83(17) . . ?
N19A Ga8A N22A 86.63(17) . . ?
C7A O1A Ga1A 112.5(3) . . ?
C8A O2A Ga2A 113.5(3) . . ?
C20A O3A Ga3A 115.2(4) . . ?
C21A O4A Ga2A 115.7(4) . . ?
C33A O5A Ga3A 115.6(4) . . ?
C34A O6A Ga4A 112.9(4) . . ?
C46A O7A Ga5A 114.9(4) . . ?
C47A O8A Ga4A 114.0(4) . . ?
C59A O9A Ga5A 116.1(4) . . ?
C60A O10A Ga6A 113.9(3) . . ?
C72A O11A Ga7A 115.6(3) . . ?
C73A O12A Ga6A 114.2(3) . . ?
C85A O13A Ga7A 115.4(3) . . ?
C86A O14A Ga8A 114.1(3) . . ?
C98A O15A Ga1A 114.9(3) . . ?
C99A O16A Ga8A 114.0(3) . . ?
C105 O17A Ga1A 128.2(5) . . ?
C106 O18A Ga1A 124.5(4) . . ?
C107 O19A Ga3A 131.2(6) . . ?
C108 O22A Ga5A 121.7(4) . . ?
C109 O23A Ga7A 125.1(4) . . ?
C110 O24A Ga7A 128.4(4) . . ?
C1A N1A Ga2A 117.2(4) . . ?
C7A N2A N3A 113.1(5) . . ?
C7A N2A Ga2A 132.1(4) . . ?
N3A N2A Ga2A 113.3(3) . . ?
C8A N3A N2A 110.9(4) . . ?
C8A N3A Ga1A 139.8(4) . . ?
N2A N3A Ga1A 109.2(3) . . ?
C14A N4A Ga2A 120.8(4) . . ?
C20A N5A N6A 113.2(5) . . ?
C20A N5A Ga2A 133.1(4) . . ?
N6A N5A Ga2A 113.7(4) . . ?
C21A N6A N5A 111.3(5) . . ?
C21A N6A Ga3A 137.9(4) . . ?
N5A N6A Ga3A 110.5(4) . . ?
C27A N7A Ga4A 119.3(4) . . ?
C33A N8A N9A 114.3(5) . . ?
C33A N8A Ga4A 132.2(5) . . ?
N9A N8A Ga4A 113.4(4) . . ?
C34A N9A N8A 110.6(5) . . ?
C34A N9A Ga3A 139.0(4) . . ?
N8A N9A Ga3A 109.4(4) . . ?
C40A N10A Ga4A 121.1(4) . . ?
C46A N11A N12A 113.7(5) . . ?
C46A N11A Ga4A 131.7(4) . . ?
N12A N11A Ga4A 113.7(3) . . ?
C47A N12A N11A 111.5(5) . . ?
C47A N12A Ga5A 138.2(4) . . ?
N11A N12A Ga5A 110.1(3) . . ?
C53A N13A Ga6A 116.4(3) . . ?
C59A N14A N15A 114.1(4) . . ?
C59A N14A Ga6A 132.1(4) . . ?
N15A N14A Ga6A 113.3(3) . . ?
C60A N15A N14A 111.2(4) . . ?
C60A N15A Ga5A 137.8(4) . . ?
N14A N15A Ga5A 110.4(3) . . ?
C66A N16A Ga6A 119.7(3) . . ?
C72A N17A N18A 113.5(4) . . ?
C72A N17A Ga6A 132.7(3) . . ?
N18A N17A Ga6A 113.7(3) . . ?
C73A N18A N17A 110.4(4) . . ?
C73A N18A Ga7A 139.1(3) . . ?
N17A N18A Ga7A 110.1(3) . . ?
C79A N19A Ga8A 116.9(3) . . ?
C85A N20A N21A 113.7(4) . . ?
C85A N20A Ga8A 132.2(3) . . ?
N21A N20A Ga8A 113.9(3) . . ?
C86A N21A N20A 110.5(4) . . ?
C86A N21A Ga7A 138.2(3) . . ?
N20A N21A Ga7A 110.3(3) . . ?
C92A N22A Ga8A 118.2(3) . . ?
C98A N23A N24A 113.1(4) . . ?
C98A N23A Ga8A 133.2(4) . . ?
N24A N23A Ga8A 113.6(3) . . ?
C99A N24A N23A 110.8(4) . . ?
C99A N24A Ga1A 138.2(4) . . ?
N23A N24A Ga1A 110.5(3) . . ?
C6A C1A C2A 119.8(7) . . ?
C6A C1A N1A 119.9(6) . . ?
C2A C1A N1A 120.3(6) . . ?
C3A C2A C1A 118.5(6) . . ?
C3A C2A C7A 117.8(6) . . ?
C1A C2A C7A 123.6(6) . . ?
C4A C3A C2A 121.6(7) . . ?
C5A C4A C3A 117.9(8) . . ?
C6A C5A C4A 122.3(7) . . ?
C5A C6A C1A 119.9(7) . . ?
O1A C7A N2A 121.8(5) . . ?
O1A C7A C2A 117.9(5) . . ?
N2A C7A C2A 120.2(5) . . ?
O2A C8A N3A 122.6(5) . . ?
O2A C8A C9A 118.6(5) . . ?
N3A C8A C9A 118.8(5) . . ?
C8A C9A C10A 113.1(6) . . ?
C8A C9A C13A 110.5(6) . . ?
C10A C9A C13A 103.5(6) . . ?
C11A C10A C9A 107.6(7) . . ?
C12A C11A C10A 105.5(8) . . ?
C11A C12A C13A 105.9(7) . . ?
C12A C13A C9A 102.9(8) . . ?
C19A C14A C15A 120.3(7) . . ?
C19A C14A N4A 118.0(7) . . ?
C15A C14A N4A 121.5(6) . . ?
C16A C15A C14A 120.1(7) . . ?
C16A C15A C20A 115.1(6) . . ?
C14A C15A C20A 124.7(6) . . ?
C15A C16A C17A 118.7(8) . . ?
C18A C17A C16A 119.8(8) . . ?
C19A C18A C17A 121.1(8) . . ?
C18A C19A C14A 120.0(8) . . ?
N5A C20A O3A 121.5(6) . . ?
N5A C20A C15A 120.6(6) . . ?
O3A C20A C15A 117.8(6) . . ?
O4A C21A N6A 120.2(6) . . ?
O4A C21A C22A 118.9(6) . . ?
N6A C21A C22A 120.9(6) . . ?
C21A C22A C26A 111.9(6) . . ?
C21A C22A C23A 112.8(5) . . ?
C26A C22A C23A 103.5(6) . . ?
C22A C23A C24A 105.0(7) . . ?
C25A C24A C23A 101.5(10) . . ?
C24A C25A C26A 109.4(10) . . ?
C22A C26A C25A 98.9(7) . . ?
C28A C27A C32A 120.0(6) . . ?
C28A C27A N7A 122.0(6) . . ?
C32A C27A N7A 117.9(6) . . ?
C27A C28A C29A 118.4(7) . . ?
C27A C28A C33A 125.7(6) . . ?
C29A C28A C33A 115.9(6) . . ?
C30A C29A C28A 120.7(7) . . ?
C29A C30A C31A 120.9(7) . . ?
C32A C31A C30A 118.7(8) . . ?
C31A C32A C27A 121.3(7) . . ?
O5A C33A N8A 120.5(6) . . ?
O5A C33A C28A 119.4(6) . . ?
N8A C33A C28A 120.0(6) . . ?
O6A C34A N9A 122.5(6) . . ?
O6A C34A C35A 117.0(6) . . ?
N9A C34A C35A 120.4(6) . . ?
C34A C35A C36A 114.7(6) . . ?
C34A C35A C39A 113.1(5) . . ?
C36A C35A C39A 102.4(6) . . ?
C35A C36A C37A 103.1(6) . . ?
C38A C37A C36A 106.8(6) . . ?
C39A C38A C37A 104.9(7) . . ?
C38A C39A C35A 105.4(6) . . ?
C41A C40A C45A 119.9(7) . . ?
C41A C40A N10A 122.1(6) . . ?
C45A C40A N10A 117.9(6) . . ?
C40A C41A C42A 118.7(6) . . ?
C40A C41A C46A 125.7(6) . . ?
C42A C41A C46A 115.5(6) . . ?
C43A C42A C41A 120.0(7) . . ?
C44A C43A C42A 120.7(7) . . ?
C43A C44A C45A 120.5(8) . . ?
C44A C45A C40A 120.1(7) . . ?
O7A C46A N11A 120.8(5) . . ?
O7A C46A C41A 118.4(5) . . ?
N11A C46A C41A 120.8(5) . . ?
O8A C47A N12A 121.2(6) . . ?
O8A C47A C48A 118.8(5) . . ?
N12A C47A C48A 119.9(6) . . ?
C47A C48A C49A 112.8(6) . . ?
C47A C48A C52A 114.0(6) . . ?
C49A C48A C52A 103.0(5) . . ?
C48A C49A C50A 104.3(7) . . ?
C51A C50A C49A 105.0(7) . . ?
C50A C51A C52A 107.6(6) . . ?
C48A C52A C51A 104.2(6) . . ?
C58A C53A C54A 120.1(5) . . ?
C58A C53A N13A 119.2(5) . . ?
C54A C53A N13A 120.6(5) . . ?
C55A C54A C53A 117.9(6) . . ?
C55A C54A C59A 117.8(6) . . ?
C53A C54A C59A 124.2(5) . . ?
C56A C55A C54A 121.1(6) . . ?
C57A C56A C55A 120.5(6) . . ?
C56A C57A C58A 119.7(6) . . ?
C53A C58A C57A 120.6(6) . . ?
O9A C59A N14A 120.1(5) . . ?
O9A C59A C54A 119.6(5) . . ?
N14A C59A C54A 120.1(5) . . ?
O10A C60A N15A 121.6(5) . . ?
O10A C60A C61A 119.1(5) . . ?
N15A C60A C61A 119.3(5) . . ?
C60A C61A C65A 113.1(5) . . ?
C60A C61A C62A 113.6(5) . . ?
C65A C61A C62A 101.6(6) . . ?
C63A C62A C61A 103.8(6) . . ?
C64A C63A C62A 102.8(6) . . ?
C63A C64A C65A 107.1(6) . . ?
C64A C65A C61A 106.9(6) . . ?
C71A C66A C67A 120.3(5) . . ?
C71A C66A N16A 118.7(5) . . ?
C67A C66A N16A 121.0(5) . . ?
C68A C67A C66A 118.0(5) . . ?
C68A C67A C72A 117.4(5) . . ?
C66A C67A C72A 124.5(5) . . ?
C69A C68A C67A 121.2(5) . . ?
C68A C69A C70A 119.8(6) . . ?
C71A C70A C69A 120.2(5) . . ?
C66A C71A C70A 120.3(5) . . ?
O11A C72A N17A 121.3(4) . . ?
O11A C72A C67A 117.9(5) . . ?
N17A C72A C67A 120.5(5) . . ?
O12A C73A N18A 121.7(4) . . ?
O12A C73A C74A 118.4(4) . . ?
N18A C73A C74A 119.8(5) . . ?
C73A C74A C75A 112.9(4) . . ?
C73A C74A C78A 114.2(5) . . ?
C75A C74A C78A 101.9(5) . . ?
C74A C75A C76A 103.3(5) . . ?
C77A C76A C75A 106.4(5) . . ?
C76A C77A C78A 105.8(5) . . ?
C74A C78A C77A 105.7(5) . . ?
C84A C79A C80A 121.2(5) . . ?
C84A C79A N19A 118.8(4) . . ?
C80A C79A N19A 120.0(4) . . ?
C79A C80A C81A 117.9(5) . . ?
C79A C80A C85A 125.1(5) . . ?
C81A C80A C85A 116.7(4) . . ?
C82A C81A C80A 120.7(5) . . ?
C81A C82A C83A 120.5(5) . . ?
C82A C83A C84A 118.8(5) . . ?
C79A C84A C83A 120.6(5) . . ?
O13A C85A N20A 120.8(5) . . ?
O13A C85A C80A 119.4(4) . . ?
N20A C85A C80A 119.6(4) . . ?
O14A C86A N21A 121.6(4) . . ?
O14A C86A C87A 118.5(4) . . ?
N21A C86A C87A 119.9(5) . . ?
C86A C87A C88A 114.5(5) . . ?
C86A C87A C91A 111.8(4) . . ?
C88A C87A C91A 102.8(5) . . ?
C89A C88A C87A 105.4(5) . . ?
C88A C89A C90A 106.4(5) . . ?
C91A C90A C89A 106.1(6) . . ?
C90A C91A C87A 101.6(5) . . ?
C97A C92A C93A 119.3(5) . . ?
C97A C92A N22A 119.2(5) . . ?
C93A C92A N22A 121.3(4) . . ?
C92A C93A C94A 119.5(5) . . ?
C92A C93A C98A 124.5(5) . . ?
C94A C93A C98A 116.0(5) . . ?
C95A C94A C93A 120.8(5) . . ?
C96A C95A C94A 119.2(5) . . ?
C95A C96A C97A 120.1(5) . . ?
C92A C97A C96A 121.0(5) . . ?
O15A C98A N23A 121.4(5) . . ?
O15A C98A C93A 118.5(4) . . ?
N23A C98A C93A 119.9(5) . . ?
O16A C99A N24A 121.3(5) . . ?
O16A C99A C100 119.5(5) . . ?
N24A C99A C100 119.2(5) . . ?
C104 C100 C99A 117.8(7) . . ?
C104 C100 C101 100.6(10) . . ?
C99A C100 C101 106.1(6) . . ?
C102 C101 C100 107.4(12) . . ?
C101 C102 C103 102.8(12) . . ?
C104 C103 C102 102.9(10) . . ?
C103 C104 C100 108.4(12) . . ?
O1B Ga1B O15B 177.49(17) . . ?
O1B Ga1B O18B 96.16(17) . . ?
O15B Ga1B O18B 86.18(17) . . ?
O1B Ga1B O17B 87.35(17) . . ?
O15B Ga1B O17B 92.00(18) . . ?
O18B Ga1B O17B 84.02(17) . . ?
O1B Ga1B N3B 79.81(16) . . ?
O15B Ga1B N3B 101.16(17) . . ?
O18B Ga1B N3B 89.37(17) . . ?
O17B Ga1B N3B 164.86(18) . . ?
O1B Ga1B N24B 98.67(16) . . ?
O15B Ga1B N24B 78.90(16) . . ?
O18B Ga1B N24B 163.50(18) . . ?
O17B Ga1B N24B 89.46(17) . . ?
N3B Ga1B N24B 100.32(17) . . ?
O2B Ga2B O4B 99.16(16) . . ?
O2B Ga2B N5B 98.72(16) . . ?
O4B Ga2B N5B 78.47(16) . . ?
O2B Ga2B N2B 78.61(16) . . ?
O4B Ga2B N2B 93.08(16) . . ?
N5B Ga2B N2B 170.69(17) . . ?
O2B Ga2B N1B 160.75(16) . . ?
O4B Ga2B N1B 90.83(16) . . ?
N5B Ga2B N1B 99.39(17) . . ?
N2B Ga2B N1B 84.49(17) . . ?
O2B Ga2B N4B 89.14(17) . . ?
O4B Ga2B N4B 162.33(17) . . ?
N5B Ga2B N4B 84.90(17) . . ?
N2B Ga2B N4B 103.88(17) . . ?
N1B Ga2B N4B 86.00(18) . . ?
O3B Ga3B O5B 175.29(17) . . ?
O3B Ga3B O19B 90.68(18) . . ?
O5B Ga3B O19B 86.96(17) . . ?
O3B Ga3B O20B 85.15(17) . . ?
O5B Ga3B O20B 90.67(17) . . ?
O19B Ga3B O20B 87.57(19) . . ?
O3B Ga3B N6B 79.88(16) . . ?
O5B Ga3B N6B 104.26(17) . . ?
O19B Ga3B N6B 92.05(18) . . ?
O20B Ga3B N6B 165.03(18) . . ?
O3B Ga3B N9B 102.68(17) . . ?
O5B Ga3B N9B 79.41(17) . . ?
O19B Ga3B N9B 166.03(18) . . ?
O20B Ga3B N9B 89.49(18) . . ?
N6B Ga3B N9B 94.28(18) . . ?
O6B Ga4B O8B 100.63(16) . . ?
O6B Ga4B N11B 97.62(18) . . ?
O8B Ga4B N11B 78.41(16) . . ?
O6B Ga4B N8B 79.09(17) . . ?
O8B Ga4B N8B 93.95(16) . . ?
N11B Ga4B N8B 171.07(18) . . ?
O6B Ga4B N7B 160.72(18) . . ?
O8B Ga4B N7B 89.37(18) . . ?
N11B Ga4B N7B 100.54(19) . . ?
N8B Ga4B N7B 83.85(18) . . ?
O6B Ga4B N10B 88.92(18) . . ?
O8B Ga4B N10B 162.93(16) . . ?
N11B Ga4B N10B 86.37(18) . . ?
N8B Ga4B N10B 101.78(18) . . ?
N7B Ga4B N10B 85.81(19) . . ?
O7B Ga5B O9B 178.44(15) . . ?
O7B Ga5B O22B 88.03(15) . . ?
O9B Ga5B O22B 91.44(15) . . ?
O7B Ga5B O21B 89.27(17) . . ?
O9B Ga5B O21B 89.23(17) . . ?
O22B Ga5B O21B 86.57(16) . . ?
O7B Ga5B N12B 79.33(16) . . ?
O9B Ga5B N12B 101.12(16) . . ?
O22B Ga5B N12B 167.04(16) . . ?
O21B Ga5B N12B 90.41(17) . . ?
O7B Ga5B N15B 101.89(16) . . ?
O9B Ga5B N15B 79.56(16) . . ?
O22B Ga5B N15B 88.65(16) . . ?
O21B Ga5B N15B 167.71(18) . . ?
N12B Ga5B N15B 96.67(17) . . ?
O10B Ga6B O12B 100.99(16) . . ?
O10B Ga6B N14B 78.39(16) . . ?
O12B Ga6B N14B 94.97(16) . . ?
O10B Ga6B N17B 98.62(16) . . ?
O12B Ga6B N17B 77.74(16) . . ?
N14B Ga6B N17B 171.54(17) . . ?
O10B Ga6B N13B 160.39(16) . . ?
O12B Ga6B N13B 89.81(17) . . ?
N14B Ga6B N13B 84.46(17) . . ?
N17B Ga6B N13B 99.65(18) . . ?
O10B Ga6B N16B 87.57(17) . . ?
O12B Ga6B N16B 161.02(17) . . ?
N14B Ga6B N16B 103.38(17) . . ?
N17B Ga6B N16B 84.29(17) . . ?
N13B Ga6B N16B 87.21(18) . . ?
O11B Ga7B O13B 175.38(17) . . ?
O11B Ga7B O23B 90.54(17) . . ?
O13B Ga7B O23B 86.53(17) . . ?
O11B Ga7B O24B 86.92(17) . . ?
O13B Ga7B O24B 89.36(17) . . ?
O23B Ga7B O24B 86.98(18) . . ?
O11B Ga7B N21B 102.65(17) . . ?
O13B Ga7B N21B 79.97(17) . . ?
O23B Ga7B N21B 165.81(17) . . ?
O24B Ga7B N21B 88.52(18) . . ?
O11B Ga7B N18B 79.78(16) . . ?
O13B Ga7B N18B 103.80(17) . . ?
O23B Ga7B N18B 90.78(18) . . ?
O24B Ga7B N18B 166.50(17) . . ?
N21B Ga7B N18B 96.63(18) . . ?
O16B Ga8B O14B 99.99(16) . . ?
O16B Ga8B N23B 78.47(16) . . ?
O14B Ga8B N23B 94.83(16) . . ?
O16B Ga8B N20B 96.30(16) . . ?
O14B Ga8B N20B 78.65(16) . . ?
N23B Ga8B N20B 170.91(17) . . ?
O16B Ga8B N19B 88.07(17) . . ?
O14B Ga8B N19B 163.24(17) . . ?
N23B Ga8B N19B 101.20(17) . . ?
N20B Ga8B N19B 85.92(17) . . ?
O16B Ga8B N22B 161.70(17) . . ?
O14B Ga8B N22B 88.99(17) . . ?
N23B Ga8B N22B 84.95(18) . . ?
N20B Ga8B N22B 101.11(18) . . ?
N19B Ga8B N22B 87.60(18) . . ?
C7B O1B Ga1B 115.5(3) . . ?
C8B O2B Ga2B 114.3(3) . . ?
C20B O3B Ga3B 114.4(3) . . ?
C21B O4B Ga2B 113.3(3) . . ?
C33B O5B Ga3B 113.1(3) . . ?
C34B O6B Ga4B 113.9(4) . . ?
C46B O7B Ga5B 115.7(3) . . ?
C47B O8B Ga4B 113.9(3) . . ?
C59B O9B Ga5B 115.0(3) . . ?
C60B O10B Ga6B 114.0(3) . . ?
C72B O11B Ga7B 115.1(3) . . ?
C73B O12B Ga6B 114.4(3) . . ?
C85B O13B Ga7B 114.0(3) . . ?
C86B O14B Ga8B 113.9(3) . . ?
C98B O15B Ga1B 114.8(3) . . ?
C99B O16B Ga8B 113.8(3) . . ?
C205 O17B Ga1B 124.1(4) . . ?
C206 O21B Ga5B 126.8(5) . . ?
C207 O23B Ga7B 127.7(4) . . ?
C208 O24B Ga7B 126.1(4) . . ?
C1B N1B Ga2B 116.2(3) . . ?
C7B N2B N3B 114.7(4) . . ?
C7B N2B Ga2B 131.4(4) . . ?
N3B N2B Ga2B 113.7(3) . . ?
C8B N3B N2B 110.5(4) . . ?
C8B N3B Ga1B 139.6(4) . . ?
N2B N3B Ga1B 109.7(3) . . ?
C14B N4B Ga2B 119.7(3) . . ?
C20B N5B N6B 113.2(4) . . ?
C20B N5B Ga2B 133.2(4) . . ?
N6B N5B Ga2B 113.3(3) . . ?
C21B N6B N5B 110.7(4) . . ?
C21B N6B Ga3B 138.4(3) . . ?
N5B N6B Ga3B 110.0(3) . . ?
C27B N7B Ga4B 116.8(3) . . ?
C33B N8B N9B 113.7(4) . . ?
C33B N8B Ga4B 132.5(4) . . ?
N9B N8B Ga4B 112.6(3) . . ?
C34B N9B N8B 111.6(4) . . ?
C34B N9B Ga3B 138.1(4) . . ?
N8B N9B Ga3B 109.7(3) . . ?
C40B N10B Ga4B 117.0(4) . . ?
C46B N11B N12B 113.9(4) . . ?
C46B N11B Ga4B 132.1(4) . . ?
N12B N11B Ga4B 114.0(3) . . ?
C47B N12B N11B 110.9(4) . . ?
C47B N12B Ga5B 137.9(4) . . ?
N11B N12B Ga5B 110.6(3) . . ?
C53B N13B Ga6B 117.4(3) . . ?
C59B N14B N15B 113.1(4) . . ?
C59B N14B Ga6B 132.5(4) . . ?
N15B N14B Ga6B 113.9(3) . . ?
C60B N15B N14B 109.7(4) . . ?
C60B N15B Ga5B 140.7(4) . . ?
N14B N15B Ga5B 109.5(3) . . ?
C66B N16B Ga6B 119.0(3) . . ?
C72B N17B N18B 114.1(4) . . ?
C72B N17B Ga6B 133.0(4) . . ?
N18B N17B Ga6B 112.9(3) . . ?
C73B N18B N17B 111.0(4) . . ?
C73B N18B Ga7B 137.7(3) . . ?
N17B N18B Ga7B 109.9(3) . . ?
C79B N19B Ga8B 120.3(3) . . ?
C85B N20B N21B 113.8(4) . . ?
C85B N20B Ga8B 132.7(4) . . ?
N21B N20B Ga8B 113.2(3) . . ?
C86B N21B N20B 111.2(4) . . ?
C86B N21B Ga7B 138.7(4) . . ?
N20B N21B Ga7B 109.6(3) . . ?
C92B N22B Ga8B 116.5(3) . . ?
C98B N23B N24B 113.8(4) . . ?
C98B N23B Ga8B 132.5(4) . . ?
N24B N23B Ga8B 113.6(3) . . ?
C99B N24B N23B 110.7(4) . . ?
C99B N24B Ga1B 138.6(4) . . ?
N23B N24B Ga1B 109.8(3) . . ?
C2B C1B C6B 121.2(5) . . ?
C2B C1B N1B 119.0(5) . . ?
C6B C1B N1B 119.6(5) . . ?
C3B C2B C1B 120.3(6) . . ?
C2B C3B C4B 119.7(5) . . ?
C3B C4B C5B 119.8(5) . . ?
C6B C5B C4B 121.1(6) . . ?
C5B C6B C1B 117.8(5) . . ?
C5B C6B C7B 117.9(5) . . ?
C1B C6B C7B 124.1(5) . . ?
O1B C7B N2B 120.0(5) . . ?
O1B C7B C6B 119.0(4) . . ?
N2B C7B C6B 120.7(5) . . ?
O2B C8B N3B 122.1(5) . . ?
O2B C8B C9B 118.6(5) . . ?
N3B C8B C9B 119.3(5) . . ?
C8B C9B C13B 114.1(5) . . ?
C8B C9B C10B 112.4(5) . . ?
C13B C9B C10B 103.7(5) . . ?
C11B C10B C9B 104.8(6) . . ?
C12B C11B C10B 106.3(7) . . ?
C11B C12B C13B 109.0(6) . . ?
C9B C13B C12B 103.5(6) . . ?
C19B C14B C15B 119.1(5) . . ?
C19B C14B N4B 118.8(5) . . ?
C15B C14B N4B 122.0(5) . . ?
C14B C15B C16B 119.5(5) . . ?
C14B C15B C20B 124.2(5) . . ?
C16B C15B C20B 116.3(5) . . ?
C17B C16B C15B 120.8(5) . . ?
C16B C17B C18B 119.8(5) . . ?
C17B C18B C19B 120.2(5) . . ?
C18B C19B C14B 120.6(5) . . ?
O3B C20B N5B 122.1(5) . . ?
O3B C20B C15B 117.3(5) . . ?
N5B C20B C15B 120.4(5) . . ?
O4B C21B N6B 122.7(5) . . ?
O4B C21B C22B 118.4(5) . . ?
N6B C21B C22B 118.8(5) . . ?
C21B C22B C23B 114.0(5) . . ?
C21B C22B C26B 112.0(4) . . ?
C23B C22B C26B 103.0(5) . . ?
C22B C23B C24B 103.3(6) . . ?
C25B C24B C23B 107.5(5) . . ?
C24B C25B C26B 106.9(6) . . ?
C25B C26B C22B 104.4(5) . . ?
C32B C27B C28B 120.6(6) . . ?
C32B C27B N7B 119.4(5) . . ?
C28B C27B N7B 120.0(5) . . ?
C29B C28B C27B 118.5(5) . . ?
C29B C28B C33B 117.5(5) . . ?
C27B C28B C33B 123.9(5) . . ?
C30B C29B C28B 121.0(6) . . ?
C29B C30B C31B 119.7(7) . . ?
C30B C31B C32B 120.7(6) . . ?
C27B C32B C31B 119.4(6) . . ?
O5B C33B N8B 122.4(5) . . ?
O5B C33B C28B 117.1(5) . . ?
N8B C33B C28B 120.3(5) . . ?
O6B C34B N9B 121.7(5) . . ?
O6B C34B C35B 118.2(5) . . ?
N9B C34B C35B 119.9(5) . . ?
C34B C35B C36B 112.4(6) . . ?
C34B C35B C39B 115.9(6) . . ?
C36B C35B C39B 102.2(6) . . ?
C37B C36B C35B 108.6(7) . . ?
C38B C37B C36B 105.9(7) . . ?
C37B C38B C39B 107.5(7) . . ?
C38B C39B C35B 103.1(7) . . ?
C45B C40B C41B 120.4(6) . . ?
C45B C40B N10B 118.7(5) . . ?
C41B C40B N10B 120.9(5) . . ?
C40B C41B C42B 118.3(5) . . ?
C40B C41B C46B 125.1(5) . . ?
C42B C41B C46B 116.5(5) . . ?
C43B C42B C41B 120.9(6) . . ?
C44B C43B C42B 120.1(6) . . ?
C43B C44B C45B 120.4(6) . . ?
C40B C45B C44B 119.7(6) . . ?
O7B C46B N11B 120.4(5) . . ?
O7B C46B C41B 119.8(5) . . ?
N11B C46B C41B 119.6(5) . . ?
O8B C47B N12B 121.2(5) . . ?
O8B C47B C48B 119.1(5) . . ?
N12B C47B C48B 119.7(5) . . ?
C47B C48B C49B 114.6(5) . . ?
C47B C48B C52B 112.4(4) . . ?
C49B C48B C52B 102.3(4) . . ?
C48B C49B C50B 106.1(5) . . ?
C49B C50B C51B 106.0(5) . . ?
C50B C51B C52B 105.9(5) . . ?
C48B C52B C51B 104.5(5) . . ?
C58B C53B C54B 119.3(5) . . ?
C58B C53B N13B 119.8(5) . . ?
C54B C53B N13B 120.9(5) . . ?
C55B C54B C53B 119.6(5) . . ?
C55B C54B C59B 116.3(5) . . ?
C53B C54B C59B 123.9(5) . . ?
C54B C55B C56B 119.4(6) . . ?
C57B C56B C55B 119.7(6) . . ?
C58B C57B C56B 121.0(6) . . ?
C57B C58B C53B 120.9(6) . . ?
O9B C59B N14B 121.9(5) . . ?
O9B C59B C54B 119.0(5) . . ?
N14B C59B C54B 118.9(5) . . ?
O10B C60B N15B 123.1(5) . . ?
O10B C60B C61B 118.1(4) . . ?
N15B C60B C61B 118.8(5) . . ?
C60B C61B C62B 112.6(5) . . ?
C60B C61B C65B 114.2(5) . . ?
C62B C61B C65B 102.9(5) . . ?
C61B C62B C63B 103.4(5) . . ?
C64B C63B C62B 105.1(5) . . ?
C65B C64B C63B 108.5(5) . . ?
C64B C65B C61B 104.4(5) . . ?
C67B C66B C71B 119.9(5) . . ?
C67B C66B N16B 118.9(5) . . ?
C71B C66B N16B 121.1(5) . . ?
C66B C67B C68B 120.9(5) . . ?
C69B C68B C67B 119.6(5) . . ?
C68B C69B C70B 120.4(5) . . ?
C69B C70B C71B 121.3(5) . . ?
C66B C71B C70B 117.9(5) . . ?
C66B C71B C72B 124.9(5) . . ?
C70B C71B C72B 117.1(5) . . ?
O11B C72B N17B 121.1(5) . . ?
O11B C72B C71B 117.9(5) . . ?
N17B C72B C71B 120.7(5) . . ?
O12B C73B N18B 122.0(5) . . ?
O12B C73B C74B 118.3(5) . . ?
N18B C73B C74B 119.6(5) . . ?
C73B C74B C78B 113.4(5) . . ?
C73B C74B C75B 113.3(5) . . ?
C78B C74B C75B 102.6(5) . . ?
C76B C75B C74B 102.9(5) . . ?
C77B C76B C75B 108.0(6) . . ?
C76B C77B C78B 106.7(6) . . ?
C77B C78B C74B 103.1(6) . . ?
C80B C79B C84B 119.6(5) . . ?
C80B C79B N19B 122.1(5) . . ?
C84B C79B N19B 118.1(5) . . ?
C79B C80B C81B 118.0(5) . . ?
C79B C80B C85B 124.8(5) . . ?
C81B C80B C85B 117.1(5) . . ?
C82B C81B C80B 121.7(6) . . ?
C81B C82B C83B 120.1(6) . . ?
C82B C83B C84B 119.7(6) . . ?
C83B C84B C79B 120.8(6) . . ?
O13B C85B N20B 121.7(5) . . ?
O13B C85B C80B 117.6(5) . . ?
N20B C85B C80B 120.6(5) . . ?
O14B C86B N21B 121.9(5) . . ?
O14B C86B C87B 118.3(5) . . ?
N21B C86B C87B 119.8(5) . . ?
C86B C87B C91B 113.8(5) . . ?
C86B C87B C88B 113.4(5) . . ?
C91B C87B C88B 103.4(5) . . ?
C87B C88B C89B 101.9(6) . . ?
C90B C89B C88B 105.4(6) . . ?
C89B C90B C91B 108.1(6) . . ?
C87B C91B C90B 104.1(5) . . ?
C93B C92B C97B 120.7(5) . . ?
C93B C92B N22B 120.2(5) . . ?
C97B C92B N22B 119.1(5) . . ?
C92B C93B C94B 117.0(6) . . ?
C92B C93B C98B 124.6(5) . . ?
C94B C93B C98B 118.2(6) . . ?
C95B C94B C93B 121.6(7) . . ?
C94B C95B C96B 120.9(7) . . ?
C95B C96B C97B 119.4(7) . . ?
C96B C97B C92B 120.2(7) . . ?
O15B C98B N23B 122.5(5) . . ?
O15B C98B C93B 118.2(5) . . ?
N23B C98B C93B 119.0(5) . . ?
O16B C99B N24B 121.3(5) . . ?
O16B C99B C200 117.5(4) . . ?
N24B C99B C200 121.1(5) . . ?
C99B C200 C201 113.3(5) . . ?
C99B C200 C204 112.2(5) . . ?
C201 C200 C204 102.9(5) . . ?
C200 C201 C202 103.2(5) . . ?
C203 C202 C201 106.4(5) . . ?
C204 C203 C202 106.1(5) . . ?
C203 C204 C200 105.5(5) . . ?
O1C Ga1C O15C 178.45(16) . . ?
O1C Ga1C O17C 86.09(17) . . ?
O15C Ga1C O17C 92.42(17) . . ?
O1C Ga1C O18C 93.00(17) . . ?
O15C Ga1C O18C 86.44(16) . . ?
O17C Ga1C O18C 85.42(16) . . ?
O1C Ga1C N3C 79.42(16) . . ?
O15C Ga1C N3C 102.01(17) . . ?
O17C Ga1C N3C 164.27(17) . . ?
O18C Ga1C N3C 89.23(17) . . ?
O1C Ga1C N24C 100.68(16) . . ?
O15C Ga1C N24C 79.78(15) . . ?
O17C Ga1C N24C 91.64(16) . . ?
O18C Ga1C N24C 165.78(17) . . ?
N3C Ga1C N24C 97.00(17) . . ?
O4C Ga2C O2C 99.05(17) . . ?
O4C Ga2C N2C 96.84(17) . . ?
O2C Ga2C N2C 77.89(17) . . ?
O4C Ga2C N5C 78.47(18) . . ?
O2C Ga2C N5C 94.72(18) . . ?
N2C Ga2C N5C 170.63(18) . . ?
O4C Ga2C N4C 162.36(19) . . ?
O2C Ga2C N4C 89.18(18) . . ?
N2C Ga2C N4C 100.15(19) . . ?
N5C Ga2C N4C 85.4(2) . . ?
O4C Ga2C N1C 88.42(18) . . ?
O2C Ga2C N1C 162.98(19) . . ?
N2C Ga2C N1C 86.09(19) . . ?
N5C Ga2C N1C 101.8(2) . . ?
N4C Ga2C N1C 88.02(19) . . ?
O5C Ga3C O3C 178.2(2) . . ?
O5C Ga3C O19C 87.0(2) . . ?
O3C Ga3C O19C 91.8(2) . . ?
O5C Ga3C O20C 90.4(2) . . ?
O3C Ga3C O20C 88.1(2) . . ?
O19C Ga3C O20C 86.8(2) . . ?
O5C Ga3C N9C 79.7(2) . . ?
O3C Ga3C N9C 101.3(2) . . ?
O19C Ga3C N9C 166.2(2) . . ?
O20C Ga3C N9C 89.4(2) . . ?
O5C Ga3C N6C 101.8(2) . . ?
O3C Ga3C N6C 79.57(19) . . ?
O19C Ga3C N6C 89.6(2) . . ?
O20C Ga3C N6C 167.0(2) . . ?
N9C Ga3C N6C 96.95(19) . . ?
O8C Ga4C O6C 101.31(17) . . ?
O8C Ga4C N8C 97.60(18) . . ?
O6C Ga4C N8C 78.66(19) . . ?
O8C Ga4C N11C 78.26(18) . . ?
O6C Ga4C N11C 96.14(19) . . ?
N8C Ga4C N11C 172.69(19) . . ?
O8C Ga4C N10C 160.43(18) . . ?
O6C Ga4C N10C 88.49(19) . . ?
N8C Ga4C N10C 100.9(2) . . ?
N11C Ga4C N10C 83.9(2) . . ?
O8C Ga4C N7C 87.31(19) . . ?
O6C Ga4C N7C 162.4(2) . . ?
N8C Ga4C N7C 85.0(2) . . ?
N11C Ga4C N7C 100.7(2) . . ?
N10C Ga4C N7C 88.1(2) . . ?
O9C Ga5C O7C 177.98(17) . . ?
O9C Ga5C O21C 86.6(2) . . ?
O7C Ga5C O21C 92.6(2) . . ?
O9C Ga5C O22C 92.72(19) . . ?
O7C Ga5C O22C 85.38(19) . . ?
O21C Ga5C O22C 85.28(18) . . ?
O9C Ga5C N15C 79.39(18) . . ?
O7C Ga5C N15C 101.26(19) . . ?
O21C Ga5C N15C 164.7(2) . . ?
O22C Ga5C N15C 89.22(18) . . ?
O9C Ga5C N12C 102.01(19) . . ?
O7C Ga5C N12C 79.82(19) . . ?
O21C Ga5C N12C 90.21(19) . . ?
O22C Ga5C N12C 164.3(2) . . ?
N15C Ga5C N12C 98.67(18) . . ?
O10C Ga6C O12C 99.00(16) . . ?
O10C Ga6C N17C 98.33(16) . . ?
O12C Ga6C N17C 78.05(15) . . ?
O10C Ga6C N14C 78.62(17) . . ?
O12C Ga6C N14C 93.56(16) . . ?
N17C Ga6C N14C 170.60(17) . . ?
O10C Ga6C N16C 87.54(18) . . ?
O12C Ga6C N16C 164.31(17) . . ?
N17C Ga6C N16C 86.93(17) . . ?
N14C Ga6C N16C 101.74(18) . . ?
O10C Ga6C N13C 161.33(17) . . ?
O12C Ga6C N13C 90.31(16) . . ?
N17C Ga6C N13C 99.42(18) . . ?
N14C Ga6C N13C 84.71(19) . . ?
N16C Ga6C N13C 87.68(18) . . ?
O13C Ga7C O11C 175.16(16) . . ?
O13C Ga7C O24C 89.84(17) . . ?
O11C Ga7C O24C 86.26(16) . . ?
O13C Ga7C O23C 86.36(15) . . ?
O11C Ga7C O23C 90.57(16) . . ?
O24C Ga7C O23C 87.04(17) . . ?
O13C Ga7C N18C 104.67(16) . . ?
O11C Ga7C N18C 79.02(15) . . ?
O24C Ga7C N18C 164.88(16) . . ?
O23C Ga7C N18C 89.65(16) . . ?
O13C Ga7C N21C 79.01(15) . . ?
O11C Ga7C N21C 103.95(15) . . ?
O24C Ga7C N21C 91.81(17) . . ?
O23C Ga7C N21C 165.33(15) . . ?
N18C Ga7C N21C 95.05(16) . . ?
O16C Ga8C O14C 102.41(14) . . ?
O16C Ga8C N23C 78.16(15) . . ?
O14C Ga8C N23C 93.20(15) . . ?
O16C Ga8C N20C 99.77(15) . . ?
O14C Ga8C N20C 77.51(15) . . ?
N23C Ga8C N20C 169.90(16) . . ?
O16C Ga8C N22C 157.67(15) . . ?
O14C Ga8C N22C 91.28(15) . . ?
N23C Ga8C N22C 83.59(17) . . ?
N20C Ga8C N22C 100.38(17) . . ?
O16C Ga8C N19C 87.94(16) . . ?
O14C Ga8C N19C 159.95(16) . . ?
N23C Ga8C N19C 105.82(16) . . ?
N20C Ga8C N19C 83.88(16) . . ?
N22C Ga8C N19C 84.73(16) . . ?
C7C O1C Ga1C 114.9(3) . . ?
C8C O2C Ga2C 114.2(3) . . ?
C20C O3C Ga3C 114.2(4) . . ?
C21C O4C Ga2C 114.7(4) . . ?
C33C O5C Ga3C 115.3(4) . . ?
C34C O6C Ga4C 113.8(4) . . ?
C46C O7C Ga5C 115.0(4) . . ?
C47C O8C Ga4C 113.6(4) . . ?
C59C O9C Ga5C 115.3(4) . . ?
C60C O10C Ga6C 114.3(4) . . ?
C72C O11C Ga7C 115.0(3) . . ?
C73C O12C Ga6C 113.9(3) . . ?
C85C O13C Ga7C 114.9(3) . . ?
C86C O14C Ga8C 114.2(3) . . ?
C98C O15C Ga1C 115.0(3) . . ?
C99C O16C Ga8C 114.4(3) . . ?
C305 O18C Ga1C 126.3(4) . . ?
C306 O19C Ga3C 124.4(7) . . ?
C307 O20C Ga3C 128.3(6) . . ?
C308 O22C Ga5C 123.2(4) . . ?
C309 O23C Ga7C 125.4(4) . . ?
C310 O24C Ga7C 125.6(5) . . ?
C1C N1C Ga2C 117.0(4) . . ?
C7C N2C N3C 112.1(5) . . ?
C7C N2C Ga2C 133.1(4) . . ?
N3C N2C Ga2C 114.7(3) . . ?
C8C N3C N2C 110.1(4) . . ?
C8C N3C Ga1C 138.1(4) . . ?
N2C N3C Ga1C 110.9(3) . . ?
C14C N4C Ga2C 118.9(4) . . ?
C20C N5C N6C 113.1(5) . . ?
C20C N5C Ga2C 133.4(5) . . ?
N6C N5C Ga2C 113.3(3) . . ?
C21C N6C N5C 110.6(5) . . ?
C21C N6C Ga3C 139.2(4) . . ?
N5C N6C Ga3C 109.5(3) . . ?
C27C N7C Ga4C 118.7(4) . . ?
C33C N8C N9C 113.5(5) . . ?
C33C N8C Ga4C 132.7(5) . . ?
N9C N8C Ga4C 113.9(4) . . ?
C34C N9C N8C 110.1(5) . . ?
C34C N9C Ga3C 138.7(4) . . ?
N8C N9C Ga3C 110.2(4) . . ?
C40C N10C Ga4C 118.0(4) . . ?
C46C N11C N12C 114.1(5) . . ?
C46C N11C Ga4C 132.2(5) . . ?
N12C N11C Ga4C 113.5(3) . . ?
C47C N12C N11C 110.4(5) . . ?
C47C N12C Ga5C 139.9(5) . . ?
N11C N12C Ga5C 109.4(3) . . ?
C53C N13C Ga6C 117.2(4) . . ?
C59C N14C N15C 113.4(5) . . ?
C59C N14C Ga6C 131.8(4) . . ?
N15C N14C Ga6C 114.0(3) . . ?
C60C N15C N14C 110.7(4) . . ?
C60C N15C Ga5C 138.0(4) . . ?
N14C N15C Ga5C 110.5(3) . . ?
C66C N16C Ga6C 120.8(3) . . ?
C72C N17C N18C 113.6(4) . . ?
C72C N17C Ga6C 132.6(3) . . ?
N18C N17C Ga6C 113.6(3) . . ?
C73C N18C N17C 111.0(4) . . ?
C73C N18C Ga7C 137.4(3) . . ?
N17C N18C Ga7C 110.6(3) . . ?
C79C N19C Ga8C 117.4(3) . . ?
C85C N20C N21C 113.0(4) . . ?
C85C N20C Ga8C 133.2(3) . . ?
N21C N20C Ga8C 113.8(3) . . ?
C86C N21C N20C 110.0(4) . . ?
C86C N21C Ga7C 138.5(3) . . ?
N20C N21C Ga7C 110.9(3) . . ?
C92C N22C Ga8C 115.8(3) . . ?
C98C N23C N24C 114.2(4) . . ?
C98C N23C Ga8C 131.5(4) . . ?
N24C N23C Ga8C 114.0(3) . . ?
C99C N24C N23C 109.9(4) . . ?
C99C N24C Ga1C 141.2(4) . . ?
N23C N24C Ga1C 108.8(3) . . ?
C2C C1C C6C 120.2(6) . . ?
C2C C1C N1C 120.9(5) . . ?
C6C C1C N1C 118.9(6) . . ?
C1C C2C C3C 119.0(6) . . ?
C1C C2C C7C 124.9(5) . . ?
C3C C2C C7C 115.8(6) . . ?
C4C C3C C2C 120.8(7) . . ?
C3C C4C C5C 119.7(6) . . ?
C6C C5C C4C 119.7(6) . . ?
C5C C6C C1C 120.4(7) . . ?
O1C C7C N2C 122.5(5) . . ?
O1C C7C C2C 118.4(5) . . ?
N2C C7C C2C 118.7(5) . . ?
O2C C8C N3C 121.6(5) . . ?
O2C C8C C9C 118.8(5) . . ?
N3C C8C C9C 119.6(5) . . ?
C8C C9C C10C 112.7(5) . . ?
C8C C9C C13C 113.7(5) . . ?
C10C C9C C13C 104.4(5) . . ?
C9C C10C C11C 102.2(6) . . ?
C12C C11C C10C 107.9(8) . . ?
C13C C12C C11C 103.5(8) . . ?
C12C C13C C9C 104.3(6) . . ?
C15C C14C C19C 121.2(6) . . ?
C15C C14C N4C 120.6(6) . . ?
C19C C14C N4C 118.1(6) . . ?
C14C C15C C16C 117.4(7) . . ?
C14C C15C C20C 125.7(6) . . ?
C16C C15C C20C 116.9(6) . . ?
C17C C16C C15C 121.8(7) . . ?
C16C C17C C18C 120.0(7) . . ?
C17C C18C C19C 120.6(7) . . ?
C18C C19C C14C 119.0(7) . . ?
O3C C20C N5C 123.3(6) . . ?
O3C C20C C15C 117.7(6) . . ?
N5C C20C C15C 118.7(6) . . ?
O4C C21C N6C 121.8(5) . . ?
O4C C21C C22C 118.2(5) . . ?
N6C C21C C22C 120.0(5) . . ?
C21C C22C C23C 113.0(5) . . ?
C21C C22C C26C 113.1(5) . . ?
C23C C22C C26C 102.4(5) . . ?
C22C C23C C24C 104.8(5) . . ?
C23C C24C C25C 105.7(5) . . ?
C26C C25C C24C 105.8(5) . . ?
C25C C26C C22C 104.7(6) . . ?
C28C C27C C32C 120.8(6) . . ?
C28C C27C N7C 120.0(6) . . ?
C32C C27C N7C 119.3(6) . . ?
C27C C28C C29C 117.2(6) . . ?
C27C C28C C33C 125.4(6) . . ?
C29C C28C C33C 117.3(6) . . ?
C30C C29C C28C 121.8(6) . . ?
C31C C30C C29C 119.5(6) . . ?
C30C C31C C32C 120.1(7) . . ?
C27C C32C C31C 120.5(7) . . ?
O5C C33C N8C 121.3(6) . . ?
O5C C33C C28C 118.6(6) . . ?
N8C C33C C28C 119.7(6) . . ?
O6C C34C N9C 121.6(6) . . ?
O6C C34C C35C 119.9(6) . . ?
N9C C34C C35C 118.4(6) . . ?
C34C C35C C39C 113.4(8) . . ?
C34C C35C C36C 108.3(7) . . ?
C39C C35C C36C 102.7(11) . . ?
C37C C36C C35C 102.7(12) . . ?
C38C C37C C36C 108.9(13) . . ?
C37C C38C C39C 107.3(12) . . ?
C35C C39C C38C 101.2(12) . . ?
C45C C40C C41C 120.4(7) . . ?
C45C C40C N10C 119.8(6) . . ?
C41C C40C N10C 119.8(6) . . ?
C40C C41C C42C 116.2(7) . . ?
C40C C41C C46C 124.6(6) . . ?
C42C C41C C46C 119.0(7) . . ?
C43C C42C C41C 123.1(8) . . ?
C42C C43C C44C 119.3(8) . . ?
C43C C44C C45C 120.3(8) . . ?
C44C C45C C40C 120.5(8) . . ?
O7C C46C N11C 121.1(6) . . ?
O7C C46C C41C 118.5(6) . . ?
N11C C46C C41C 120.3(6) . . ?
O8C C47C N12C 121.9(6) . . ?
O8C C47C C48C 119.0(5) . . ?
N12C C47C C48C 119.1(6) . . ?
C47C C48C C52C 113.7(5) . . ?
C47C C48C C49C 111.0(6) . . ?
C52C C48C C49C 102.0(5) . . ?
C50C C49C C48C 104.9(6) . . ?
C49C C50C C51C 105.9(7) . . ?
C50C C51C C52C 108.5(6) . . ?
C51C C52C C48C 102.4(6) . . ?
C58C C53C C54C 119.9(6) . . ?
C58C C53C N13C 119.9(6) . . ?
C54C C53C N13C 120.2(5) . . ?
C53C C54C C55C 118.4(6) . . ?
C53C C54C C59C 124.4(5) . . ?
C55C C54C C59C 117.0(6) . . ?
C56C C55C C54C 120.8(7) . . ?
C57C C56C C55C 120.5(6) . . ?
C56C C57C C58C 119.6(7) . . ?
C53C C58C C57C 120.7(7) . . ?
O9C C59C N14C 121.1(6) . . ?
O9C C59C C54C 118.5(5) . . ?
N14C C59C C54C 120.1(5) . . ?
O10C C60C N15C 121.6(5) . . ?
O10C C60C C61C 118.1(5) . . ?
N15C C60C C61C 120.3(5) . . ?
C60C C61C C65C 114.1(5) . . ?
C60C C61C C62C 113.4(5) . . ?
C65C C61C C62C 102.3(5) . . ?
C63C C62C C61C 103.8(5) . . ?
C62C C63C C64C 106.6(6) . . ?
C65C C64C C63C 106.4(5) . . ?
C64C C65C C61C 106.1(6) . . ?
C67C C66C C71C 118.5(6) . . ?
C67C C66C N16C 122.3(5) . . ?
C71C C66C N16C 119.0(5) . . ?
C66C C67C C68C 119.2(5) . . ?
C66C C67C C72C 124.9(5) . . ?
C68C C67C C72C 115.9(5) . . ?
C69C C68C C67C 119.9(6) . . ?
C70C C69C C68C 120.9(7) . . ?
C71C C70C C69C 119.3(7) . . ?
C70C C71C C66C 122.2(7) . . ?
O11C C72C N17C 121.4(4) . . ?
O11C C72C C67C 117.8(5) . . ?
N17C C72C C67C 120.7(5) . . ?
O12C C73C N18C 122.0(4) . . ?
O12C C73C C74C 118.5(5) . . ?
N18C C73C C74C 119.5(5) . . ?
C73C C74C C75C 113.3(4) . . ?
C73C C74C C78C 113.1(5) . . ?
C75C C74C C78C 102.9(4) . . ?
C74C C75C C76C 103.9(5) . . ?
C77C C76C C75C 105.6(5) . . ?
C78C C77C C76C 107.0(5) . . ?
C77C C78C C74C 103.5(5) . . ?
C84C C79C C80C 120.4(5) . . ?
C84C C79C N19C 119.9(4) . . ?
C80C C79C N19C 119.7(4) . . ?
C79C C80C C81C 118.5(4) . . ?
C79C C80C C85C 124.7(4) . . ?
C81C C80C C85C 116.6(4) . . ?
C82C C81C C80C 120.6(5) . . ?
C81C C82C C83C 119.7(5) . . ?
C84C C83C C82C 120.2(5) . . ?
C79C C84C C83C 120.7(5) . . ?
O13C C85C N20C 122.1(4) . . ?
O13C C85C C80C 118.5(4) . . ?
N20C C85C C80C 119.2(4) . . ?
O14C C86C N21C 122.1(4) . . ?
O14C C86C C87C 118.8(4) . . ?
N21C C86C C87C 119.1(4) . . ?
C86C C87C C91C 114.1(5) . . ?
C86C C87C C88C 112.0(4) . . ?
C91C C87C C88C 102.8(5) . . ?
C89C C88C C87C 104.3(5) . . ?
C88C C89C C90C 106.0(5) . . ?
C91C C90C C89C 105.8(4) . . ?
C87C C91C C90C 103.6(5) . . ?
C93C C92C C97C 120.2(5) . . ?
C93C C92C N22C 120.4(5) . . ?
C97C C92C N22C 119.3(5) . . ?
C92C C93C C94C 119.5(5) . . ?
C92C C93C C98C 123.8(5) . . ?
C94C C93C C98C 116.5(5) . . ?
C95C C94C C93C 119.7(5) . . ?
C96C C95C C94C 120.5(5) . . ?
C95C C96C C97C 120.2(5) . . ?
C96C C97C C92C 119.8(5) . . ?
O15C C98C N23C 121.4(5) . . ?
O15C C98C C93C 119.0(4) . . ?
N23C C98C C93C 119.4(4) . . ?
O16C C99C N24C 122.4(5) . . ?
O16C C99C C300 118.3(4) . . ?
N24C C99C C300 119.3(5) . . ?
C99C C300 C304 114.1(4) . . ?
C99C C300 C301 112.5(5) . . ?
C304 C300 C301 102.2(4) . . ?
C302 C301 C300 105.6(5) . . ?
C301 C302 C303 106.2(5) . . ?
C304 C303 C302 106.6(5) . . ?
C300 C304 C303 104.7(5) . . ?
O1D Ga1D O1D 173.2(2) . 2_655 ?
O1D Ga1D O9D 92.01(17) . . ?
O1D Ga1D O9D 82.86(16) 2_655 . ?
O1D Ga1D O9D 82.85(16) . 2_655 ?
O1D Ga1D O9D 92.00(17) 2_655 2_655 ?
O9D Ga1D O9D 81.8(2) . 2_655 ?
O1D Ga1D N3D 79.52(16) . . ?
O1D Ga1D N3D 105.37(17) 2_655 . ?
O9D Ga1D N3D 96.26(17) . . ?
O9D Ga1D N3D 162.20(17) 2_655 . ?
O1D Ga1D N3D 105.37(17) . 2_655 ?
O1D Ga1D N3D 79.51(16) 2_655 2_655 ?
O9D Ga1D N3D 162.19(17) . 2_655 ?
O9D Ga1D N3D 96.25(17) 2_655 2_655 ?
N3D Ga1D N3D 90.8(2) . 2_655 ?
O4D Ga2D O2D 100.11(17) . . ?
O4D Ga2D N2D 100.15(16) . . ?
O2D Ga2D N2D 79.01(16) . . ?
O4D Ga2D N5D 78.43(16) . . ?
O2D Ga2D N5D 93.12(16) . . ?
N2D Ga2D N5D 171.68(17) . . ?
O4D Ga2D N1D 87.35(17) . . ?
O2D Ga2D N1D 166.05(16) . . ?
N2D Ga2D N1D 88.13(17) . . ?
N5D Ga2D N1D 99.95(16) . . ?
O4D Ga2D N4D 160.84(16) . . ?
O2D Ga2D N4D 88.94(16) . . ?
N2D Ga2D N4D 98.13(17) . . ?
N5D Ga2D N4D 84.28(17) . . ?
N1D Ga2D N4D 87.56(16) . . ?
O5D Ga3D O3D 178.24(15) . . ?
O5D Ga3D O12D 82.91(16) . . ?
O3D Ga3D O12D 95.33(16) . . ?
O5D Ga3D O13D 96.42(15) . . ?
O3D Ga3D O13D 83.53(15) . . ?
O12D Ga3D O13D 84.10(15) . . ?
O5D Ga3D N9D 79.49(15) . . ?
O3D Ga3D N9D 102.27(15) . . ?
O12D Ga3D N9D 160.29(17) . . ?
O13D Ga3D N9D 89.08(15) . . ?
O5D Ga3D N6D 100.69(16) . . ?
O3D Ga3D N6D 79.15(15) . . ?
O12D Ga3D N6D 91.26(16) . . ?
O13D Ga3D N6D 161.58(16) . . ?
N9D Ga3D N6D 100.64(16) . . ?
O8D Ga4D O6D 101.50(15) . . ?
O8D Ga4D N8D 95.22(16) . . ?
O6D Ga4D N8D 78.52(16) . . ?
O8D Ga4D N11D 78.39(16) . . ?
O6D Ga4D N11D 96.55(16) . . ?
N8D Ga4D N11D 171.11(17) . . ?
O8D Ga4D N10D 162.41(17) . . ?
O6D Ga4D N10D 87.32(17) . . ?
N8D Ga4D N10D 101.49(17) . . ?
N11D Ga4D N10D 85.55(18) . . ?
O8D Ga4D N7D 89.63(17) . . ?
O6D Ga4D N7D 159.98(16) . . ?
N8D Ga4D N7D 83.99(17) . . ?
N11D Ga4D N7D 102.00(17) . . ?
N10D Ga4D N7D 86.70(18) . . ?
O7D Ga5D O7D 177.0(2) . 2_655 ?
O7D Ga5D O14D 93.32(16) . . ?
O7D Ga5D O14D 84.41(16) 2_655 . ?
O7D Ga5D O14D 84.41(16) . 2_655 ?
O7D Ga5D O14D 93.32(16) 2_655 2_655 ?
O14D Ga5D O14D 84.2(3) . 2_655 ?
O7D Ga5D N12D 102.31(16) . 2_655 ?
O7D Ga5D N12D 79.73(15) 2_655 2_655 ?
O14D Ga5D N12D 163.09(16) . 2_655 ?
O14D Ga5D N12D 90.88(18) 2_655 2_655 ?
O7D Ga5D N12D 79.73(15) . . ?
O7D Ga5D N12D 102.31(16) 2_655 . ?
O14D Ga5D N12D 90.87(18) . . ?
O14D Ga5D N12D 163.09(16) 2_655 . ?
N12D Ga5D N12D 98.2(2) 2_655 . ?
C7D O1D Ga1D 115.3(3) . . ?
C8D O2D Ga2D 113.5(3) . . ?
C20D O3D Ga3D 115.3(3) . . ?
C21D O4D Ga2D 113.9(3) . . ?
C33D O5D Ga3D 115.8(3) . . ?
C34D O6D Ga4D 114.0(3) . . ?
C46D O7D Ga5D 114.7(3) . . ?
C47D O8D Ga4D 114.1(3) . . ?
N13D O9D Ga1D 130.0(4) . . ?
C53D O12D Ga3D 119.7(4) . . ?
C54D O13D Ga3D 120.1(4) . . ?
C55D O14D Ga5D 125.8(5) . . ?
C1D N1D Ga2D 120.3(3) . . ?
C7D N2D N3D 113.8(4) . . ?
C7D N2D Ga2D 132.9(4) . . ?
N3D N2D Ga2D 113.2(3) . . ?
C8D N3D N2D 111.5(4) . . ?
C8D N3D Ga1D 138.0(4) . . ?
N2D N3D Ga1D 110.3(3) . . ?
C14D N4D Ga2D 116.7(3) . . ?
C20D N5D N6D 114.1(4) . . ?
C20D N5D Ga2D 131.9(4) . . ?
N6D N5D Ga2D 113.5(3) . . ?
C21D N6D N5D 111.1(4) . . ?
C21D N6D Ga3D 138.1(4) . . ?
N5D N6D Ga3D 110.0(3) . . ?
C27D N7D Ga4D 116.4(3) . . ?
C33D N8D N9D 114.1(4) . . ?
C33D N8D Ga4D 131.9(4) . . ?
N9D N8D Ga4D 113.4(3) . . ?
C34D N9D N8D 110.8(4) . . ?
C34D N9D Ga3D 138.5(4) . . ?
N8D N9D Ga3D 109.8(3) . . ?
C40D N10D Ga4D 118.1(3) . . ?
C46D N11D N12D 113.7(4) . . ?
C46D N11D Ga4D 132.7(3) . . ?
N12D N11D Ga4D 113.3(3) . . ?
C47D N12D N11D 111.5(4) . . ?
C47D N12D Ga5D 138.4(3) . . ?
N11D N12D Ga5D 109.5(3) . . ?
O10D N13D O9D 124.8(6) . . ?
O10D N13D O11D 118.4(5) . . ?
O9D N13D O11D 116.2(5) . . ?
C6D C1D C2D 120.5(5) . . ?
C6D C1D N1D 117.6(4) . . ?
C2D C1D N1D 121.6(5) . . ?
C3D C2D C1D 117.9(5) . . ?
C3D C2D C7D 116.8(5) . . ?
C1D C2D C7D 125.3(5) . . ?
C4D C3D C2D 121.0(5) . . ?
C3D C4D C5D 120.1(5) . . ?
C6D C5D C4D 120.3(5) . . ?
C5D C6D C1D 120.1(5) . . ?
O1D C7D N2D 121.1(5) . . ?
O1D C7D C2D 117.5(5) . . ?
N2D C7D C2D 121.3(5) . . ?
O2D C8D N3D 121.3(5) . . ?
O2D C8D C9D 120.6(5) . . ?
N3D C8D C9D 118.0(5) . . ?
C713 C9D C8D 118.6(11) . . ?
C713 C9D C13D 50.4(14) . . ?
C8D C9D C13D 114.4(5) . . ?
C713 C9D C10D 50.6(15) . . ?
C8D C9D C10D 110.3(7) . . ?
C13D C9D C10D 100.1(7) . . ?
C713 C9D C710 103.1(17) . . ?
C8D C9D C710 100.6(9) . . ?
C13D C9D C710 53.7(10) . . ?
C10D C9D C710 146.4(9) . . ?
C11D C10D C9D 103.2(9) . . ?
C12D C11D C10D 104.1(7) . . ?
C11D C12D C13D 110.1(8) . . ?
C9D C13D C12D 101.3(7) . . ?
C711 C710 C9D 100.4(19) . . ?
C19D C14D C15D 121.1(5) . . ?
C19D C14D N4D 118.7(5) . . ?
C15D C14D N4D 120.2(5) . . ?
C14D C15D C16D 118.3(5) . . ?
C14D C15D C20D 124.5(5) . . ?
C16D C15D C20D 117.0(5) . . ?
C17D C16D C15D 120.6(6) . . ?
C16D C17D C18D 120.3(6) . . ?
C19D C18D C17D 119.6(6) . . ?
C18D C19D C14D 120.1(6) . . ?
O3D C20D N5D 120.8(5) . . ?
O3D C20D C15D 118.7(4) . . ?
N5D C20D C15D 120.3(5) . . ?
O4D C21D N6D 121.1(5) . . ?
O4D C21D C22D 118.0(4) . . ?
N6D C21D C22D 120.8(5) . . ?
C21D C22D C24D 113.4(6) . . ?
C21D C22D C23D 111.5(5) . . ?
C24D C22D C23D 103.8(5) . . ?
C26D C23D C22D 108.1(6) . . ?
C22D C24D C25D 102.0(7) . . ?
C26D C25D C24D 108.3(7) . . ?
C23D C26D C25D 105.8(7) . . ?
C32D C27D C28D 120.5(6) . . ?
C32D C27D N7D 119.5(5) . . ?
C28D C27D N7D 120.0(5) . . ?
C29D C28D C27D 118.5(5) . . ?
C29D C28D C33D 117.4(5) . . ?
C27D C28D C33D 123.9(5) . . ?
C30D C29D C28D 120.5(6) . . ?
C31D C30D C29D 120.0(6) . . ?
C32D C31D C30D 120.3(6) . . ?
C31D C32D C27D 120.1(6) . . ?
O5D C33D N8D 120.6(5) . . ?
O5D C33D C28D 118.2(5) . . ?
N8D C33D C28D 120.9(5) . . ?
O6D C34D N9D 122.2(5) . . ?
O6D C34D C35D 119.1(4) . . ?
N9D C34D C35D 118.7(5) . . ?
C34D C35D C39D 112.7(4) . . ?
C34D C35D C36D 113.3(5) . . ?
C39D C35D C36D 102.7(4) . . ?
C37D C36D C35D 105.6(5) . . ?
C36D C37D C38D 107.1(5) . . ?
C37D C38D C39D 105.9(5) . . ?
C35D C39D C38D 103.8(4) . . ?
C45D C40D C41D 120.1(5) . . ?
C45D C40D N10D 118.3(5) . . ?
C41D C40D N10D 121.5(5) . . ?
C42D C41D C40D 118.4(5) . . ?
C42D C41D C46D 116.9(5) . . ?
C40D C41D C46D 124.6(5) . . ?
C41D C42D C43D 121.3(5) . . ?
C42D C43D C44D 119.3(6) . . ?
C45D C44D C43D 119.5(5) . . ?
C44D C45D C40D 121.3(5) . . ?
O7D C46D N11D 121.9(5) . . ?
O7D C46D C41D 117.4(5) . . ?
N11D C46D C41D 120.5(5) . . ?
O8D C47D N12D 121.5(5) . . ?
O8D C47D C48D 118.0(5) . . ?
N12D C47D C48D 120.5(5) . . ?
C47D C48D C52D 113.0(5) . . ?
C47D C48D C49D 114.5(4) . . ?
C52D C48D C49D 102.4(5) . . ?
C48D C49D C50D 104.0(5) . . ?
C51D C50D C49D 104.8(5) . . ?
C52D C51D C50D 107.3(5) . . ?
C51D C52D C48D 105.1(5) . . ?
O1N N1N O3N 117.7(8) . . ?
O1N N1N O2N 120.4(7) . . ?
O3N N1N O2N 121.8(7) . . ?
O5N N2N O6N 122.5(5) . . ?
O5N N2N O4N 119.5(5) . . ?
O6N N2N O4N 118.0(5) . . ?
O8N N3N O7N 121.1(5) . . ?
O8N N3N O9N 120.1(5) . . ?
O7N N3N O9N 118.7(5) . . ?
O12N N4N O11N 120.7(4) . . ?
O12N N4N O10N 121.1(5) . . ?
O11N N4N O10N 118.2(5) . . ?
O15N N5N O14N 122.1(7) . . ?
O15N N5N O13N 120.9(8) . . ?
O14N N5N O13N 116.9(7) . . ?
O16N N6N O17N 120.3(5) . . ?
O16N N6N O18N 120.3(5) . . ?
O17N N6N O18N 119.3(5) . . ?
O20N N7N O19N 123.3(5) . . ?
O20N N7N O21N 119.9(5) . . ?
O19N N7N O21N 116.8(5) . . ?
O22N N8N O24N 121.5(4) . . ?
O22N N8N O23N 121.3(4) . . ?
O24N N8N O23N 117.2(4) . . ?
O25N N9N O27N 121.8(7) . . ?
O25N N9N O26N 119.9(6) . . ?
O27N N9N O26N 118.3(6) . . ?
O29N N10N O30N 120.7(8) . . ?
O29N N10N O28N 122.1(8) . . ?
O30N N10N O28N 117.0(8) . . ?
O31N N11N O33N 121.7(4) . . ?
O31N N11N O32N 121.0(5) . . ?
O33N N11N O32N 117.3(5) . . ?
O36N N12N O34N 115(2) . . ?
O36N N12N O35N 133(2) . . ?
O34N N12N O35N 111.5(15) . . ?
O37N N13N O39N 121.5(6) . . ?
O37N N13N O38N 120.6(6) . . ?
O39N N13N O38N 117.8(6) . . ?
O41N N14N O42N 121.7(5) . . ?
O41N N14N O40N 118.6(5) . . ?
O42N N14N O40N 119.7(5) . . ?
O44N N15N O43N 120.5(5) . . ?
O44N N15N O45N 119.3(5) . . ?
O43N N15N O45N 120.2(5) . . ?
O46N N16N O47N 123.3(7) . . ?
O46N N16N O48N 117.5(7) . . ?
O47N N16N O48N 119.1(6) . . ?
O50N N17N O51N 123.6(5) . . ?
O50N N17N O49N 118.3(5) . . ?
O51N N17N O49N 118.1(5) . . ?
O52N N18N O53N 121.1(4) . . ?
O52N N18N O54N 119.7(4) . . ?
O53N N18N O54N 119.2(4) . . ?
O57N N19N O55N 121.1(7) . . ?
O57N N19N O56N 120.0(6) . . ?
O55N N19N O56N 118.9(6) . . ?
O59N N20N O60N 118.4(10) . . ?
O59N N20N O58N 117.6(12) . . ?
O60N N20N O58N 123.9(10) . . ?
O62N N21N O63N 121.1(4) . . ?
O62N N21N O61N 120.8(4) . . ?
O63N N21N O61N 118.1(4) . . ?
O65N N22N O66N 121.7(4) . . ?
O65N N22N O64N 120.5(5) . . ?
O66N N22N O64N 117.9(5) . . ?
O69N N23N O68N 123.7(12) . . ?
O69N N23N O67N 112.4(10) . . ?
O68N N23N O67N 123.3(9) . . ?
O72N N24N O70N 118.1(5) . . ?
O72N N24N O71N 121.1(6) . . ?
O70N N24N O71N 120.8(5) . . ?
O74N N25N O73N 120.9(4) . . ?
O74N N25N O75N 119.5(5) . . ?
O73N N25N O75N 119.6(5) . . ?
O77N N26N O76N 89.2(10) . . ?
O81N N27N O80N 105.7(19) . . ?
O81N N27N O79N 119(2) . . ?
O80N N27N O79N 127.2(15) . . ?

loop_
_geom_bond_atom_site_label_1
_geom_bond_atom_site_label_2
_geom_bond_distance
_geom_bond_site_symmetry_2
_geom_bond_publ_flag
Ga1A O15A 1.948(4) . ?
Ga1A O1A 1.963(4) . ?
Ga1A O17A 1.990(4) . ?
Ga1A O18A 2.013(4) . ?
Ga1A N3A 2.024(5) . ?
Ga1A N24A 2.028(4) . ?
Ga2A O4A 1.963(4) . ?
Ga2A O2A 1.975(4) . ?
Ga2A N5A 1.988(5) . ?
Ga2A N2A 2.000(5) . ?
Ga2A N4A 2.057(5) . ?
Ga2A N1A 2.101(5) . ?
Ga3A O5A 1.926(5) . ?
Ga3A O3A 1.931(5) . ?
Ga3A O20A 1.974(5) . ?
Ga3A O19A 2.028(5) . ?
Ga3A N6A 2.061(5) . ?
Ga3A N9A 2.066(5) . ?
Ga4A O8A 1.966(4) . ?
Ga4A O6A 1.984(4) . ?
Ga4A N11A 1.990(5) . ?
Ga4A N8A 1.996(5) . ?
Ga4A N10A 2.074(5) . ?
Ga4A N7A 2.086(5) . ?
Ga5A O7A 1.947(4) . ?
Ga5A O9A 1.958(4) . ?
Ga5A O21A 1.971(4) . ?
Ga5A O22A 2.019(4) . ?
Ga5A N12A 2.054(5) . ?
Ga5A N15A 2.063(5) . ?
Ga6A O12A 1.972(3) . ?
Ga6A O10A 1.975(4) . ?
Ga6A N14A 1.998(4) . ?
Ga6A N17A 2.009(4) . ?
Ga6A N16A 2.079(4) . ?
Ga6A N13A 2.101(4) . ?
Ga7A O13A 1.928(4) . ?
Ga7A O11A 1.940(4) . ?
Ga7A O23A 1.998(4) . ?
Ga7A O24A 2.025(4) . ?
Ga7A N21A 2.043(4) . ?
Ga7A N18A 2.070(4) . ?
Ga8A O14A 1.966(3) . ?
Ga8A O16A 1.981(4) . ?
Ga8A N23A 1.988(4) . ?
Ga8A N20A 2.001(4) . ?
Ga8A N19A 2.088(4) . ?
Ga8A N22A 2.108(4) . ?
O1A C7A 1.285(7) . ?
O2A C8A 1.281(7) . ?
O3A C20A 1.314(7) . ?
O4A C21A 1.284(7) . ?
O5A C33A 1.297(7) . ?
O6A C34A 1.274(7) . ?
O7A C46A 1.279(7) . ?
O8A C47A 1.283(7) . ?
O9A C59A 1.288(7) . ?
O10A C60A 1.286(6) . ?
O11A C72A 1.292(6) . ?
O12A C73A 1.286(6) . ?
O13A C85A 1.289(6) . ?
O14A C86A 1.286(6) . ?
O15A C98A 1.282(6) . ?
O16A C99A 1.282(6) . ?
O17A C105 1.403(10) . ?
O18A C106 1.459(7) . ?
O19A C107 1.400(10) . ?
O22A C108 1.481(8) . ?
O23A C109 1.456(9) . ?
O24A C110 1.456(8) . ?
N1A C1A 1.435(9) . ?
N2A C7A 1.301(7) . ?
N2A N3A 1.413(6) . ?
N3A C8A 1.319(7) . ?
N4A C14A 1.450(9) . ?
N5A C20A 1.298(8) . ?
N5A N6A 1.424(7) . ?
N6A C21A 1.322(8) . ?
N7A C27A 1.454(8) . ?
N8A C33A 1.326(8) . ?
N8A N9A 1.411(7) . ?
N9A C34A 1.314(8) . ?
N10A C40A 1.446(8) . ?
N11A C46A 1.323(7) . ?
N11A N12A 1.397(7) . ?
N12A C47A 1.328(7) . ?
N13A C53A 1.452(7) . ?
N14A C59A 1.320(7) . ?
N14A N15A 1.415(6) . ?
N15A C60A 1.316(7) . ?
N16A C66A 1.453(7) . ?
N17A C72A 1.314(7) . ?
N17A N18A 1.421(5) . ?
N18A C73A 1.333(7) . ?
N19A C79A 1.453(6) . ?
N20A C85A 1.312(6) . ?
N20A N21A 1.408(5) . ?
N21A C86A 1.329(7) . ?
N22A C92A 1.448(6) . ?
N23A C98A 1.316(6) . ?
N23A N24A 1.428(6) . ?
N24A C99A 1.326(7) . ?
C1A C6A 1.393(9) . ?
C1A C2A 1.401(9) . ?
C2A C3A 1.393(10) . ?
C2A C7A 1.485(8) . ?
C3A C4A 1.392(9) . ?
C4A C5A 1.376(12) . ?
C5A C6A 1.360(12) . ?
C8A C9A 1.500(8) . ?
C9A C10A 1.536(10) . ?
C9A C13A 1.544(11) . ?
C10A C11A 1.507(11) . ?
C11A C12A 1.463(14) . ?
C12A C13A 1.505(12) . ?
C14A C19A 1.385(10) . ?
C14A C15A 1.406(9) . ?
C15A C16A 1.401(10) . ?
C15A C20A 1.484(9) . ?
C16A C17A 1.420(11) . ?
C17A C18A 1.390(12) . ?
C18A C19A 1.378(11) . ?
C21A C22A 1.472(9) . ?
C22A C26A 1.528(10) . ?
C22A C23A 1.545(10) . ?
C23A C24A 1.599(16) . ?
C24A C25A 1.518(19) . ?
C25A C26A 1.702(15) . ?
C424 C425 1.53(2) . ?
C27A C28A 1.367(9) . ?
C27A C32A 1.394(10) . ?
C28A C29A 1.427(9) . ?
C28A C33A 1.479(10) . ?
C29A C30A 1.344(11) . ?
C30A C31A 1.393(11) . ?
C31A C32A 1.370(11) . ?
C34A C35A 1.499(10) . ?
C35A C36A 1.535(10) . ?
C35A C39A 1.538(10) . ?
C36A C37A 1.561(11) . ?
C37A C38A 1.552(12) . ?
C38A C39A 1.523(10) . ?
C40A C41A 1.392(9) . ?
C40A C45A 1.393(10) . ?
C41A C42A 1.413(9) . ?
C41A C46A 1.488(9) . ?
C42A C43A 1.376(10) . ?
C43A C44A 1.368(11) . ?
C44A C45A 1.376(11) . ?
C47A C48A 1.479(9) . ?
C48A C49A 1.511(11) . ?
C48A C52A 1.521(9) . ?
C49A C50A 1.526(10) . ?
C50A C51A 1.499(12) . ?
C51A C52A 1.541(11) . ?
C53A C58A 1.374(8) . ?
C53A C54A 1.408(8) . ?
C54A C55A 1.396(8) . ?
C54A C59A 1.466(8) . ?
C55A C56A 1.386(9) . ?
C56A C57A 1.355(10) . ?
C57A C58A 1.401(8) . ?
C60A C61A 1.491(8) . ?
C61A C65A 1.524(10) . ?
C61A C62A 1.526(9) . ?
C62A C63A 1.525(10) . ?
C63A C64A 1.508(11) . ?
C64A C65A 1.516(11) . ?
C66A C71A 1.373(7) . ?
C66A C67A 1.414(7) . ?
C67A C68A 1.398(7) . ?
C67A C72A 1.474(7) . ?
C68A C69A 1.370(8) . ?
C69A C70A 1.388(9) . ?
C70A C71A 1.382(8) . ?
C73A C74A 1.496(7) . ?
C74A C75A 1.527(8) . ?
C74A C78A 1.529(8) . ?
C75A C76A 1.534(8) . ?
C76A C77A 1.504(10) . ?
C77A C78A 1.546(8) . ?
C79A C84A 1.370(7) . ?
C79A C80A 1.388(7) . ?
C80A C81A 1.412(7) . ?
C80A C85A 1.482(7) . ?
C81A C82A 1.375(7) . ?
C82A C83A 1.386(8) . ?
C83A C84A 1.399(7) . ?
C86A C87A 1.490(7) . ?
C87A C88A 1.527(8) . ?
C87A C91A 1.549(8) . ?
C88A C89A 1.524(9) . ?
C89A C90A 1.525(12) . ?
C90A C91A 1.521(9) . ?
C92A C97A 1.380(7) . ?
C92A C93A 1.388(7) . ?
C93A C94A 1.401(7) . ?
C93A C98A 1.481(7) . ?
C94A C95A 1.382(8) . ?
C95A C96A 1.382(8) . ?
C96A C97A 1.388(8) . ?
C99A C100 1.494(8) . ?
C100 C104 1.468(15) . ?
C100 C101 1.704(15) . ?
C101 C102 1.481(18) . ?
C102 C103 1.67(2) . ?
C103 C104 1.458(17) . ?
C401 C402 1.485(18) . ?
Ga1B O1B 1.936(4) . ?
Ga1B O15B 1.961(4) . ?
Ga1B O18B 1.982(4) . ?
Ga1B O17B 1.999(4) . ?
Ga1B N3B 2.049(4) . ?
Ga1B N24B 2.076(4) . ?
Ga2B O2B 1.966(4) . ?
Ga2B O4B 1.985(3) . ?
Ga2B N5B 2.006(4) . ?
Ga2B N2B 2.010(4) . ?
Ga2B N1B 2.089(4) . ?
Ga2B N4B 2.106(4) . ?
Ga3B O3B 1.941(4) . ?
Ga3B O5B 1.961(4) . ?
Ga3B O19B 1.987(4) . ?
Ga3B O20B 2.015(4) . ?
Ga3B N6B 2.040(4) . ?
Ga3B N9B 2.054(5) . ?
Ga4B O6B 1.954(4) . ?
Ga4B O8B 1.983(4) . ?
Ga4B N11B 1.988(4) . ?
Ga4B N8B 1.996(4) . ?
Ga4B N7B 2.087(5) . ?
Ga4B N10B 2.117(5) . ?
Ga5B O7B 1.940(4) . ?
Ga5B O9B 1.940(4) . ?
Ga5B O22B 1.965(4) . ?
Ga5B O21B 2.012(4) . ?
Ga5B N12B 2.063(4) . ?
Ga5B N15B 2.070(4) . ?
Ga6B O10B 1.954(4) . ?
Ga6B O12B 1.981(3) . ?
Ga6B N14B 2.005(4) . ?
Ga6B N17B 2.029(4) . ?
Ga6B N13B 2.060(4) . ?
Ga6B N16B 2.128(4) . ?
Ga7B O11B 1.934(4) . ?
Ga7B O13B 1.948(4) . ?
Ga7B O23B 1.989(4) . ?
Ga7B O24B 2.031(4) . ?
Ga7B N21B 2.045(4) . ?
Ga7B N18B 2.054(4) . ?
Ga8B O16B 1.959(4) . ?
Ga8B O14B 1.975(3) . ?
Ga8B N23B 1.993(4) . ?
Ga8B N20B 1.999(4) . ?
Ga8B N19B 2.075(4) . ?
Ga8B N22B 2.090(4) . ?
O1B C7B 1.296(6) . ?
O2B C8B 1.284(6) . ?
O3B C20B 1.285(6) . ?
O4B C21B 1.288(6) . ?
O5B C33B 1.293(6) . ?
O6B C34B 1.280(6) . ?
O7B C46B 1.295(7) . ?
O8B C47B 1.275(6) . ?
O9B C59B 1.281(6) . ?
O10B C60B 1.285(6) . ?
O11B C72B 1.299(6) . ?
O12B C73B 1.281(6) . ?
O13B C85B 1.287(6) . ?
O14B C86B 1.278(6) . ?
O15B C98B 1.267(7) . ?
O16B C99B 1.287(6) . ?
O17B C205 1.447(8) . ?
O21B C206 1.430(11) . ?
O23B C207 1.440(7) . ?
O24B C208 1.405(9) . ?
N1B C1B 1.458(7) . ?
N2B C7B 1.314(6) . ?
N2B N3B 1.410(6) . ?
N3B C8B 1.332(7) . ?
N4B C14B 1.431(7) . ?
N5B C20B 1.305(7) . ?
N5B N6B 1.423(6) . ?
N6B C21B 1.313(7) . ?
N7B C27B 1.460(8) . ?
N8B C33B 1.301(7) . ?
N8B N9B 1.404(6) . ?
N9B C34B 1.315(7) . ?
N10B C40B 1.448(8) . ?
N11B C46B 1.330(7) . ?
N11B N12B 1.401(6) . ?
N12B C47B 1.342(7) . ?
N13B C53B 1.428(7) . ?
N14B C59B 1.327(6) . ?
N14B N15B 1.417(6) . ?
N15B C60B 1.310(6) . ?
N16B C66B 1.440(7) . ?
N17B C72B 1.305(7) . ?
N17B N18B 1.416(6) . ?
N18B C73B 1.317(7) . ?
N19B C79B 1.445(7) . ?
N20B C85B 1.313(7) . ?
N20B N21B 1.415(6) . ?
N21B C86B 1.322(7) . ?
N22B C92B 1.437(7) . ?
N23B C98B 1.310(7) . ?
N23B N24B 1.406(6) . ?
N24B C99B 1.326(6) . ?
C1B C2B 1.383(8) . ?
C1B C6B 1.396(8) . ?
C2B C3B 1.381(8) . ?
C3B C4B 1.383(9) . ?
C4B C5B 1.396(8) . ?
C5B C6B 1.390(7) . ?
C6B C7B 1.459(8) . ?
C8B C9B 1.503(8) . ?
C9B C13B 1.527(8) . ?
C9B C10B 1.541(10) . ?
C10B C11B 1.537(9) . ?
C11B C12B 1.477(12) . ?
C12B C13B 1.548(11) . ?
C14B C19B 1.396(8) . ?
C14B C15B 1.403(7) . ?
C15B C16B 1.404(7) . ?
C15B C20B 1.486(7) . ?
C16B C17B 1.377(8) . ?
C17B C18B 1.389(9) . ?
C18B C19B 1.390(8) . ?
C21B C22B 1.505(7) . ?
C22B C23B 1.528(9) . ?
C22B C26B 1.536(9) . ?
C23B C24B 1.532(9) . ?
C24B C25B 1.490(10) . ?
C25B C26B 1.528(8) . ?
C27B C32B 1.382(8) . ?
C27B C28B 1.410(8) . ?
C28B C29B 1.404(8) . ?
C28B C33B 1.481(7) . ?
C29B C30B 1.376(9) . ?
C30B C31B 1.386(10) . ?
C31B C32B 1.400(10) . ?
C34B C35B 1.483(8) . ?
C35B C36B 1.518(11) . ?
C35B C39B 1.531(10) . ?
C36B C37B 1.503(10) . ?
C37B C38B 1.462(13) . ?
C38B C39B 1.518(11) . ?
C40B C45B 1.391(8) . ?
C40B C41B 1.399(8) . ?
C41B C42B 1.403(8) . ?
C41B C46B 1.475(8) . ?
C42B C43B 1.379(9) . ?
C43B C44B 1.370(9) . ?
C44B C45B 1.393(9) . ?
C47B C48B 1.490(8) . ?
C48B C49B 1.510(8) . ?
C48B C52B 1.533(8) . ?
C49B C50B 1.526(9) . ?
C50B C51B 1.528(9) . ?
C51B C52B 1.536(8) . ?
C53B C58B 1.385(8) . ?
C53B C54B 1.411(8) . ?
C54B C55B 1.406(8) . ?
C54B C59B 1.476(7) . ?
C55B C56B 1.410(9) . ?
C56B C57B 1.377(10) . ?
C57B C58B 1.376(9) . ?
C60B C61B 1.502(7) . ?
C61B C62B 1.541(8) . ?
C61B C65B 1.545(8) . ?
C62B C63B 1.542(8) . ?
C63B C64B 1.520(10) . ?
C64B C65B 1.515(9) . ?
C66B C67B 1.384(7) . ?
C66B C71B 1.398(7) . ?
C67B C68B 1.401(8) . ?
C68B C69B 1.369(8) . ?
C69B C70B 1.369(8) . ?
C70B C71B 1.418(8) . ?
C71B C72B 1.464(7) . ?
C73B C74B 1.504(7) . ?
C74B C78B 1.521(9) . ?
C74B C75B 1.533(8) . ?
C75B C76B 1.528(9) . ?
C76B C77B 1.470(10) . ?
C77B C78B 1.520(9) . ?
C79B C80B 1.387(8) . ?
C79B C84B 1.397(8) . ?
C80B C81B 1.399(8) . ?
C80B C85B 1.485(7) . ?
C81B C82B 1.365(8) . ?
C82B C83B 1.370(9) . ?
C83B C84B 1.375(8) . ?
C86B C87B 1.492(7) . ?
C87B C91B 1.521(9) . ?
C87B C88B 1.527(9) . ?
C88B C89B 1.562(9) . ?
C89B C90B 1.487(11) . ?
C90B C91B 1.532(10) . ?
C92B C93B 1.405(9) . ?
C92B C97B 1.413(8) . ?
C93B C94B 1.406(8) . ?
C93B C98B 1.483(8) . ?
C94B C95B 1.377(10) . ?
C95B C96B 1.380(11) . ?
C96B C97B 1.380(9) . ?
C99B C200 1.497(8) . ?
C200 C201 1.521(8) . ?
C200 C204 1.551(8) . ?
C201 C202 1.553(9) . ?
C202 C203 1.534(10) . ?
C203 C204 1.527(9) . ?
Ga1C O1C 1.937(4) . ?
Ga1C O15C 1.939(4) . ?
Ga1C O17C 1.993(4) . ?
Ga1C O18C 2.005(4) . ?
Ga1C N3C 2.048(4) . ?
Ga1C N24C 2.080(4) . ?
Ga2C O4C 1.966(4) . ?
Ga2C O2C 1.982(4) . ?
Ga2C N2C 1.992(5) . ?
Ga2C N5C 2.008(5) . ?
Ga2C N4C 2.066(5) . ?
Ga2C N1C 2.079(4) . ?
Ga3C O5C 1.937(5) . ?
Ga3C O3C 1.946(5) . ?
Ga3C O19C 2.002(5) . ?
Ga3C O20C 2.012(5) . ?
Ga3C N9C 2.057(5) . ?
Ga3C N6C 2.058(5) . ?
Ga4C O8C 1.969(4) . ?
Ga4C O6C 1.972(4) . ?
Ga4C N8C 1.989(5) . ?
Ga4C N11C 2.002(5) . ?
Ga4C N10C 2.087(5) . ?
Ga4C N7C 2.093(5) . ?
Ga5C O9C 1.936(5) . ?
Ga5C O7C 1.942(5) . ?
Ga5C O21C 1.982(4) . ?
Ga5C O22C 2.012(4) . ?
Ga5C N15C 2.048(4) . ?
Ga5C N12C 2.065(5) . ?
Ga6C O10C 1.975(4) . ?
Ga6C O12C 1.975(3) . ?
Ga6C N17C 1.995(4) . ?
Ga6C N14C 2.004(5) . ?
Ga6C N16C 2.057(4) . ?
Ga6C N13C 2.082(5) . ?
Ga7C O13C 1.945(3) . ?
Ga7C O11C 1.948(4) . ?
Ga7C O24C 1.990(4) . ?
Ga7C O23C 2.000(4) . ?
Ga7C N18C 2.056(4) . ?
Ga7C N21C 2.060(4) . ?
Ga8C O16C 1.956(3) . ?
Ga8C O14C 1.977(3) . ?
Ga8C N23C 2.005(4) . ?
Ga8C N20C 2.019(4) . ?
Ga8C N22C 2.086(4) . ?
Ga8C N19C 2.110(4) . ?
O1C C7C 1.269(7) . ?
O2C C8C 1.283(7) . ?
O3C C20C 1.267(8) . ?
O4C C21C 1.272(7) . ?
O5C C33C 1.283(7) . ?
O6C C34C 1.277(7) . ?
O7C C46C 1.293(8) . ?
O8C C47C 1.285(7) . ?
O9C C59C 1.292(7) . ?
O10C C60C 1.285(7) . ?
O11C C72C 1.288(6) . ?
O12C C73C 1.272(6) . ?
O13C C85C 1.291(6) . ?
O14C C86C 1.273(6) . ?
O15C C98C 1.287(6) . ?
O16C C99C 1.278(6) . ?
O18C C305 1.484(10) . ?
O19C C306 1.633(15) . ?
O20C C307 1.401(11) . ?
O22C C308 1.485(8) . ?
O23C C309 1.466(7) . ?
O24C C310 1.459(9) . ?
N1C C1C 1.460(8) . ?
N2C C7C 1.321(7) . ?
N2C N3C 1.409(6) . ?
N3C C8C 1.331(7) . ?
N4C C14C 1.457(7) . ?
N5C C20C 1.300(8) . ?
N5C N6C 1.417(7) . ?
N6C C21C 1.333(7) . ?
N7C C27C 1.455(7) . ?
N8C C33C 1.326(8) . ?
N8C N9C 1.411(7) . ?
N9C C34C 1.347(8) . ?
N10C C40C 1.450(8) . ?
N11C C46C 1.320(8) . ?
N11C N12C 1.414(7) . ?
N12C C47C 1.323(7) . ?
N13C C53C 1.448(7) . ?
N14C C59C 1.308(7) . ?
N14C N15C 1.413(7) . ?
N15C C60C 1.338(7) . ?
N16C C66C 1.459(7) . ?
N17C C72C 1.309(7) . ?
N17C N18C 1.402(5) . ?
N18C C73C 1.312(7) . ?
N19C C79C 1.461(6) . ?
N20C C85C 1.306(6) . ?
N20C N21C 1.406(5) . ?
N21C C86C 1.332(6) . ?
N22C C92C 1.452(6) . ?
N23C C98C 1.322(6) . ?
N23C N24C 1.411(6) . ?
N24C C99C 1.319(6) . ?
C1C C2C 1.390(9) . ?
C1C C6C 1.391(9) . ?
C2C C3C 1.409(8) . ?
C2C C7C 1.493(8) . ?
C3C C4C 1.367(9) . ?
C4C C5C 1.413(11) . ?
C5C C6C 1.379(10) . ?
C8C C9C 1.492(8) . ?
C9C C10C 1.524(9) . ?
C9C C13C 1.530(8) . ?
C10C C11C 1.594(12) . ?
C11C C12C 1.543(16) . ?
C12C C13C 1.525(12) . ?
C611 C612 1.54(3) . ?
C14C C15C 1.380(9) . ?
C14C C19C 1.397(9) . ?
C15C C16C 1.411(9) . ?
C15C C20C 1.492(9) . ?
C16C C17C 1.352(10) . ?
C17C C18C 1.374(11) . ?
C18C C19C 1.383(10) . ?
C21C C22C 1.490(8) . ?
C22C C23C 1.512(9) . ?
C22C C26C 1.532(9) . ?
C23C C24C 1.535(9) . ?
C24C C25C 1.543(9) . ?
C25C C26C 1.519(9) . ?
C27C C28C 1.385(9) . ?
C27C C32C 1.385(10) . ?
C28C C29C 1.411(9) . ?
C28C C33C 1.458(9) . ?
C29C C30C 1.387(10) . ?
C30C C31C 1.360(10) . ?
C31C C32C 1.392(9) . ?
C34C C35C 1.498(9) . ?
C35C C39C 1.503(17) . ?
C35C C36C 1.595(16) . ?
C36C C37C 1.58(2) . ?
C37C C38C 1.38(2) . ?
C38C C39C 1.61(2) . ?
C636 C637 1.49(2) . ?
C40C C45C 1.387(10) . ?
C40C C41C 1.398(10) . ?
C41C C42C 1.424(9) . ?
C41C C46C 1.451(10) . ?
C42C C43C 1.344(12) . ?
C43C C44C 1.378(12) . ?
C44C C45C 1.379(10) . ?
C47C C48C 1.516(9) . ?
C48C C52C 1.523(8) . ?
C48C C49C 1.537(9) . ?
C49C C50C 1.463(10) . ?
C50C C51C 1.500(11) . ?
C51C C52C 1.504(10) . ?
C53C C58C 1.381(9) . ?
C53C C54C 1.404(9) . ?
C54C C55C 1.405(8) . ?
C54C C59C 1.480(9) . ?
C55C C56C 1.378(10) . ?
C56C C57C 1.375(10) . ?
C57C C58C 1.394(9) . ?
C60C C61C 1.477(8) . ?
C61C C65C 1.530(9) . ?
C61C C62C 1.551(9) . ?
C62C C63C 1.518(9) . ?
C63C C64C 1.536(11) . ?
C64C C65C 1.511(10) . ?
C66C C67C 1.392(8) . ?
C66C C71C 1.406(8) . ?
C67C C68C 1.407(8) . ?
C67C C72C 1.484(7) . ?
C68C C69C 1.388(9) . ?
C69C C70C 1.372(11) . ?
C70C C71C 1.358(11) . ?
C73C C74C 1.499(7) . ?
C74C C75C 1.532(8) . ?
C74C C78C 1.541(8) . ?
C75C C76C 1.543(8) . ?
C76C C77C 1.539(9) . ?
C77C C78C 1.537(8) . ?
C79C C84C 1.368(7) . ?
C79C C80C 1.392(7) . ?
C80C C81C 1.402(7) . ?
C80C C85C 1.488(7) . ?
C81C C82C 1.373(7) . ?
C82C C83C 1.384(8) . ?
C83C C84C 1.370(7) . ?
C86C C87C 1.507(7) . ?
C87C C91C 1.513(8) . ?
C87C C88C 1.540(8) . ?
C88C C89C 1.527(8) . ?
C89C C90C 1.544(8) . ?
C90C C91C 1.542(8) . ?
C92C C93C 1.379(8) . ?
C92C C97C 1.401(7) . ?
C93C C94C 1.405(7) . ?
C93C C98C 1.479(7) . ?
C94C C95C 1.389(8) . ?
C95C C96C 1.376(8) . ?
C96C C97C 1.385(8) . ?
C99C C300 1.493(7) . ?
C300 C304 1.522(8) . ?
C300 C301 1.562(8) . ?
C301 C302 1.492(9) . ?
C302 C303 1.544(9) . ?
C303 C304 1.537(8) . ?
Ga1D O1D 1.934(4) . ?
Ga1D O1D 1.934(4) 2_655 ?
Ga1D O9D 2.029(4) . ?
Ga1D O9D 2.029(4) 2_655 ?
Ga1D N3D 2.053(4) . ?
Ga1D N3D 2.053(4) 2_655 ?
Ga2D O4D 1.969(4) . ?
Ga2D O2D 1.980(4) . ?
Ga2D N2D 1.983(4) . ?
Ga2D N5D 1.999(4) . ?
Ga2D N1D 2.081(4) . ?
Ga2D N4D 2.090(4) . ?
Ga3D O5D 1.936(4) . ?
Ga3D O3D 1.941(4) . ?
Ga3D O12D 2.011(4) . ?
Ga3D O13D 2.018(3) . ?
Ga3D N9D 2.057(4) . ?
Ga3D N6D 2.060(4) . ?
Ga4D O8D 1.972(4) . ?
Ga4D O6D 1.973(4) . ?
Ga4D N8D 1.999(4) . ?
Ga4D N11D 2.001(4) . ?
Ga4D N10D 2.101(4) . ?
Ga4D N7D 2.113(4) . ?
Ga5D O7D 1.938(4) . ?
Ga5D O7D 1.938(4) 2_655 ?
Ga5D O14D 2.011(4) . ?
Ga5D O14D 2.011(4) 2_655 ?
Ga5D N12D 2.068(4) 2_655 ?
Ga5D N12D 2.068(4) . ?
O1D C7D 1.291(6) . ?
O2D C8D 1.276(6) . ?
O3D C20D 1.294(6) . ?
O4D C21D 1.288(6) . ?
O5D C33D 1.289(6) . ?
O6D C34D 1.278(6) . ?
O7D C46D 1.291(6) . ?
O8D C47D 1.290(6) . ?
O9D N13D 1.254(6) . ?
O10D N13D 1.198(7) . ?
O11D N13D 1.264(7) . ?
O12D C53D 1.520(7) . ?
O13D C54D 1.483(8) . ?
O14D C55D 1.488(10) . ?
N1D C1D 1.464(6) . ?
N2D C7D 1.311(7) . ?
N2D N3D 1.406(6) . ?
N3D C8D 1.332(7) . ?
N4D C14D 1.455(6) . ?
N5D C20D 1.306(6) . ?
N5D N6D 1.408(6) . ?
N6D C21D 1.327(6) . ?
N7D C27D 1.454(7) . ?
N8D C33D 1.311(6) . ?
N8D N9D 1.418(6) . ?
N9D C34D 1.316(6) . ?
N10D C40D 1.458(7) . ?
N11D C46D 1.312(7) . ?
N11D N12D 1.414(6) . ?
N12D C47D 1.309(7) . ?
C1D C6D 1.388(7) . ?
C1D C2D 1.407(7) . ?
C2D C3D 1.400(7) . ?
C2D C7D 1.473(7) . ?
C3D C4D 1.377(8) . ?
C4D C5D 1.382(8) . ?
C5D C6D 1.372(8) . ?
C8D C9D 1.483(8) . ?
C9D C713 1.38(3) . ?
C9D C13D 1.525(11) . ?
C9D C10D 1.620(12) . ?
C9D C710 1.83(3) . ?
C10D C11D 1.529(14) . ?
C11D C12D 1.510(16) . ?
C12D C13D 1.541(12) . ?
C710 C711 1.55(4) . ?
C14D C19D 1.391(8) . ?
C14D C15D 1.393(7) . ?
C15D C16D 1.411(7) . ?
C15D C20D 1.471(7) . ?
C16D C17D 1.387(8) . ?
C17D C18D 1.394(9) . ?
C18D C19D 1.391(8) . ?
C21D C22D 1.502(8) . ?
C22D C24D 1.526(9) . ?
C22D C23D 1.529(9) . ?
C23D C26D 1.470(10) . ?
C24D C25D 1.540(12) . ?
C25D C26D 1.509(12) . ?
C27D C32D 1.388(8) . ?
C27D C28D 1.400(8) . ?
C28D C29D 1.396(8) . ?
C28D C33D 1.475(7) . ?
C29D C30D 1.387(8) . ?
C30D C31D 1.383(10) . ?
C31D C32D 1.377(9) . ?
C34D C35D 1.509(7) . ?
C35D C39D 1.532(7) . ?
C35D C36D 1.539(7) . ?
C36D C37D 1.521(8) . ?
C37D C38D 1.522(9) . ?
C38D C39D 1.545(8) . ?
C40D C45D 1.378(7) . ?
C40D C41D 1.402(7) . ?
C41D C42D 1.386(8) . ?
C41D C46D 1.476(7) . ?
C42D C43D 1.388(8) . ?
C43D C44D 1.399(9) . ?
C44D C45D 1.371(8) . ?
C47D C48D 1.495(7) . ?
C48D C52D 1.521(8) . ?
C48D C49D 1.525(8) . ?
C49D C50D 1.529(8) . ?
C50D C51D 1.524(9) . ?
C51D C52D 1.518(8) . ?
N1N O1N 1.239(8) . ?
N1N O3N 1.289(8) . ?
N1N O2N 1.386(9) . ?
N2N O5N 1.227(6) . ?
N2N O6N 1.258(6) . ?
N2N O4N 1.285(6) . ?
N3N O8N 1.235(7) . ?
N3N O7N 1.245(6) . ?
N3N O9N 1.268(6) . ?
N4N O12N 1.245(6) . ?
N4N O11N 1.263(6) . ?
N4N O10N 1.267(6) . ?
N5N O15N 1.185(8) . ?
N5N O14N 1.251(9) . ?
N5N O13N 1.264(8) . ?
N6N O16N 1.247(7) . ?
N6N O17N 1.253(6) . ?
N6N O18N 1.277(6) . ?
N7N O20N 1.232(6) . ?
N7N O19N 1.244(7) . ?
N7N O21N 1.277(6) . ?
N8N O22N 1.216(6) . ?
N8N O24N 1.254(6) . ?
N8N O23N 1.285(6) . ?
N9N O25N 1.220(7) . ?
N9N O27N 1.233(7) . ?
N9N O26N 1.289(7) . ?
N10N O29N 1.189(9) . ?
N10N O30N 1.237(9) . ?
N10N O28N 1.272(8) . ?
N11N O31N 1.222(6) . ?
N11N O33N 1.260(6) . ?
N11N O32N 1.280(5) . ?
N12N O36N 1.192(16) . ?
N12N O34N 1.24(2) . ?
N12N O35N 1.41(2) . ?
N13N O37N 1.198(7) . ?
N13N O39N 1.244(8) . ?
N13N O38N 1.282(7) . ?
N14N O41N 1.237(6) . ?
N14N O42N 1.241(6) . ?
N14N O40N 1.282(6) . ?
N15N O44N 1.240(6) . ?
N15N O43N 1.246(6) . ?
N15N O45N 1.270(6) . ?
N16N O46N 1.197(7) . ?
N16N O47N 1.268(8) . ?
N16N O48N 1.306(7) . ?
N17N O50N 1.231(6) . ?
N17N O51N 1.235(6) . ?
N17N O49N 1.267(7) . ?
N18N O52N 1.240(6) . ?
N18N O53N 1.242(6) . ?
N18N O54N 1.274(5) . ?
N19N O57N 1.238(8) . ?
N19N O55N 1.244(7) . ?
N19N O56N 1.249(7) . ?
N20N O59N 1.218(14) . ?
N20N O60N 1.219(12) . ?
N20N O58N 1.223(9) . ?
N21N O62N 1.222(6) . ?
N21N O63N 1.256(5) . ?
N21N O61N 1.277(6) . ?
N22N O65N 1.217(6) . ?
N22N O66N 1.247(6) . ?
N22N O64N 1.278(5) . ?
N23N O69N 1.132(12) . ?
N23N O68N 1.185(11) . ?
N23N O67N 1.192(9) . ?
N24N O72N 1.214(6) . ?
N24N O70N 1.228(6) . ?
N24N O71N 1.254(6) . ?
N25N O74N 1.244(6) . ?
N25N O73N 1.247(6) . ?
N25N O75N 1.274(6) . ?
N26N O77N 1.404(13) . ?
N26N O76N 1.485(13) . ?
N27N O81N 1.255(15) . ?
N27N O80N 1.386(16) . ?
N27N O79N 1.395(17) . ?
O1M C1M 1.459(7) . ?
O2M C2M 1.457(8) . ?
O3M C3M 1.475(9) . ?
O4M C4M 1.422(14) . ?
O5M C5M 1.505(11) . ?
O6M C6M 1.379(11) . ?
O7M C7M 1.405(11) . ?
O8M C8M 1.364(12) . ?
O9M C9M 1.592(16) . ?
O10M C10M 1.573(15) . ?
O11M C11M 1.63(2) . ?
O12M C12M 1.457(16) . ?
O13M C13M 1.531(15) . ?
O14M C14M 1.425(19) . ?
O15M C15M 1.28(3) . ?
O16M C16M 1.535(17) . ?
O17M C17M 1.549(17) . ?
O18M C18M 1.504(17) . ?
O19M C19M 1.277(14) . ?
O20M C20M 1.391(18) . ?
O21M C21M 1.612(18) . ?
O22M C22M 1.607(17) . ?
O23M C23M 1.344(18) . ?
O24M C24M 1.29(3) . ?
